data_7020694
loop_
_publ_author_name
'Bernardi, Alessandro'
'Ciabatti, Iacopo'
'Femoni, Cristina'
'Iapalucci, Maria Carmela'
'Longoni, Giuliano'
'Zacchini, Stefano'

_publ_section_title
;
 Ni-Cu tetracarbide carbonyls with vacant Ni(CO) fragments as borderline
 compounds between molecular and quasi-molecular clusters.
;
_journal_issue 2
_journal_name_full 'Dalton transactions (Cambridge, England : 2003)'
_journal_page_first 407
_journal_page_last 421
_journal_paper_doi 10.1039/c2dt31719b
_journal_volume 42
_journal_year 2013
_chemical_formula_sum 'C86 H104 Cu2 N12 Ni30 O34'
_chemical_formula_weight 3738.19
_chemical_name_systematic
;
?
;
_space_group_IT_number 2
_symmetry_cell_setting triclinic
_symmetry_space_group_name_Hall '-P 1'
_symmetry_space_group_name_H-M 'P -1'
_atom_sites_solution_hydrogens geom
_atom_sites_solution_primary direct
_atom_sites_solution_secondary difmap
_audit_creation_method SHELXL-97
_cell_angle_alpha 93.380(4)
_cell_angle_beta 111.540(4)
_cell_angle_gamma 112.544(4)
_cell_formula_units_Z 1
_cell_length_a 14.442(4)
_cell_length_b 15.224(5)
_cell_length_c 15.864(5)
_cell_measurement_reflns_used 5756
_cell_measurement_temperature 100(2)
_cell_measurement_theta_max 26.343
_cell_measurement_theta_min 2.433
_cell_volume 2914.3(16)
_computing_cell_refinement 'APEX2 (Bruker AXS, 2006)'
_computing_data_collection 'APEX2 (Bruker AXS, 2006)'
_computing_data_reduction 'SAINT (Bruker AXS, 2004)'
_computing_molecular_graphics 'SCHAKAL99 (Keller, 1999)'
_computing_publication_material 'XCIF (Bruker AXS, 2001)'
_computing_structure_refinement 'SHELXL-97 (Sheldrick, 1997)'
_computing_structure_solution 'SHELXS-97 (Sheldrick, 1990)'
_diffrn_ambient_temperature 100(2)
_diffrn_measured_fraction_theta_full 0.995
_diffrn_measured_fraction_theta_max 0.995
_diffrn_measurement_device_type 'CCD area detector'
_diffrn_measurement_method 'phi and omega scans'
_diffrn_radiation_monochromator graphite
_diffrn_radiation_source 'fine-focus sealed tube'
_diffrn_radiation_type MoK\a
_diffrn_radiation_wavelength 0.71073
_diffrn_reflns_av_R_equivalents 0.0952
_diffrn_reflns_av_sigmaI/netI 0.1287
_diffrn_reflns_limit_h_max 17
_diffrn_reflns_limit_h_min -17
_diffrn_reflns_limit_k_max 18
_diffrn_reflns_limit_k_min -18
_diffrn_reflns_limit_l_max 18
_diffrn_reflns_limit_l_min -18
_diffrn_reflns_number 26948
_diffrn_reflns_theta_full 25.03
_diffrn_reflns_theta_max 25.03
_diffrn_reflns_theta_min 1.42
_exptl_absorpt_coefficient_mu 5.142
_exptl_absorpt_correction_T_max 0.5774
_exptl_absorpt_correction_T_min 0.4934
_exptl_absorpt_correction_type empirical
_exptl_absorpt_process_details
;
Data were corrected for Lorentz polarisation and absorption
effects (empirical absorption correction SADABS)
R(int) = 0.1128 (selected reflections only, before parameter refinement)
R(int) = 0.0704 (selected reflections only, after parameter refinement)
;
_exptl_crystal_colour dark-brown
_exptl_crystal_density_diffrn 2.130
_exptl_crystal_density_method 'not measured'
_exptl_crystal_description prism
_exptl_crystal_F_000 1874
_exptl_crystal_size_max 0.16
_exptl_crystal_size_mid 0.13
_exptl_crystal_size_min 0.12
_refine_diff_density_max 4.155
_refine_diff_density_min -1.325
_refine_diff_density_rms 0.319
_refine_ls_extinction_method none
_refine_ls_goodness_of_fit_ref 0.990
_refine_ls_hydrogen_treatment constr
_refine_ls_matrix_type full
_refine_ls_number_parameters 694
_refine_ls_number_reflns 10249
_refine_ls_number_restraints 57
_refine_ls_restrained_S_all 0.988
_refine_ls_R_factor_all 0.1498
_refine_ls_R_factor_gt 0.0810
_refine_ls_shift/su_max 0.000
_refine_ls_shift/su_mean 0.000
_refine_ls_structure_factor_coef Fsqd
_refine_ls_weighting_details 'calc w=1/[\s^2^(Fo^2^)+(0.1356P)^2^+0.0000P] where P=(Fo^2^+2Fc^2^)/3'
_refine_ls_weighting_scheme calc
_refine_ls_wR_factor_gt 0.1996
_refine_ls_wR_factor_ref 0.2426
_reflns_number_gt 5547
_reflns_number_total 10249
_reflns_threshold_expression >2sigma(I)
_cod_data_source_file c2dt31719b.txt
_cod_data_source_block ni30cutea4_p-1
_cod_original_cell_volume 2914.4(15)
_cod_original_sg_symbol_H-M P-1
_cod_database_code 7020694

loop_
_symmetry_equiv_pos_as_xyz
'x, y, z'
'-x, -y, -z'

loop_
_atom_site_label
_atom_site_type_symbol
_atom_site_fract_x
_atom_site_fract_y
_atom_site_fract_z
_atom_site_U_iso_or_equiv
_atom_site_adp_type
_atom_site_occupancy
_atom_site_symmetry_multiplicity
_atom_site_calc_flag
_atom_site_refinement_flags
Cu1 Cu 0.77593(13) 0.75726(13) 0.24422(11) 0.0283(4) Uani 1 1 d .
N1 N 0.9079(10) 0.8478(10) 0.3504(9) 0.038(3) Uani 1 1 d .
C101 C 0.9925(13) 0.9038(12) 0.4066(10) 0.042(4) Uani 1 1 d U
C102 C 1.1032(14) 0.9718(14) 0.4740(13) 0.071(6) Uani 1 1 d U
H10A H 1.1579 0.9659 0.4543 0.106 Uiso 1 1 calc R
H10B H 1.1160 0.9566 0.5353 0.106 Uiso 1 1 calc R
H10C H 1.1103 1.0387 0.4778 0.106 Uiso 1 1 calc R
Ni2 Ni 0.74165(13) 0.76375(13) 0.06980(11) 0.0239(4) Uani 1 1 d .
Ni3 Ni 0.43410(13) 0.62827(13) 0.09081(11) 0.0212(4) Uani 1 1 d .
Ni4 Ni 0.61301(13) 0.79166(13) 0.13680(11) 0.0227(4) Uani 1 1 d .
Ni5 Ni 0.62418(13) 0.61979(12) 0.11986(11) 0.0202(4) Uani 1 1 d .
Ni6 Ni 0.48631(13) 0.50016(13) 0.16368(11) 0.0204(4) Uani 1 1 d .
Ni7 Ni 0.69428(13) 0.57402(13) 0.26867(11) 0.0237(4) Uani 1 1 d .
Ni8 Ni 0.80904(13) 0.62005(13) 0.15799(11) 0.0230(4) Uani 1 1 d .
Ni9 Ni 0.67282(13) 0.56644(13) -0.01017(11) 0.0210(4) Uani 1 1 d .
Ni10 Ni 0.52752(12) 0.44136(12) 0.03743(10) 0.0188(4) Uani 1 1 d .
Ni11 Ni 0.79297(14) 0.47729(14) 0.24063(12) 0.0267(5) Uani 1 1 d .
Ni12 Ni 0.59202(13) 0.38589(13) 0.18496(11) 0.0232(4) Uani 1 1 d .
Ni13 Ni 0.70397(13) 0.42907(13) 0.06992(11) 0.0217(4) Uani 1 1 d .
Ni14 Ni 0.40169(13) 0.31217(13) 0.08352(11) 0.0223(4) Uani 1 1 d .
Ni15 Ni 0.51924(13) 0.25259(13) 0.02647(11) 0.0224(4) Uani 1 1 d .
Ni16 Ni 0.57526(13) 0.67037(13) 0.25396(11) 0.0228(4) Uani 1 1 d .
C1 C 0.6675(11) 0.5104(11) 0.1440(10) 0.030(4) Uani 1 1 d .
C2 C 0.5765(10) 0.6878(9) 0.0350(9) 0.022(3) Uani 1 1 d .
C3 C 0.8765(11) 0.8533(12) 0.1378(9) 0.035(4) Uani 1 1 d .
C4 C 0.6943(12) 0.8855(12) 0.2359(10) 0.031(4) Uani 1 1 d .
C5 C 0.6454(10) 0.7471(11) 0.3664(9) 0.029(3) Uani 1 1 d .
C6 C 0.9479(12) 0.6891(11) 0.2412(10) 0.029(3) Uani 1 1 d .
C7 C 0.7957(13) 0.6256(11) 0.3888(10) 0.035(4) Uani 1 1 d .
C8 C 0.9212(12) 0.5136(11) 0.3395(11) 0.031(3) Uani 1 1 d .
C9 C 0.6947(12) 0.3837(11) 0.2936(10) 0.031(4) Uani 1 1 d .
C10 C 0.8165(11) 0.4020(11) 0.1487(9) 0.030(4) Uani 1 1 d .
C11 C 0.5984(11) 0.2146(11) 0.1174(10) 0.032(4) Uani 1 1 d .
C12 C 0.4764(11) 0.1461(11) -0.0695(9) 0.026(3) Uani 1 1 d .
C13 C 0.8321(12) 0.6245(10) 0.0442(10) 0.029(3) Uani 1 1 d .
C14 C 0.5533(10) 0.5428(10) 0.2937(9) 0.023(3) Uani 1 1 d .
C15 C 0.4663(11) 0.7172(11) 0.1959(10) 0.029(3) Uani 1 1 d .
C16 C 0.2566(11) 0.2195(10) 0.0484(10) 0.030(4) Uani 1 1 d .
C17 C 0.7202(11) 0.3990(10) -0.0387(9) 0.027(3) Uani 1 1 d .
C18 C 0.3334(10) 0.4355(10) 0.1341(9) 0.022(3) Uani 1 1 d .
C19 C 0.4651(11) 0.3048(11) 0.2087(10) 0.028(3) Uani 1 1 d .
O3 O 0.9670(9) 0.9144(8) 0.1754(8) 0.052(3) Uani 1 1 d .
O4 O 0.7434(9) 0.9551(8) 0.3020(7) 0.042(3) Uani 1 1 d .
O5 O 0.6919(9) 0.7990(8) 0.4407(7) 0.050(3) Uani 1 1 d .
O6 O 1.0383(8) 0.7335(8) 0.2938(7) 0.043(3) Uani 1 1 d .
O7 O 0.8594(9) 0.6568(9) 0.4629(7) 0.046(3) Uani 1 1 d .
O8 O 1.0014(8) 0.5375(8) 0.4050(7) 0.043(3) Uani 1 1 d .
O9 O 0.7174(8) 0.3558(8) 0.3613(7) 0.040(3) Uani 1 1 d .
O10 O 0.8764(8) 0.3656(7) 0.1566(6) 0.032(2) Uani 1 1 d .
O11 O 0.6445(8) 0.1825(7) 0.1731(6) 0.035(3) Uani 1 1 d .
O12 O 0.4930(9) 0.0787(8) -0.0841(7) 0.043(3) Uani 1 1 d .
O13 O 0.9059(7) 0.6499(7) 0.0246(7) 0.033(2) Uani 1 1 d .
O14 O 0.5394(7) 0.5169(7) 0.3596(6) 0.026(2) Uani 1 1 d .
O15 O 0.4300(8) 0.7661(8) 0.2213(7) 0.034(2) Uani 1 1 d .
O16 O 0.1937(8) 0.1748(7) 0.0796(7) 0.031(2) Uani 1 1 d .
O17 O 0.7838(8) 0.3989(8) -0.0673(7) 0.035(3) Uani 1 1 d .
O18 O 0.2751(8) 0.4144(8) 0.1719(6) 0.033(2) Uani 1 1 d .
O19 O 0.4466(8) 0.2697(8) 0.2665(7) 0.038(3) Uani 1 1 d .
N2 N 0.2971(10) 0.6091(9) 0.3861(8) 0.031(3) Uani 1 1 d .
C201 C 0.2570(13) 0.5210(11) 0.4244(11) 0.039(4) Uani 1 1 d U
H20A H 0.1771 0.4991 0.4070 0.046 Uiso 1 1 calc R
H20B H 0.2954 0.5412 0.4933 0.046 Uiso 1 1 calc R
C202 C 0.2737(14) 0.4336(12) 0.3923(11) 0.047(4) Uani 1 1 d U
H20C H 0.2450 0.3805 0.4211 0.070 Uiso 1 1 calc R
H20D H 0.3527 0.4533 0.4109 0.070 Uiso 1 1 calc R
H20E H 0.2340 0.4110 0.3244 0.070 Uiso 1 1 calc R
C203 C 0.4203(12) 0.6469(13) 0.4155(11) 0.041(4) Uani 1 1 d U
H20F H 0.4448 0.7027 0.3873 0.049 Uiso 1 1 calc R
H20G H 0.4342 0.5947 0.3900 0.049 Uiso 1 1 calc R
C204 C 0.4912(12) 0.6801(12) 0.5215(10) 0.039(4) Uani 1 1 d U
H20H H 0.5694 0.7027 0.5342 0.059 Uiso 1 1 calc R
H20I H 0.4689 0.6251 0.5503 0.059 Uiso 1 1 calc R
H20J H 0.4805 0.7336 0.5474 0.059 Uiso 1 1 calc R
C205 C 0.2468(12) 0.5850(12) 0.2819(10) 0.035(4) Uani 1 1 d U
H20K H 0.2734 0.5407 0.2609 0.042 Uiso 1 1 calc R
H20L H 0.2753 0.6462 0.2616 0.042 Uiso 1 1 calc R
C206 C 0.1208(13) 0.5375(13) 0.2317(11) 0.049(5) Uani 1 1 d U
H20M H 0.0982 0.5255 0.1642 0.074 Uiso 1 1 calc R
H20N H 0.0927 0.5812 0.2497 0.074 Uiso 1 1 calc R
H20O H 0.0908 0.4754 0.2489 0.074 Uiso 1 1 calc R
C207 C 0.2691(12) 0.6855(11) 0.4245(10) 0.030(3) Uani 1 1 d U
H20P H 0.1877 0.6601 0.3986 0.036 Uiso 1 1 calc R
H20Q H 0.2972 0.6942 0.4930 0.036 Uiso 1 1 calc R
C208 C 0.3157(12) 0.7832(11) 0.4032(10) 0.036(4) Uani 1 1 d U
H20R H 0.2941 0.8276 0.4300 0.054 Uiso 1 1 calc R
H20S H 0.2869 0.7759 0.3356 0.054 Uiso 1 1 calc R
H20T H 0.3965 0.8101 0.4302 0.054 Uiso 1 1 calc R
N3 N 0.8290(9) 0.1255(8) 0.9953(8) 0.028(3) Uani 1 1 d .
C301 C 0.9502(11) 0.1570(12) 1.0468(11) 0.038(4) Uani 1 1 d U
H30A H 0.9826 0.1650 1.0009 0.045 Uiso 1 1 calc R
H30B H 0.9609 0.1034 1.0751 0.045 Uiso 1 1 calc R
C302 C 1.0170(11) 0.2523(11) 1.1244(10) 0.038(4) Uani 1 1 d U
H30C H 1.0952 0.2653 1.1527 0.057 Uiso 1 1 calc R
H30D H 0.9884 0.2451 1.1721 0.057 Uiso 1 1 calc R
H30E H 1.0098 0.3070 1.0975 0.057 Uiso 1 1 calc R
C303 C 0.7752(12) 0.1251(12) 1.0633(10) 0.036(4) Uani 1 1 d U
H30F H 0.8067 0.1928 1.0997 0.044 Uiso 1 1 calc R
H30G H 0.6949 0.1035 1.0267 0.044 Uiso 1 1 calc R
C304 C 0.7915(13) 0.0590(14) 1.1308(11) 0.049(4) Uani 1 1 d U
H30H H 0.7554 0.0624 1.1717 0.074 Uiso 1 1 calc R
H30I H 0.8707 0.0808 1.1684 0.074 Uiso 1 1 calc R
H30J H 0.7586 -0.0085 1.0954 0.074 Uiso 1 1 calc R
C305 C 0.7828(14) 0.0276(12) 0.9350(12) 0.049(4) Uani 1 1 d U
H30K H 0.8008 -0.0167 0.9745 0.059 Uiso 1 1 calc R
H30L H 0.8189 0.0324 0.8921 0.059 Uiso 1 1 calc R
C306 C 0.6532(12) -0.0188(12) 0.8756(11) 0.048(4) Uani 1 1 d U
H30M H 0.6281 -0.0836 0.8379 0.072 Uiso 1 1 calc R
H30N H 0.6347 0.0234 0.8346 0.072 Uiso 1 1 calc R
H30O H 0.6165 -0.0250 0.9175 0.072 Uiso 1 1 calc R
C307 C 0.8046(13) 0.1995(12) 0.9393(11) 0.040(4) Uani 1 1 d U
H30P H 0.8475 0.2658 0.9808 0.048 Uiso 1 1 calc R
H30Q H 0.7251 0.1834 0.9169 0.048 Uiso 1 1 calc R
C308 C 0.8347(14) 0.1995(13) 0.8532(11) 0.054(5) Uani 1 1 d U
H30R H 0.8175 0.2474 0.8198 0.080 Uiso 1 1 calc R
H30S H 0.7914 0.1343 0.8113 0.080 Uiso 1 1 calc R
H30T H 0.9137 0.2170 0.8751 0.080 Uiso 1 1 calc R
N4 N 0.3943(18) 0.0339(16) 0.3867(15) 0.099(7) Uiso 1 1 d .
C401 C 0.466(2) 0.0218(18) 0.3764(17) 0.088(7) Uiso 1 1 d U
C402 C 0.5537(18) -0.0021(17) 0.3670(16) 0.081(6) Uiso 1 1 d U
H40A H 0.5949 -0.0153 0.4253 0.122 Uiso 1 1 calc R
H40B H 0.6045 0.0534 0.3534 0.122 Uiso 1 1 calc R
H40C H 0.5191 -0.0600 0.3161 0.122 Uiso 1 1 calc R
N5 N 0.0611(15) 0.1451(14) 0.3444(13) 0.080(5) Uiso 1 1 d .
C501 C 0.1297(16) 0.1432(14) 0.3210(13) 0.058(5) Uiso 1 1 d U
C502 C 0.2129(17) 0.1356(15) 0.2949(15) 0.072(6) Uiso 1 1 d U
H50A H 0.2537 0.1067 0.3390 0.108 Uiso 1 1 calc R
H50B H 0.2643 0.2008 0.2962 0.108 Uiso 1 1 calc R
H50C H 0.1771 0.0940 0.2320 0.108 Uiso 1 1 calc R
N6 N 0.8105(16) 0.1919(14) 0.4519(14) 0.086(6) Uiso 1 1 d .
C601 C 0.8597(17) 0.2308(15) 0.4095(15) 0.065(5) Uiso 1 1 d U
C602 C 0.9109(15) 0.2734(14) 0.3518(13) 0.056(5) Uiso 1 1 d U
H60A H 0.8547 0.2728 0.2933 0.085 Uiso 1 1 calc R
H60B H 0.9480 0.2359 0.3385 0.085 Uiso 1 1 calc R
H60C H 0.9655 0.3410 0.3838 0.085 Uiso 1 1 calc R

loop_
_atom_site_aniso_label
_atom_site_aniso_U_11
_atom_site_aniso_U_22
_atom_site_aniso_U_33
_atom_site_aniso_U_23
_atom_site_aniso_U_13
_atom_site_aniso_U_12
Cu1 0.0216(9) 0.0311(11) 0.0187(9) -0.0027(8) 0.0022(7) 0.0054(8)
N1 0.029(7) 0.050(9) 0.029(7) 0.009(7) 0.008(6) 0.016(7)
C101 0.041(9) 0.040(9) 0.023(8) 0.002(7) -0.005(7) 0.014(8)
C102 0.043(10) 0.063(12) 0.054(11) -0.014(9) -0.016(8) 0.009(9)
Ni2 0.0194(9) 0.0279(10) 0.0150(9) 0.0018(8) 0.0032(7) 0.0054(8)
Ni3 0.0185(8) 0.0269(10) 0.0138(9) 0.0010(7) 0.0044(7) 0.0083(8)
Ni4 0.0199(9) 0.0259(10) 0.0143(9) -0.0003(8) 0.0028(7) 0.0070(8)
Ni5 0.0171(8) 0.0253(10) 0.0122(8) 0.0019(7) 0.0029(7) 0.0067(7)
Ni6 0.0190(8) 0.0246(10) 0.0124(8) 0.0012(7) 0.0052(7) 0.0061(7)
Ni7 0.0205(9) 0.0297(11) 0.0132(9) 0.0020(8) 0.0027(7) 0.0079(8)
Ni8 0.0176(8) 0.0285(11) 0.0165(9) 0.0025(8) 0.0041(7) 0.0070(8)
Ni9 0.0188(8) 0.0242(10) 0.0125(8) 0.0012(7) 0.0032(7) 0.0059(7)
Ni10 0.0159(8) 0.0240(10) 0.0101(8) 0.0004(7) 0.0017(7) 0.0066(7)
Ni11 0.0222(9) 0.0344(11) 0.0176(9) 0.0038(8) 0.0027(7) 0.0123(8)
Ni12 0.0213(9) 0.0279(11) 0.0152(9) 0.0052(8) 0.0045(7) 0.0086(8)
Ni13 0.0196(8) 0.0270(10) 0.0123(8) -0.0001(7) 0.0027(7) 0.0086(8)
Ni14 0.0182(8) 0.0281(10) 0.0133(9) 0.0032(7) 0.0038(7) 0.0059(8)
Ni15 0.0206(9) 0.0276(10) 0.0143(9) 0.0025(7) 0.0037(7) 0.0098(8)
Ni16 0.0194(8) 0.0276(10) 0.0135(9) 0.0000(7) 0.0036(7) 0.0064(8)
C1 0.022(7) 0.045(10) 0.025(8) 0.015(7) 0.009(6) 0.015(7)
C2 0.017(6) 0.020(7) 0.025(7) 0.011(6) 0.007(6) 0.005(6)
C3 0.022(8) 0.053(11) 0.012(7) -0.003(7) 0.000(6) 0.006(8)
C4 0.032(8) 0.044(10) 0.019(8) 0.012(7) 0.007(6) 0.020(7)
C5 0.012(6) 0.049(10) 0.016(7) 0.005(7) 0.000(6) 0.010(6)
C6 0.033(8) 0.039(9) 0.020(8) 0.010(7) 0.013(7) 0.019(7)
C7 0.045(9) 0.040(10) 0.025(9) 0.004(7) 0.021(8) 0.019(8)
C8 0.027(8) 0.029(9) 0.037(9) 0.006(7) 0.018(8) 0.008(7)
C9 0.048(9) 0.038(9) 0.017(8) 0.007(7) 0.010(7) 0.030(8)
C10 0.023(7) 0.040(9) 0.014(7) 0.010(7) 0.002(6) 0.008(7)
C11 0.019(7) 0.035(9) 0.033(9) 0.007(7) 0.006(6) 0.008(7)
C12 0.022(7) 0.033(9) 0.022(7) 0.005(6) 0.002(6) 0.018(7)
C13 0.035(8) 0.027(9) 0.022(8) 0.008(6) 0.005(7) 0.015(7)
C14 0.014(6) 0.026(8) 0.014(7) 0.001(6) 0.002(5) -0.001(6)
C15 0.030(8) 0.024(8) 0.029(8) 0.008(7) 0.010(7) 0.010(7)
C16 0.020(7) 0.025(8) 0.038(9) 0.006(7) 0.002(7) 0.014(6)
C17 0.030(8) 0.023(8) 0.018(7) 0.001(6) -0.001(6) 0.013(7)
C18 0.015(6) 0.020(8) 0.019(7) 0.004(6) 0.000(6) 0.004(6)
C19 0.021(7) 0.029(9) 0.029(8) 0.003(7) 0.014(6) 0.005(6)
O3 0.033(6) 0.046(7) 0.038(7) 0.007(6) 0.001(5) -0.008(6)
O4 0.042(6) 0.039(7) 0.024(6) -0.003(5) 0.000(5) 0.014(5)
O5 0.053(7) 0.052(8) 0.019(6) -0.011(5) 0.017(5) 0.001(6)
O6 0.027(6) 0.050(7) 0.034(6) 0.002(5) -0.002(5) 0.014(5)
O7 0.040(6) 0.062(8) 0.020(6) 0.003(6) 0.004(5) 0.016(6)
O8 0.024(6) 0.057(8) 0.026(6) 0.000(5) -0.001(5) 0.011(5)
O9 0.045(6) 0.050(7) 0.018(5) 0.009(5) 0.003(5) 0.023(6)
O10 0.029(5) 0.040(6) 0.025(5) 0.005(5) 0.002(4) 0.023(5)
O11 0.033(6) 0.039(7) 0.017(5) -0.002(5) -0.005(4) 0.016(5)
O12 0.042(6) 0.042(7) 0.033(6) -0.004(5) 0.000(5) 0.025(6)
O13 0.019(5) 0.040(7) 0.029(6) 0.003(5) 0.010(4) 0.002(5)
O14 0.026(5) 0.035(6) 0.019(5) 0.005(4) 0.011(4) 0.013(4)
O15 0.027(5) 0.042(7) 0.029(6) 0.002(5) 0.008(5) 0.016(5)
O16 0.030(5) 0.027(6) 0.027(5) 0.004(5) 0.014(5) 0.001(5)
O17 0.023(5) 0.053(7) 0.028(6) -0.004(5) 0.008(5) 0.018(5)
O18 0.032(5) 0.047(7) 0.018(5) 0.005(5) 0.010(5) 0.016(5)
O19 0.028(5) 0.048(7) 0.029(6) 0.013(5) 0.011(5) 0.007(5)
N2 0.035(7) 0.039(8) 0.026(7) 0.008(6) 0.017(6) 0.019(6)
C201 0.048(9) 0.037(9) 0.039(9) 0.016(7) 0.025(7) 0.018(7)
C202 0.057(10) 0.041(10) 0.042(9) 0.006(8) 0.022(8) 0.020(8)
C203 0.029(7) 0.057(10) 0.037(8) 0.015(8) 0.017(7) 0.016(7)
C204 0.029(7) 0.059(10) 0.030(8) 0.019(7) 0.013(6) 0.018(7)
C205 0.039(8) 0.043(9) 0.022(7) 0.003(7) 0.014(6) 0.016(7)
C206 0.043(9) 0.050(10) 0.037(9) 0.000(8) 0.023(7) -0.001(8)
C207 0.034(7) 0.036(8) 0.023(7) 0.002(6) 0.011(6) 0.020(7)
C208 0.037(8) 0.044(9) 0.021(7) 0.002(7) 0.003(6) 0.022(7)
N3 0.023(6) 0.021(7) 0.033(7) 0.009(6) 0.009(5) 0.005(5)
C301 0.030(7) 0.046(9) 0.044(9) 0.012(7) 0.017(7) 0.022(7)
C302 0.024(7) 0.046(9) 0.035(8) 0.004(7) 0.008(6) 0.011(7)
C303 0.029(7) 0.059(10) 0.032(8) 0.016(7) 0.013(6) 0.028(7)
C304 0.034(8) 0.074(12) 0.037(9) 0.009(8) 0.014(7) 0.021(8)
C305 0.057(10) 0.042(10) 0.042(9) 0.000(8) 0.011(8) 0.027(8)
C306 0.039(9) 0.040(10) 0.043(9) 0.000(8) 0.014(7) 0.001(7)
C307 0.039(8) 0.039(9) 0.035(8) 0.019(7) 0.009(7) 0.014(7)
C308 0.053(10) 0.050(10) 0.028(8) 0.014(8) 0.004(7) 0.004(8)

loop_
_atom_type_symbol
_atom_type_description
_atom_type_scat_dispersion_real
_atom_type_scat_dispersion_imag
_atom_type_scat_source
C C 0.0033 0.0016 'International Tables Vol C Tables 4.2.6.8 and 6.1.1.4'
H H 0.0000 0.0000 'International Tables Vol C Tables 4.2.6.8 and 6.1.1.4'
N N 0.0061 0.0033 'International Tables Vol C Tables 4.2.6.8 and 6.1.1.4'
O O 0.0106 0.0060 'International Tables Vol C Tables 4.2.6.8 and 6.1.1.4'
Ni Ni 0.3393 1.1124 'International Tables Vol C Tables 4.2.6.8 and 6.1.1.4'
Cu Cu 0.3201 1.2651 'International Tables Vol C Tables 4.2.6.8 and 6.1.1.4'

loop_
_geom_angle_atom_site_label_1
_geom_angle_atom_site_label_2
_geom_angle_atom_site_label_3
_geom_angle
_geom_angle_site_symmetry_1
_geom_angle_site_symmetry_3
N1 Cu1 Ni5 168.6(4) . .
N1 Cu1 Ni4 127.1(4) . .
Ni5 Cu1 Ni4 64.30(7) . .
N1 Cu1 Ni2 123.6(4) . .
Ni5 Cu1 Ni2 61.01(7) . .
Ni4 Cu1 Ni2 59.35(6) . .
N1 Cu1 Ni7 113.5(4) . .
Ni5 Cu1 Ni7 57.17(7) . .
Ni4 Cu1 Ni7 109.26(8) . .
Ni2 Cu1 Ni7 113.47(8) . .
N1 Cu1 Ni8 112.6(4) . .
Ni5 Cu1 Ni8 58.09(7) . .
Ni4 Cu1 Ni8 114.30(8) . .
Ni2 Cu1 Ni8 66.74(7) . .
Ni7 Cu1 Ni8 61.76(7) . .
N1 Cu1 Ni16 121.6(4) . .
Ni5 Cu1 Ni16 60.74(7) . .
Ni4 Cu1 Ni16 61.48(7) . .
Ni2 Cu1 Ni16 109.24(7) . .
Ni7 Cu1 Ni16 57.35(6) . .
Ni8 Cu1 Ni16 109.39(8) . .
C101 N1 Cu1 171.9(14) . .
N1 C101 C102 176(2) . .
C101 C102 H10A 109.5 . .
C101 C102 H10B 109.5 . .
H10A C102 H10B 109.5 . .
C101 C102 H10C 109.5 . .
H10A C102 H10C 109.5 . .
H10B C102 H10C 109.5 . .
C3 Ni2 C16 96.2(6) . 2_665
C3 Ni2 C2 155.3(6) . .
C16 Ni2 C2 102.3(5) 2_665 .
C3 Ni2 Ni14 146.0(5) . 2_665
C16 Ni2 Ni14 50.0(4) 2_665 2_665
C2 Ni2 Ni14 53.6(4) . 2_665
C3 Ni2 Ni5 127.2(5) . .
C16 Ni2 Ni5 132.4(4) 2_665 .
C2 Ni2 Ni5 45.1(4) . .
Ni14 Ni2 Ni5 85.79(8) 2_665 .
C3 Ni2 Ni4 107.6(5) . .
C16 Ni2 Ni4 127.2(4) 2_665 .
C2 Ni2 Ni4 47.9(4) . .
Ni14 Ni2 Ni4 94.02(8) 2_665 .
Ni5 Ni2 Ni4 62.47(7) . .
C3 Ni2 Cu1 74.5(5) . .
C16 Ni2 Cu1 170.3(4) 2_665 .
C2 Ni2 Cu1 87.4(4) . .
Ni14 Ni2 Cu1 139.45(9) 2_665 .
Ni5 Ni2 Cu1 55.42(6) . .
Ni4 Ni2 Cu1 59.76(7) . .
C3 Ni2 Ni9 128.1(5) . .
C16 Ni2 Ni9 82.2(4) 2_665 .
C2 Ni2 Ni9 71.2(4) . .
Ni14 Ni2 Ni9 59.38(7) 2_665 .
Ni5 Ni2 Ni9 57.12(6) . .
Ni4 Ni2 Ni9 114.25(8) . .
Cu1 Ni2 Ni9 101.22(8) . .
C3 Ni2 Ni8 87.9(5) . .
C16 Ni2 Ni8 120.2(4) 2_665 .
C2 Ni2 Ni8 96.6(4) . .
Ni14 Ni2 Ni8 110.69(8) 2_665 .
Ni5 Ni2 Ni8 53.52(6) . .
Ni4 Ni2 Ni8 107.40(8) . .
Cu1 Ni2 Ni8 57.83(6) . .
Ni9 Ni2 Ni8 51.59(6) . .
C15 Ni3 C17 92.1(6) . 2_665
C15 Ni3 C2 111.3(5) . .
C17 Ni3 C2 133.4(5) 2_665 .
C15 Ni3 Ni13 135.1(4) . 2_665
C17 Ni3 Ni13 49.3(4) 2_665 2_665
C2 Ni3 Ni13 88.9(3) . 2_665
C15 Ni3 Ni16 50.0(4) . .
C17 Ni3 Ni16 132.6(4) 2_665 .
C2 Ni3 Ni16 91.2(3) . .
Ni13 Ni3 Ni16 174.22(10) 2_665 .
C15 Ni3 Ni6 101.7(4) . .
C17 Ni3 Ni6 117.5(4) 2_665 .
C2 Ni3 Ni6 97.1(3) . .
Ni13 Ni3 Ni6 115.59(9) 2_665 .
Ni16 Ni3 Ni6 58.67(7) . .
C15 Ni3 Ni10 155.9(4) . 2_665
C17 Ni3 Ni10 108.0(4) 2_665 2_665
C2 Ni3 Ni10 44.9(3) . 2_665
Ni13 Ni3 Ni10 59.72(7) 2_665 2_665
Ni16 Ni3 Ni10 116.87(8) . 2_665
Ni6 Ni3 Ni10 81.00(7) . 2_665
C15 Ni3 Ni4 66.1(4) . .
C17 Ni3 Ni4 131.3(4) 2_665 .
C2 Ni3 Ni4 45.4(3) . .
Ni13 Ni3 Ni4 118.63(9) 2_665 .
Ni16 Ni3 Ni4 64.94(7) . .
Ni6 Ni3 Ni4 109.57(8) . .
Ni10 Ni3 Ni4 90.36(7) 2_665 .
C15 Ni3 Ni5 105.2(4) . .
C17 Ni3 Ni5 162.4(4) 2_665 .
C2 Ni3 Ni5 42.1(3) . .
Ni13 Ni3 Ni5 115.63(8) 2_665 .
Ni16 Ni3 Ni5 61.36(6) . .
Ni6 Ni3 Ni5 56.79(6) . .
Ni10 Ni3 Ni5 55.96(6) 2_665 .
Ni4 Ni3 Ni5 61.06(7) . .
C15 Ni3 Ni9 141.3(4) . 2_665
C17 Ni3 Ni9 76.1(4) 2_665 2_665
C2 Ni3 Ni9 103.0(3) . 2_665
Ni13 Ni3 Ni9 60.54(6) 2_665 2_665
Ni16 Ni3 Ni9 113.85(8) . 2_665
Ni6 Ni3 Ni9 55.62(6) . 2_665
Ni10 Ni3 Ni9 59.33(6) 2_665 2_665
Ni4 Ni3 Ni9 146.50(9) . 2_665
Ni5 Ni3 Ni9 88.27(7) . 2_665
C15 Ni3 Ni15 102.6(4) . 2_665
C17 Ni3 Ni15 93.6(4) 2_665 2_665
C2 Ni3 Ni15 43.4(3) . 2_665
Ni13 Ni3 Ni15 64.57(7) 2_665 2_665
Ni16 Ni3 Ni15 118.93(8) . 2_665
Ni6 Ni3 Ni15 139.31(9) . 2_665
Ni10 Ni3 Ni15 63.94(7) 2_665 2_665
Ni4 Ni3 Ni15 54.08(6) . 2_665
Ni5 Ni3 Ni15 85.47(7) . 2_665
Ni9 Ni3 Ni15 114.64(8) 2_665 2_665
C4 Ni4 C12 96.1(6) . 2_665
C4 Ni4 C2 158.1(6) . .
C12 Ni4 C2 100.1(6) 2_665 .
C4 Ni4 Ni15 144.2(5) . 2_665
C12 Ni4 Ni15 49.5(4) 2_665 2_665
C2 Ni4 Ni15 50.8(4) . 2_665
C4 Ni4 Ni2 108.3(5) . .
C12 Ni4 Ni2 117.1(4) 2_665 .
C2 Ni4 Ni2 50.9(4) . .
Ni15 Ni4 Ni2 84.83(8) 2_665 .
C4 Ni4 Cu1 71.2(5) . .
C12 Ni4 Cu1 164.2(4) 2_665 .
C2 Ni4 Cu1 90.1(4) . .
Ni15 Ni4 Cu1 140.22(9) 2_665 .
Ni2 Ni4 Cu1 60.89(7) . .
C4 Ni4 Ni3 133.2(5) . .
C12 Ni4 Ni3 90.1(4) 2_665 .
C2 Ni4 Ni3 61.7(4) . .
Ni15 Ni4 Ni3 65.75(7) 2_665 .
Ni2 Ni4 Ni3 109.74(8) . .
Cu1 Ni4 Ni3 105.42(9) . .
C4 Ni4 Ni5 124.0(5) . .
C12 Ni4 Ni5 139.7(4) 2_665 .
C2 Ni4 Ni5 43.3(4) . .
Ni15 Ni4 Ni5 91.47(8) 2_665 .
Ni2 Ni4 Ni5 58.38(6) . .
Cu1 Ni4 Ni5 54.54(6) . .
Ni3 Ni4 Ni5 60.32(7) . .
C4 Ni4 Ni16 86.3(5) . .
C12 Ni4 Ni16 128.3(4) 2_665 .
C2 Ni4 Ni16 95.0(4) . .
Ni15 Ni4 Ni16 120.86(8) 2_665 .
Ni2 Ni4 Ni16 110.72(8) . .
Cu1 Ni4 Ni16 61.82(7) . .
Ni3 Ni4 Ni16 55.20(6) . .
Ni5 Ni4 Ni16 58.03(6) . .
C2 Ni5 C1 147.5(6) . .
C2 Ni5 Cu1 98.8(4) . .
C1 Ni5 Cu1 102.8(4) . .
C2 Ni5 Ni10 50.3(4) . 2_665
C1 Ni5 Ni10 105.2(4) . 2_665
Cu1 Ni5 Ni10 149.11(10) . 2_665
C2 Ni5 Ni7 160.9(4) . .
C1 Ni5 Ni7 51.4(4) . .
Cu1 Ni5 Ni7 66.88(7) . .
Ni10 Ni5 Ni7 142.95(9) 2_665 .
C2 Ni5 Ni6 117.9(4) . .
C1 Ni5 Ni6 73.1(4) . .
Cu1 Ni5 Ni6 116.29(9) . .
Ni10 Ni5 Ni6 84.46(7) 2_665 .
Ni7 Ni5 Ni6 62.51(7) . .
C2 Ni5 Ni8 119.5(4) . .
C1 Ni5 Ni8 51.3(4) . .
Cu1 Ni5 Ni8 66.69(7) . .
Ni10 Ni5 Ni8 123.89(9) 2_665 .
Ni7 Ni5 Ni8 67.90(7) . .
Ni6 Ni5 Ni8 121.04(9) . .
C2 Ni5 Ni10 107.7(4) . .
C1 Ni5 Ni10 48.6(4) . .
Cu1 Ni5 Ni10 151.40(9) . .
Ni10 Ni5 Ni10 58.21(8) 2_665 .
Ni7 Ni5 Ni10 89.13(8) . .
Ni6 Ni5 Ni10 59.88(7) . .
Ni8 Ni5 Ni10 90.52(8) . .
C2 Ni5 Ni2 51.8(4) . .
C1 Ni5 Ni2 119.2(4) . .
Cu1 Ni5 Ni2 63.57(7) . .
Ni10 Ni5 Ni2 91.22(8) 2_665 .
Ni7 Ni5 Ni2 124.46(8) . .
Ni6 Ni5 Ni2 167.77(9) . .
Ni8 Ni5 Ni2 70.74(7) . .
Ni10 Ni5 Ni2 126.73(9) . .
C2 Ni5 Ni9 79.8(4) . .
C1 Ni5 Ni9 69.2(4) . .
Cu1 Ni5 Ni9 114.52(9) . .
Ni10 Ni5 Ni9 65.07(7) 2_665 .
Ni7 Ni5 Ni9 117.07(9) . .
Ni6 Ni5 Ni9 121.51(9) . .
Ni8 Ni5 Ni9 58.99(6) . .
Ni10 Ni5 Ni9 61.63(7) . .
Ni2 Ni5 Ni9 66.12(7) . .
C2 Ni5 Ni16 101.6(4) . .
C1 Ni5 Ni16 109.3(4) . .
Cu1 Ni5 Ni16 65.75(7) . .
Ni10 Ni5 Ni16 115.50(8) 2_665 .
Ni7 Ni5 Ni16 61.62(7) . .
Ni6 Ni5 Ni16 57.52(7) . .
Ni8 Ni5 Ni16 120.32(8) . .
Ni10 Ni5 Ni16 117.39(8) . .
Ni2 Ni5 Ni16 115.03(9) . .
Ni9 Ni5 Ni16 178.55(9) . .
C2 Ni5 Ni3 61.6(4) . .
C1 Ni5 Ni3 130.2(4) . .
Cu1 Ni5 Ni3 109.48(9) . .
Ni10 Ni5 Ni3 59.97(6) 2_665 .
Ni7 Ni5 Ni3 109.82(8) . .
Ni6 Ni5 Ni3 59.06(7) . .
Ni8 Ni5 Ni3 175.99(9) . .
Ni10 Ni5 Ni3 92.76(7) . .
Ni2 Ni5 Ni3 108.94(8) . .
Ni9 Ni5 Ni3 124.75(8) . .
Ni16 Ni5 Ni3 55.98(6) . .
C14 Ni6 C18 103.9(6) . .
C14 Ni6 Ni9 153.8(4) . 2_665
C18 Ni6 Ni9 50.7(4) . 2_665
C14 Ni6 Ni16 53.5(4) . .
C18 Ni6 Ni16 113.3(4) . .
Ni9 Ni6 Ni16 124.91(9) 2_665 .
C14 Ni6 Ni5 101.8(4) . .
C18 Ni6 Ni5 143.7(4) . .
Ni9 Ni6 Ni5 98.84(8) 2_665 .
Ni16 Ni6 Ni5 64.41(7) . .
C14 Ni6 Ni10 138.6(4) . .
C18 Ni6 Ni10 110.9(4) . .
Ni9 Ni6 Ni10 66.46(7) 2_665 .
Ni16 Ni6 Ni10 125.33(9) . .
Ni5 Ni6 Ni10 60.94(7) . .
C14 Ni6 Ni3 109.6(4) . .
C18 Ni6 Ni3 83.2(4) . .
Ni9 Ni6 Ni3 65.87(7) 2_665 .
Ni16 Ni6 Ni3 59.58(7) . .
Ni5 Ni6 Ni3 64.15(7) . .
Ni10 Ni6 Ni3 96.47(8) . .
C14 Ni6 Ni7 53.8(4) . .
C18 Ni6 Ni7 156.1(4) . .
Ni9 Ni6 Ni7 152.35(9) 2_665 .
Ni16 Ni6 Ni7 62.63(7) . .
Ni5 Ni6 Ni7 58.41(7) . .
Ni10 Ni6 Ni7 87.45(8) . .
Ni3 Ni6 Ni7 110.63(8) . .
C14 Ni6 Ni14 120.5(4) . .
C18 Ni6 Ni14 68.6(4) . .
Ni9 Ni6 Ni14 61.09(6) 2_665 .
Ni16 Ni6 Ni14 173.76(9) . .
Ni5 Ni6 Ni14 117.96(8) . .
Ni10 Ni6 Ni14 57.23(6) . .
Ni3 Ni6 Ni14 126.60(8) . .
Ni7 Ni6 Ni14 113.08(8) . .
C14 Ni6 Ni12 87.4(4) . .
C18 Ni6 Ni12 115.7(4) . .
Ni9 Ni6 Ni12 108.42(8) 2_665 .
Ni16 Ni6 Ni12 122.88(8) . .
Ni5 Ni6 Ni12 90.57(8) . .
Ni10 Ni6 Ni12 57.79(6) . .
Ni3 Ni6 Ni12 151.52(9) . .
Ni7 Ni6 Ni12 60.58(7) . .
Ni14 Ni6 Ni12 52.52(6) . .
C7 Ni7 C1 143.9(6) . .
C7 Ni7 C14 97.1(6) . .
C1 Ni7 C14 116.0(5) . .
C7 Ni7 Ni5 141.9(5) . .
C1 Ni7 Ni5 52.2(4) . .
C14 Ni7 Ni5 96.1(4) . .
C7 Ni7 Ni11 91.1(5) . .
C1 Ni7 Ni11 55.5(4) . .
C14 Ni7 Ni11 135.5(4) . .
Ni5 Ni7 Ni11 103.83(8) . .
C7 Ni7 Ni6 143.2(5) . .
C1 Ni7 Ni6 71.4(4) . .
C14 Ni7 Ni6 46.0(3) . .
Ni5 Ni7 Ni6 59.08(6) . .
Ni11 Ni7 Ni6 115.17(9) . .
C7 Ni7 Ni16 101.5(5) . .
C1 Ni7 Ni16 110.8(4) . .
C14 Ni7 Ni16 49.3(4) . .
Ni5 Ni7 Ni16 62.45(7) . .
Ni11 Ni7 Ni16 166.04(9) . .
Ni6 Ni7 Ni16 56.82(7) . .
C7 Ni7 Ni12 125.1(5) . .
C1 Ni7 Ni12 50.7(4) . .
C14 Ni7 Ni12 83.9(4) . .
Ni5 Ni7 Ni12 91.76(8) . .
Ni11 Ni7 Ni12 56.49(7) . .
Ni6 Ni7 Ni12 61.92(6) . .
Ni16 Ni7 Ni12 118.44(8) . .
C7 Ni7 Cu1 86.0(5) . .
C1 Ni7 Cu1 94.7(4) . .
C14 Ni7 Cu1 111.0(4) . .
Ni5 Ni7 Cu1 55.96(6) . .
Ni11 Ni7 Cu1 113.14(9) . .
Ni6 Ni7 Cu1 104.84(8) . .
Ni16 Ni7 Cu1 62.46(7) . .
Ni12 Ni7 Cu1 144.68(9) . .
C7 Ni7 Ni8 107.0(5) . .
C1 Ni7 Ni8 46.2(4) . .
C14 Ni7 Ni8 152.7(4) . .
Ni5 Ni7 Ni8 56.86(7) . .
Ni11 Ni7 Ni8 58.02(7) . .
Ni6 Ni7 Ni8 108.76(8) . .
Ni16 Ni7 Ni8 111.70(8) . .
Ni12 Ni7 Ni8 92.28(8) . .
Cu1 Ni7 Ni8 59.47(6) . .
C6 Ni8 C13 99.2(6) . .
C6 Ni8 C1 140.5(6) . .
C13 Ni8 C1 114.6(6) . .
C6 Ni8 Ni5 137.9(5) . .
C13 Ni8 Ni5 106.8(4) . .
C1 Ni8 Ni5 51.2(4) . .
C6 Ni8 Ni9 147.5(5) . .
C13 Ni8 Ni9 49.2(4) . .
C1 Ni8 Ni9 71.0(4) . .
Ni5 Ni8 Ni9 62.11(6) . .
C6 Ni8 Ni11 90.3(5) . .
C13 Ni8 Ni11 124.5(4) . .
C1 Ni8 Ni11 54.3(4) . .
Ni5 Ni8 Ni11 100.97(8) . .
Ni9 Ni8 Ni11 113.03(9) . .
C6 Ni8 Ni13 129.1(5) . .
C13 Ni8 Ni13 78.1(4) . .
C1 Ni8 Ni13 47.3(4) . .
Ni5 Ni8 Ni13 88.99(7) . .
Ni9 Ni8 Ni13 59.94(6) . .
Ni11 Ni8 Ni13 55.25(7) . .
C6 Ni8 Cu1 82.8(5) . .
C13 Ni8 Cu1 124.6(4) . .
C1 Ni8 Cu1 93.5(4) . .
Ni5 Ni8 Cu1 55.22(6) . .
Ni9 Ni8 Cu1 107.69(8) . .
Ni11 Ni8 Cu1 110.78(9) . .
Ni13 Ni8 Cu1 140.46(8) . .
C6 Ni8 Ni7 102.7(5) . .
C13 Ni8 Ni7 158.1(4) . .
C1 Ni8 Ni7 45.5(4) . .
Ni5 Ni8 Ni7 55.24(6) . .
Ni9 Ni8 Ni7 109.07(8) . .
Ni11 Ni8 Ni7 56.17(7) . .
Ni13 Ni8 Ni7 88.35(7) . .
Cu1 Ni8 Ni7 58.76(7) . .
C6 Ni8 Ni2 105.2(5) . .
C13 Ni8 Ni2 71.1(4) . .
C1 Ni8 Ni2 104.7(4) . .
Ni5 Ni8 Ni2 55.74(6) . .
Ni9 Ni8 Ni2 61.61(6) . .
Ni11 Ni8 Ni2 156.49(9) . .
Ni13 Ni8 Ni2 120.85(8) . .
Cu1 Ni8 Ni2 55.42(6) . .
Ni7 Ni8 Ni2 102.39(7) . .
C13 Ni9 C18 91.2(6) . 2_665
C13 Ni9 Ni6 140.3(4) . 2_665
C18 Ni9 Ni6 49.3(4) 2_665 2_665
C13 Ni9 Ni8 50.1(4) . .
C18 Ni9 Ni8 141.3(4) 2_665 .
Ni6 Ni9 Ni8 169.39(9) 2_665 .
C13 Ni9 Ni5 104.7(4) . .
C18 Ni9 Ni5 150.0(4) 2_665 .
Ni6 Ni9 Ni5 112.48(8) 2_665 .
Ni8 Ni9 Ni5 58.90(7) . .
C13 Ni9 Ni14 111.3(4) . 2_665
C18 Ni9 Ni14 69.3(4) 2_665 2_665
Ni6 Ni9 Ni14 63.15(7) 2_665 2_665
Ni8 Ni9 Ni14 118.38(9) . 2_665
Ni5 Ni9 Ni14 81.18(7) . 2_665
C13 Ni9 Ni13 80.9(4) . .
C18 Ni9 Ni13 118.6(4) 2_665 .
Ni6 Ni9 Ni13 112.20(8) 2_665 .
Ni8 Ni9 Ni13 63.61(7) . .
Ni5 Ni9 Ni13 89.30(8) . .
Ni14 Ni9 Ni13 166.10(9) 2_665 .
C13 Ni9 Ni10 132.1(4) . .
C18 Ni9 Ni10 126.9(4) 2_665 .
Ni6 Ni9 Ni10 81.50(7) 2_665 .
Ni8 Ni9 Ni10 88.28(7) . .
Ni5 Ni9 Ni10 57.93(7) . .
Ni14 Ni9 Ni10 109.24(8) 2_665 .
Ni13 Ni9 Ni10 56.90(6) . .
C13 Ni9 Ni10 154.8(4) . 2_665
C18 Ni9 Ni10 101.4(4) 2_665 2_665
Ni6 Ni9 Ni10 57.43(6) 2_665 2_665
Ni8 Ni9 Ni10 113.87(8) . 2_665
Ni5 Ni9 Ni10 55.10(6) . 2_665
Ni14 Ni9 Ni10 55.30(6) 2_665 2_665
Ni13 Ni9 Ni10 110.87(8) . 2_665
Ni10 Ni9 Ni10 53.97(7) . 2_665
C13 Ni9 Ni3 116.7(4) . 2_665
C18 Ni9 Ni3 77.7(4) 2_665 2_665
Ni6 Ni9 Ni3 58.51(6) 2_665 2_665
Ni8 Ni9 Ni3 117.80(8) . 2_665
Ni5 Ni9 Ni3 115.35(8) . 2_665
Ni14 Ni9 Ni3 121.34(8) 2_665 2_665
Ni13 Ni9 Ni3 54.23(6) . 2_665
Ni10 Ni9 Ni3 57.43(6) . 2_665
Ni10 Ni9 Ni3 87.47(7) 2_665 2_665
C13 Ni9 Ni2 74.6(4) . .
C18 Ni9 Ni2 105.4(4) 2_665 .
Ni6 Ni9 Ni2 114.89(8) 2_665 .
Ni8 Ni9 Ni2 66.80(7) . .
Ni5 Ni9 Ni2 56.76(6) . .
Ni14 Ni9 Ni2 51.90(6) 2_665 .
Ni13 Ni9 Ni2 129.56(8) . .
Ni10 Ni9 Ni2 113.90(8) . .
Ni10 Ni9 Ni2 81.09(7) 2_665 .
Ni3 Ni9 Ni2 168.53(8) 2_665 .
C2 Ni10 C1 141.2(6) 2_665 .
C2 Ni10 Ni10 109.3(4) 2_665 2_665
C1 Ni10 Ni10 109.2(5) . 2_665
C2 Ni10 Ni5 47.9(4) 2_665 2_665
C1 Ni10 Ni5 164.7(4) . 2_665
Ni10 Ni10 Ni5 62.26(7) 2_665 2_665
C2 Ni10 Ni14 53.0(4) 2_665 .
C1 Ni10 Ni14 108.6(4) . .
Ni10 Ni10 Ni14 120.99(11) 2_665 .
Ni5 Ni10 Ni14 86.59(7) 2_665 .
C2 Ni10 Ni13 100.1(4) 2_665 .
C1 Ni10 Ni13 51.7(4) . .
Ni10 Ni10 Ni13 126.35(11) 2_665 .
Ni5 Ni10 Ni13 121.42(8) 2_665 .
Ni14 Ni10 Ni13 112.60(9) . .
C2 Ni10 Ni6 114.2(4) 2_665 .
C1 Ni10 Ni6 73.8(4) . .
Ni10 Ni10 Ni6 84.79(9) 2_665 .
Ni5 Ni10 Ni6 115.88(8) 2_665 .
Ni14 Ni10 Ni6 64.59(7) . .
Ni13 Ni10 Ni6 122.41(8) . .
C2 Ni10 Ni12 93.8(4) 2_665 .
C1 Ni10 Ni12 53.8(4) . .
Ni10 Ni10 Ni12 147.68(12) 2_665 .
Ni5 Ni10 Ni12 140.11(9) 2_665 .
Ni14 Ni10 Ni12 56.61(6) . .
Ni13 Ni10 Ni12 68.26(7) . .
Ni6 Ni10 Ni12 64.81(7) . .
C2 Ni10 Ni5 166.2(4) 2_665 .
C1 Ni10 Ni5 51.4(5) . .
Ni10 Ni10 Ni5 59.52(8) 2_665 .
Ni5 Ni10 Ni5 121.79(8) 2_665 .
Ni14 Ni10 Ni5 123.53(9) . .
Ni13 Ni10 Ni5 93.53(8) . .
Ni6 Ni10 Ni5 59.18(7) . .
Ni12 Ni10 Ni5 93.69(8) . .
C2 Ni10 Ni3 63.3(4) 2_665 2_665
C1 Ni10 Ni3 106.9(4) . 2_665
Ni10 Ni10 Ni3 97.68(10) 2_665 2_665
Ni5 Ni10 Ni3 64.07(7) 2_665 2_665
Ni14 Ni10 Ni3 112.48(9) . 2_665
Ni13 Ni10 Ni3 57.41(6) . 2_665
Ni6 Ni10 Ni3 176.95(9) . 2_665
Ni12 Ni10 Ni3 113.10(9) . 2_665
Ni5 Ni10 Ni3 123.65(8) . 2_665
C2 Ni10 Ni9 124.6(4) 2_665 .
C1 Ni10 Ni9 69.5(4) . .
Ni10 Ni10 Ni9 65.05(8) 2_665 .
Ni5 Ni10 Ni9 95.20(8) 2_665 .
Ni14 Ni10 Ni9 173.64(9) . .
Ni13 Ni10 Ni9 61.31(7) . .
Ni6 Ni10 Ni9 119.62(9) . .
Ni12 Ni10 Ni9 119.79(8) . .
Ni5 Ni10 Ni9 60.43(7) . .
Ni3 Ni10 Ni9 63.23(7) 2_665 .
C2 Ni10 Ni9 75.4(4) 2_665 2_665
C1 Ni10 Ni9 129.0(4) . 2_665
Ni10 Ni10 Ni9 60.98(7) 2_665 2_665
Ni5 Ni10 Ni9 59.83(6) 2_665 2_665
Ni14 Ni10 Ni9 60.05(7) . 2_665
Ni13 Ni10 Ni9 172.64(9) . 2_665
Ni6 Ni10 Ni9 56.10(6) . 2_665
Ni12 Ni10 Ni9 105.94(8) . 2_665
Ni5 Ni10 Ni9 91.35(7) . 2_665
Ni3 Ni10 Ni9 123.61(7) 2_665 2_665
Ni9 Ni10 Ni9 126.03(7) . 2_665
C8 Ni11 C10 99.7(6) . .
C8 Ni11 C9 96.8(6) . .
C10 Ni11 C9 110.5(6) . .
C8 Ni11 C1 151.3(6) . .
C10 Ni11 C1 98.8(6) . .
C9 Ni11 C1 97.1(5) . .
C8 Ni11 Ni13 143.3(5) . .
C10 Ni11 Ni13 48.0(4) . .
C9 Ni11 Ni13 109.9(4) . .
C1 Ni11 Ni13 50.8(4) . .
C8 Ni11 Ni12 143.2(5) . .
C10 Ni11 Ni12 99.6(4) . .
C9 Ni11 Ni12 46.8(4) . .
C1 Ni11 Ni12 52.9(4) . .
Ni13 Ni11 Ni12 69.78(7) . .
C8 Ni11 Ni7 109.5(5) . .
C10 Ni11 Ni7 148.0(4) . .
C9 Ni11 Ni7 79.4(4) . .
C1 Ni11 Ni7 49.3(4) . .
Ni13 Ni11 Ni7 100.05(8) . .
Ni12 Ni11 Ni7 64.22(7) . .
C8 Ni11 Ni8 107.9(5) . .
C10 Ni11 Ni8 93.3(4) . .
C9 Ni11 Ni8 142.2(4) . .
C1 Ni11 Ni8 49.1(4) . .
Ni13 Ni11 Ni8 64.81(7) . .
Ni12 Ni11 Ni8 101.97(8) . .
Ni7 Ni11 Ni8 65.81(7) . .
C9 Ni12 C19 94.3(7) . .
C9 Ni12 C1 107.9(6) . .
C19 Ni12 C1 147.2(6) . .
C9 Ni12 Ni14 143.8(5) . .
C19 Ni12 Ni14 50.8(4) . .
C1 Ni12 Ni14 107.7(4) . .
C9 Ni12 Ni11 55.0(5) . .
C19 Ni12 Ni11 149.0(4) . .
C1 Ni12 Ni11 56.1(4) . .
Ni14 Ni12 Ni11 160.15(10) . .
C9 Ni12 Ni10 155.2(5) . .
C19 Ni12 Ni10 110.2(4) . .
C1 Ni12 Ni10 48.5(4) . .
Ni14 Ni12 Ni10 60.91(7) . .
Ni11 Ni12 Ni10 100.24(8) . .
C9 Ni12 Ni7 80.1(5) . .
C19 Ni12 Ni7 116.4(4) . .
C1 Ni12 Ni7 47.7(4) . .
Ni14 Ni12 Ni7 120.61(9) . .
Ni11 Ni12 Ni7 59.29(7) . .
Ni10 Ni12 Ni7 85.41(8) . .
C9 Ni12 Ni6 126.8(5) . .
C19 Ni12 Ni6 79.7(4) . .
C1 Ni12 Ni6 67.7(4) . .
Ni14 Ni12 Ni6 63.14(7) . .
Ni11 Ni12 Ni6 113.63(9) . .
Ni10 Ni12 Ni6 57.40(6) . .
Ni7 Ni12 Ni6 57.49(6) . .
C9 Ni12 Ni15 119.6(5) . .
C19 Ni12 Ni15 91.3(4) . .
C1 Ni12 Ni15 98.0(4) . .
Ni14 Ni12 Ni15 61.03(7) . .
Ni11 Ni12 Ni15 106.98(8) . .
Ni10 Ni12 Ni15 65.28(7) . .
Ni7 Ni12 Ni15 145.73(9) . .
Ni6 Ni12 Ni15 113.35(8) . .
C9 Ni12 Ni13 103.8(5) . .
C19 Ni12 Ni13 151.4(4) . .
C1 Ni12 Ni13 45.2(4) . .
Ni14 Ni12 Ni13 105.78(8) . .
Ni11 Ni12 Ni13 55.09(6) . .
Ni10 Ni12 Ni13 55.58(6) . .
Ni7 Ni12 Ni13 88.78(7) . .
Ni6 Ni12 Ni13 105.60(8) . .
Ni15 Ni12 Ni13 60.54(6) . .
C10 Ni13 C17 95.8(6) . .
C10 Ni13 C1 110.1(6) . .
C17 Ni13 C1 148.7(6) . .
C10 Ni13 Ni3 138.8(5) . 2_665
C17 Ni13 Ni3 51.2(4) . 2_665
C1 Ni13 Ni3 109.8(4) . 2_665
C10 Ni13 Ni11 53.3(5) . .
C17 Ni13 Ni11 146.0(4) . .
C1 Ni13 Ni11 56.9(4) . .
Ni3 Ni13 Ni11 162.43(10) 2_665 .
C10 Ni13 Ni10 148.1(4) . .
C17 Ni13 Ni10 112.9(4) . .
C1 Ni13 Ni10 49.3(4) . .
Ni3 Ni13 Ni10 62.88(7) 2_665 .
Ni11 Ni13 Ni10 100.75(8) . .
C10 Ni13 Ni9 141.1(5) . .
C17 Ni13 Ni9 79.8(4) . .
C1 Ni13 Ni9 69.0(4) . .
Ni3 Ni13 Ni9 65.23(7) 2_665 .
Ni11 Ni13 Ni9 114.18(9) . .
Ni10 Ni13 Ni9 61.79(7) . .
C10 Ni13 Ni8 93.1(5) . .
C17 Ni13 Ni8 115.8(4) . .
C1 Ni13 Ni8 47.7(4) . .
Ni3 Ni13 Ni8 121.64(9) 2_665 .
Ni11 Ni13 Ni8 59.94(7) . .
Ni10 Ni13 Ni8 86.96(8) . .
Ni9 Ni13 Ni8 56.45(6) . .
C10 Ni13 Ni15 101.4(5) . .
C17 Ni13 Ni15 93.9(4) . .
C1 Ni13 Ni15 97.8(4) . .
Ni3 Ni13 Ni15 63.35(6) 2_665 .
Ni11 Ni13 Ni15 104.92(8) . .
Ni10 Ni13 Ni15 64.42(7) . .
Ni9 Ni13 Ni15 117.40(8) . .
Ni8 Ni13 Ni15 145.52(8) . .
C10 Ni13 Ni12 91.9(4) . .
C17 Ni13 Ni12 152.0(4) . .
C1 Ni13 Ni12 47.5(4) . .
Ni3 Ni13 Ni12 107.77(8) 2_665 .
Ni11 Ni13 Ni12 55.12(7) . .
Ni10 Ni13 Ni12 56.16(6) . .
Ni9 Ni13 Ni12 110.06(8) . .
Ni8 Ni13 Ni12 90.58(7) . .
Ni15 Ni13 Ni12 58.11(6) . .
C16 Ni14 C19 99.6(6) . .
C16 Ni14 C2 105.1(6) . 2_665
C19 Ni14 C2 143.0(6) . 2_665
C16 Ni14 Ni12 151.8(5) . .
C19 Ni14 Ni12 53.6(4) . .
C2 Ni14 Ni12 95.5(4) 2_665 .
C16 Ni14 Ni2 51.9(5) . 2_665
C19 Ni14 Ni2 148.5(4) . 2_665
C2 Ni14 Ni2 54.6(3) 2_665 2_665
Ni12 Ni14 Ni2 149.44(10) . 2_665
C16 Ni14 Ni10 145.5(5) . .
C19 Ni14 Ni10 114.5(4) . .
C2 Ni14 Ni10 49.1(4) 2_665 .
Ni12 Ni14 Ni10 62.48(7) . .
Ni2 Ni14 Ni10 95.76(8) 2_665 .
C16 Ni14 Ni15 114.9(5) . .
C19 Ni14 Ni15 96.8(4) . .
C2 Ni14 Ni15 47.7(4) 2_665 .
Ni12 Ni14 Ni15 66.20(7) . .
Ni2 Ni14 Ni15 86.25(8) 2_665 .
Ni10 Ni14 Ni15 67.65(7) . .
C16 Ni14 Ni9 89.4(4) . 2_665
C19 Ni14 Ni9 131.3(5) . 2_665
C2 Ni14 Ni9 76.6(4) 2_665 2_665
Ni12 Ni14 Ni9 114.27(9) . 2_665
Ni2 Ni14 Ni9 68.72(7) 2_665 2_665
Ni10 Ni14 Ni9 64.66(7) . 2_665
Ni15 Ni14 Ni9 122.40(8) . 2_665
C16 Ni14 Ni6 126.1(4) . .
C19 Ni14 Ni6 81.7(4) . .
C2 Ni14 Ni6 104.5(4) 2_665 .
Ni12 Ni14 Ni6 64.35(7) . .
Ni2 Ni14 Ni6 124.29(9) 2_665 .
Ni10 Ni14 Ni6 58.18(7) . .
Ni15 Ni14 Ni6 118.38(8) . .
Ni9 Ni14 Ni6 55.76(6) 2_665 .
C11 Ni15 C12 95.8(6) . .
C11 Ni15 C2 158.5(6) . 2_665
C12 Ni15 C2 102.3(6) . 2_665
C11 Ni15 Ni4 146.2(5) . 2_665
C12 Ni15 Ni4 51.1(4) . 2_665
C2 Ni15 Ni4 51.3(4) 2_665 2_665
C11 Ni15 Ni14 108.6(5) . .
C12 Ni15 Ni14 130.9(4) . .
C2 Ni15 Ni14 50.3(4) 2_665 .
Ni4 Ni15 Ni14 92.64(8) 2_665 .
C11 Ni15 Ni12 74.3(5) . .
C12 Ni15 Ni12 169.8(4) . .
C2 Ni15 Ni12 86.9(4) 2_665 .
Ni4 Ni15 Ni12 138.29(9) 2_665 .
Ni14 Ni15 Ni12 52.76(6) . .
C11 Ni15 Ni3 134.4(5) . 2_665
C12 Ni15 Ni3 87.1(4) . 2_665
C2 Ni15 Ni3 58.9(4) 2_665 2_665
Ni4 Ni15 Ni3 60.18(7) 2_665 2_665
Ni14 Ni15 Ni3 103.07(8) . 2_665
Ni12 Ni15 Ni3 101.53(8) . 2_665
C11 Ni15 Ni13 90.0(5) . .
C12 Ni15 Ni13 122.2(4) . .
C2 Ni15 Ni13 90.1(4) 2_665 .
Ni4 Ni15 Ni13 112.23(8) 2_665 .
Ni14 Ni15 Ni13 100.24(8) . .
Ni12 Ni15 Ni13 61.35(6) . .
Ni3 Ni15 Ni13 52.07(6) 2_665 .
C11 Ni15 Ni10 125.4(5) . .
C12 Ni15 Ni10 136.3(4) . .
C2 Ni15 Ni10 42.4(4) 2_665 .
Ni4 Ni15 Ni10 88.33(7) 2_665 .
Ni14 Ni15 Ni10 54.09(6) . .
Ni12 Ni15 Ni10 53.84(6) . .
Ni3 Ni15 Ni10 54.82(6) 2_665 .
Ni13 Ni15 Ni10 52.77(6) . .
C5 Ni16 C15 100.5(6) . .
C5 Ni16 C14 97.0(6) . .
C15 Ni16 C14 128.5(6) . .
C5 Ni16 Ni6 145.1(5) . .
C15 Ni16 Ni6 102.9(4) . .
C14 Ni16 Ni6 48.1(4) . .
C5 Ni16 Ni3 148.3(5) . .
C15 Ni16 Ni3 48.2(5) . .
C14 Ni16 Ni3 106.6(3) . .
Ni6 Ni16 Ni3 61.75(7) . .
C5 Ni16 Ni7 100.4(5) . .
C15 Ni16 Ni7 158.8(5) . .
C14 Ni16 Ni7 51.9(4) . .
Ni6 Ni16 Ni7 60.55(7) . .
Ni3 Ni16 Ni7 110.68(8) . .
C5 Ni16 Ni5 137.9(4) . .
C15 Ni16 Ni5 104.9(5) . .
C14 Ni16 Ni5 92.9(4) . .
Ni6 Ni16 Ni5 58.07(6) . .
Ni3 Ni16 Ni5 62.66(7) . .
Ni7 Ni16 Ni5 55.93(6) . .
C5 Ni16 Ni4 105.6(5) . .
C15 Ni16 Ni4 62.7(4) . .
C14 Ni16 Ni4 152.5(4) . .
Ni6 Ni16 Ni4 107.99(8) . .
Ni3 Ni16 Ni4 59.86(7) . .
Ni7 Ni16 Ni4 107.64(8) . .
Ni5 Ni16 Ni4 59.86(7) . .
C5 Ni16 Cu1 85.0(4) . .
C15 Ni16 Cu1 118.1(4) . .
C14 Ni16 Cu1 111.3(4) . .
Ni6 Ni16 Cu1 105.90(8) . .
Ni3 Ni16 Cu1 105.02(8) . .
Ni7 Ni16 Cu1 60.19(7) . .
Ni5 Ni16 Cu1 53.50(6) . .
Ni4 Ni16 Cu1 56.70(6) . .
Ni10 C1 Ni7 127.3(7) . .
Ni10 C1 Ni13 79.0(6) . .
Ni7 C1 Ni13 147.6(7) . .
Ni10 C1 Ni5 80.0(5) . .
Ni7 C1 Ni5 76.4(5) . .
Ni13 C1 Ni5 132.3(7) . .
Ni10 C1 Ni8 131.0(7) . .
Ni7 C1 Ni8 88.3(6) . .
Ni13 C1 Ni8 85.0(5) . .
Ni5 C1 Ni8 77.6(5) . .
Ni10 C1 Ni12 77.7(5) . .
Ni7 C1 Ni12 81.6(5) . .
Ni13 C1 Ni12 87.3(6) . .
Ni5 C1 Ni12 128.7(7) . .
Ni8 C1 Ni12 147.6(7) . .
Ni10 C1 Ni11 138.0(8) . .
Ni7 C1 Ni11 75.3(5) . .
Ni13 C1 Ni11 72.4(5) . .
Ni5 C1 Ni11 141.9(8) . .
Ni8 C1 Ni11 76.7(5) . .
Ni12 C1 Ni11 70.9(5) . .
Ni5 C2 Ni10 81.9(5) . 2_665
Ni5 C2 Ni15 153.5(8) . 2_665
Ni10 C2 Ni15 94.3(5) 2_665 2_665
Ni5 C2 Ni4 90.1(6) . .
Ni10 C2 Ni4 144.6(7) 2_665 .
Ni15 C2 Ni4 77.9(5) 2_665 .
Ni5 C2 Ni14 122.3(7) . 2_665
Ni10 C2 Ni14 78.0(5) 2_665 2_665
Ni15 C2 Ni14 82.0(5) 2_665 2_665
Ni4 C2 Ni14 133.4(7) . 2_665
Ni5 C2 Ni2 83.1(5) . .
Ni10 C2 Ni2 131.3(7) 2_665 .
Ni15 C2 Ni2 117.6(6) 2_665 .
Ni4 C2 Ni2 81.1(5) . .
Ni14 C2 Ni2 71.8(4) 2_665 .
Ni5 C2 Ni3 76.3(4) . .
Ni10 C2 Ni3 71.8(4) 2_665 .
Ni15 C2 Ni3 77.6(4) 2_665 .
Ni4 C2 Ni3 72.8(4) . .
Ni14 C2 Ni3 141.7(6) 2_665 .
Ni2 C2 Ni3 146.4(6) . .
O3 C3 Ni2 173.7(13) . .
O4 C4 Ni4 173.3(13) . .
O5 C5 Ni16 179.2(14) . .
O6 C6 Ni8 178.8(13) . .
O7 C7 Ni7 179.0(15) . .
O8 C8 Ni11 177.3(13) . .
O9 C9 Ni12 150.9(14) . .
O9 C9 Ni11 131.0(12) . .
Ni12 C9 Ni11 78.1(6) . .
O10 C10 Ni13 148.1(12) . .
O10 C10 Ni11 133.3(10) . .
Ni13 C10 Ni11 78.6(6) . .
O11 C11 Ni15 174.8(13) . .
O12 C12 Ni15 142.0(11) . .
O12 C12 Ni4 138.5(11) . 2_665
Ni15 C12 Ni4 79.4(6) . 2_665
O13 C13 Ni9 141.9(12) . .
O13 C13 Ni8 137.4(11) . .
Ni9 C13 Ni8 80.7(6) . .
O14 C14 Ni6 139.0(10) . .
O14 C14 Ni16 131.3(11) . .
Ni6 C14 Ni16 78.4(5) . .
O14 C14 Ni7 127.2(10) . .
Ni6 C14 Ni7 80.2(5) . .
Ni16 C14 Ni7 78.8(5) . .
O15 C15 Ni3 140.7(11) . .
O15 C15 Ni16 136.4(12) . .
Ni3 C15 Ni16 81.9(6) . .
O16 C16 Ni14 142.3(12) . .
O16 C16 Ni2 139.5(11) . 2_665
Ni14 C16 Ni2 78.2(6) . 2_665
O17 C17 Ni13 143.9(11) . .
O17 C17 Ni3 136.5(11) . 2_665
Ni13 C17 Ni3 79.4(6) . 2_665
O18 C18 Ni6 139.3(11) . .
O18 C18 Ni9 140.5(10) . 2_665
Ni6 C18 Ni9 80.0(5) . 2_665
O19 C19 Ni14 144.4(11) . .
O19 C19 Ni12 139.8(11) . .
Ni14 C19 Ni12 75.6(5) . .
C205 N2 C201 112.3(12) . .
C205 N2 C203 105.3(11) . .
C201 N2 C203 109.4(11) . .
C205 N2 C207 111.2(11) . .
C201 N2 C207 107.1(11) . .
C203 N2 C207 111.6(11) . .
N2 C201 C202 116.0(13) . .
N2 C201 H20A 108.3 . .
C202 C201 H20A 108.3 . .
N2 C201 H20B 108.3 . .
C202 C201 H20B 108.3 . .
H20A C201 H20B 107.4 . .
C201 C202 H20C 109.5 . .
C201 C202 H20D 109.5 . .
H20C C202 H20D 109.5 . .
C201 C202 H20E 109.5 . .
H20C C202 H20E 109.5 . .
H20D C202 H20E 109.5 . .
N2 C203 C204 115.0(12) . .
N2 C203 H20F 108.5 . .
C204 C203 H20F 108.5 . .
N2 C203 H20G 108.5 . .
C204 C203 H20G 108.5 . .
H20F C203 H20G 107.5 . .
C203 C204 H20H 109.5 . .
C203 C204 H20I 109.5 . .
H20H C204 H20I 109.5 . .
C203 C204 H20J 109.5 . .
H20H C204 H20J 109.5 . .
H20I C204 H20J 109.5 . .
N2 C205 C206 117.2(12) . .
N2 C205 H20K 108.0 . .
C206 C205 H20K 108.0 . .
N2 C205 H20L 108.0 . .
C206 C205 H20L 108.0 . .
H20K C205 H20L 107.2 . .
C205 C206 H20M 109.5 . .
C205 C206 H20N 109.5 . .
H20M C206 H20N 109.5 . .
C205 C206 H20O 109.5 . .
H20M C206 H20O 109.5 . .
H20N C206 H20O 109.5 . .
C208 C207 N2 114.6(12) . .
C208 C207 H20P 108.6 . .
N2 C207 H20P 108.6 . .
C208 C207 H20Q 108.6 . .
N2 C207 H20Q 108.6 . .
H20P C207 H20Q 107.6 . .
C207 C208 H20R 109.5 . .
C207 C208 H20S 109.5 . .
H20R C208 H20S 109.5 . .
C207 C208 H20T 109.5 . .
H20R C208 H20T 109.5 . .
H20S C208 H20T 109.5 . .
C305 N3 C301 106.6(11) . .
C305 N3 C307 112.3(12) . .
C301 N3 C307 111.6(11) . .
C305 N3 C303 112.2(12) . .
C301 N3 C303 111.0(11) . .
C307 N3 C303 103.2(11) . .
N3 C301 C302 117.2(12) . .
N3 C301 H30A 108.0 . .
C302 C301 H30A 108.0 . .
N3 C301 H30B 108.0 . .
C302 C301 H30B 108.0 . .
H30A C301 H30B 107.2 . .
C301 C302 H30C 109.5 . .
C301 C302 H30D 109.5 . .
H30C C302 H30D 109.5 . .
C301 C302 H30E 109.5 . .
H30C C302 H30E 109.5 . .
H30D C302 H30E 109.5 . .
C304 C303 N3 113.9(12) . .
C304 C303 H30F 108.8 . .
N3 C303 H30F 108.8 . .
C304 C303 H30G 108.8 . .
N3 C303 H30G 108.8 . .
H30F C303 H30G 107.7 . .
C303 C304 H30H 109.5 . .
C303 C304 H30I 109.5 . .
H30H C304 H30I 109.5 . .
C303 C304 H30J 109.5 . .
H30H C304 H30J 109.5 . .
H30I C304 H30J 109.5 . .
N3 C305 C306 113.8(13) . .
N3 C305 H30K 108.8 . .
C306 C305 H30K 108.8 . .
N3 C305 H30L 108.8 . .
C306 C305 H30L 108.8 . .
H30K C305 H30L 107.7 . .
C305 C306 H30M 109.5 . .
C305 C306 H30N 109.5 . .
H30M C306 H30N 109.5 . .
C305 C306 H30O 109.5 . .
H30M C306 H30O 109.5 . .
H30N C306 H30O 109.5 . .
N3 C307 C308 112.5(13) . .
N3 C307 H30P 109.1 . .
C308 C307 H30P 109.1 . .
N3 C307 H30Q 109.1 . .
C308 C307 H30Q 109.1 . .
H30P C307 H30Q 107.8 . .
C307 C308 H30R 109.5 . .
C307 C308 H30S 109.5 . .
H30R C308 H30S 109.5 . .
C307 C308 H30T 109.5 . .
H30R C308 H30T 109.5 . .
H30S C308 H30T 109.5 . .
N4 C401 C402 174(3) . .
C401 C402 H40A 109.5 . .
C401 C402 H40B 109.5 . .
H40A C402 H40B 109.5 . .
C401 C402 H40C 109.5 . .
H40A C402 H40C 109.5 . .
H40B C402 H40C 109.5 . .
N5 C501 C502 176(2) . .
C501 C502 H50A 109.5 . .
C501 C502 H50B 109.5 . .
H50A C502 H50B 109.5 . .
C501 C502 H50C 109.5 . .
H50A C502 H50C 109.5 . .
H50B C502 H50C 109.5 . .
N6 C601 C602 175(2) . .
C601 C602 H60A 109.5 . .
C601 C602 H60B 109.5 . .
H60A C602 H60B 109.5 . .
C601 C602 H60C 109.5 . .
H60A C602 H60C 109.5 . .
H60B C602 H60C 109.5 . .

loop_
_geom_bond_atom_site_label_1
_geom_bond_atom_site_label_2
_geom_bond_distance
_geom_bond_site_symmetry_2
Cu1 N1 1.929(13) .
Cu1 Ni5 2.428(2) .
Cu1 Ni4 2.612(2) .
Cu1 Ni2 2.641(3) .
Cu1 Ni7 2.695(3) .
Cu1 Ni8 2.715(3) .
Cu1 Ni16 2.754(2) .
N1 C101 1.152(18) .
C101 C102 1.45(2) .
C102 H10A 0.9800 .
C102 H10B 0.9800 .
C102 H10C 0.9800 .
Ni2 C3 1.751(14) .
Ni2 C16 1.914(16) 2_665
Ni2 C2 2.043(12) .
Ni2 Ni14 2.382(2) 2_665
Ni2 Ni5 2.580(2) .
Ni2 Ni4 2.601(3) .
Ni2 Ni9 2.821(3) .
Ni2 Ni8 2.947(3) .
Ni3 C15 1.874(15) .
Ni3 C17 1.928(14) 2_665
Ni3 C2 2.416(13) .
Ni3 Ni13 2.431(2) 2_665
Ni3 Ni16 2.489(2) .
Ni3 Ni6 2.542(2) .
Ni3 Ni10 2.568(2) 2_665
Ni3 Ni4 2.621(2) .
Ni3 Ni5 2.667(2) .
Ni3 Ni9 2.720(3) 2_665
Ni3 Ni15 2.754(2) 2_665
Ni4 C4 1.728(15) .
Ni4 C12 1.937(14) 2_665
Ni4 C2 1.954(14) .
Ni4 Ni15 2.446(2) 2_665
Ni4 Ni5 2.687(3) .
Ni4 Ni16 2.746(3) .
Ni5 C2 1.841(13) .
Ni5 C1 2.002(15) .
Ni5 Ni10 2.458(2) 2_665
Ni5 Ni7 2.462(2) .
Ni5 Ni6 2.480(2) .
Ni5 Ni8 2.510(2) .
Ni5 Ni10 2.524(2) .
Ni5 Ni9 2.591(2) .
Ni5 Ni16 2.635(2) .
Ni6 C14 1.873(13) .
Ni6 C18 1.894(13) .
Ni6 Ni9 2.460(2) 2_665
Ni6 Ni16 2.465(2) .
Ni6 Ni10 2.498(2) .
Ni6 Ni7 2.564(2) .
Ni6 Ni14 2.655(3) .
Ni6 Ni12 2.683(3) .
Ni7 C7 1.813(16) .
Ni7 C1 1.982(15) .
Ni7 C14 2.099(13) .
Ni7 Ni11 2.529(3) .
Ni7 Ni16 2.615(3) .
Ni7 Ni12 2.649(3) .
Ni7 Ni8 2.777(2) .
Ni8 C6 1.773(15) .
Ni8 C13 1.953(15) .
Ni8 C1 2.005(14) .
Ni8 Ni9 2.512(2) .
Ni8 Ni11 2.583(3) .
Ni8 Ni13 2.700(3) .
Ni9 C13 1.926(15) .
Ni9 C18 1.934(14) 2_665
Ni9 Ni6 2.460(2) 2_665
Ni9 Ni14 2.605(3) 2_665
Ni9 Ni13 2.609(3) .
Ni9 Ni10 2.621(2) .
Ni9 Ni10 2.717(2) 2_665
Ni9 Ni3 2.720(3) 2_665
Ni10 C2 1.910(13) 2_665
Ni10 C1 1.924(14) .
Ni10 Ni10 2.424(3) 2_665
Ni10 Ni5 2.458(2) 2_665
Ni10 Ni14 2.472(2) .
Ni10 Ni13 2.491(2) .
Ni10 Ni12 2.509(2) .
Ni10 Ni3 2.568(2) 2_665
Ni10 Ni9 2.717(2) 2_665
Ni11 C8 1.782(15) .
Ni11 C10 2.006(16) .
Ni11 C9 2.054(16) .
Ni11 C1 2.154(13) .
Ni11 Ni13 2.452(2) .
Ni11 Ni12 2.453(2) .
Ni12 C9 1.827(14) .
Ni12 C19 1.963(14) .
Ni12 C1 2.071(15) .
Ni12 Ni14 2.362(2) .
Ni12 Ni15 2.714(2) .
Ni12 Ni13 2.805(2) .
Ni13 C10 1.859(14) .
Ni13 C17 1.876(15) .
Ni13 C1 1.993(15) .
Ni13 Ni3 2.431(2) 2_665
Ni13 Ni15 2.783(2) .
Ni14 C16 1.863(14) .
Ni14 C19 1.889(15) .
Ni14 C2 2.017(13) 2_665
Ni14 Ni2 2.382(2) 2_665
Ni14 Ni15 2.595(2) .
Ni14 Ni9 2.605(3) 2_665
Ni15 C11 1.766(15) .
Ni15 C12 1.891(15) .
Ni15 C2 1.939(13) 2_665
Ni15 Ni4 2.446(2) 2_665
Ni15 Ni3 2.754(2) 2_665
Ni16 C5 1.758(14) .
Ni16 C15 1.925(15) .
Ni16 C14 2.022(14) .
C2 Ni10 1.910(13) 2_665
C2 Ni15 1.939(13) 2_665
C2 Ni14 2.017(13) 2_665
C3 O3 1.166(16) .
C4 O4 1.213(17) .
C5 O5 1.169(16) .
C6 O6 1.147(16) .
C7 O7 1.121(17) .
C8 O8 1.141(16) .
C9 O9 1.159(16) .
C10 O10 1.170(17) .
C11 O11 1.152(16) .
C12 O12 1.168(16) .
C12 Ni4 1.937(14) 2_665
C13 O13 1.151(16) .
C14 O14 1.196(15) .
C15 O15 1.188(17) .
C16 O16 1.196(17) .
C16 Ni2 1.914(16) 2_665
C17 O17 1.165(17) .
C17 Ni3 1.928(14) 2_665
C18 O18 1.165(15) .
C18 Ni9 1.934(14) 2_665
C19 O19 1.151(16) .
N2 C205 1.495(17) .
N2 C201 1.505(19) .
N2 C203 1.512(17) .
N2 C207 1.531(17) .
C201 C202 1.53(2) .
C201 H20A 0.9900 .
C201 H20B 0.9900 .
C202 H20C 0.9800 .
C202 H20D 0.9800 .
C202 H20E 0.9800 .
C203 C204 1.54(2) .
C203 H20F 0.9900 .
C203 H20G 0.9900 .
C204 H20H 0.9800 .
C204 H20I 0.9800 .
C204 H20J 0.9800 .
C205 C206 1.52(2) .
C205 H20K 0.9900 .
C205 H20L 0.9900 .
C206 H20M 0.9800 .
C206 H20N 0.9800 .
C206 H20O 0.9800 .
C207 C208 1.50(2) .
C207 H20P 0.9900 .
C207 H20Q 0.9900 .
C208 H20R 0.9800 .
C208 H20S 0.9800 .
C208 H20T 0.9800 .
N3 C305 1.476(19) .
N3 C301 1.491(17) .
N3 C307 1.540(18) .
N3 C303 1.543(18) .
C301 C302 1.55(2) .
C301 H30A 0.9900 .
C301 H30B 0.9900 .
C302 H30C 0.9800 .
C302 H30D 0.9800 .
C302 H30E 0.9800 .
C303 C304 1.53(2) .
C303 H30F 0.9900 .
C303 H30G 0.9900 .
C304 H30H 0.9800 .
C304 H30I 0.9800 .
C304 H30J 0.9800 .
C305 C306 1.58(2) .
C305 H30K 0.9900 .
C305 H30L 0.9900 .
C306 H30M 0.9800 .
C306 H30N 0.9800 .
C306 H30O 0.9800 .
C307 C308 1.58(2) .
C307 H30P 0.9900 .
C307 H30Q 0.9900 .
C308 H30R 0.9800 .
C308 H30S 0.9800 .
C308 H30T 0.9800 .
N4 C401 1.18(3) .
C401 C402 1.50(3) .
C402 H40A 0.9800 .
C402 H40B 0.9800 .
C402 H40C 0.9800 .
N5 C501 1.19(2) .
C501 C502 1.45(3) .
C502 H50A 0.9800 .
C502 H50B 0.9800 .
C502 H50C 0.9800 .
N6 C601 1.18(2) .
C601 C602 1.41(3) .
C602 H60A 0.9800 .
C602 H60B 0.9800 .
C602 H60C 0.9800 .

loop_
_geom_torsion_atom_site_label_1
_geom_torsion_atom_site_label_2
_geom_torsion_atom_site_label_3
_geom_torsion_atom_site_label_4
_geom_torsion
_geom_torsion_site_symmetry_1
_geom_torsion_site_symmetry_4
Ni5 Cu1 N1 C101 89(10) . .
Ni4 Cu1 N1 C101 -96(10) . .
Ni2 Cu1 N1 C101 -22(10) . .
Ni7 Cu1 N1 C101 122(10) . .
Ni8 Cu1 N1 C101 55(10) . .
Ni16 Cu1 N1 C101 -173(9) . .
Cu1 N1 C101 C102 -33(32) . .
N1 Cu1 Ni2 C3 5.1(7) . .
Ni5 Cu1 Ni2 C3 -162.7(6) . .
Ni4 Cu1 Ni2 C3 121.7(6) . .
Ni7 Cu1 Ni2 C3 -139.1(6) . .
Ni8 Cu1 Ni2 C3 -97.5(6) . .
Ni16 Cu1 Ni2 C3 159.1(6) . .
N1 Cu1 Ni2 C16 22(3) . 2_665
Ni5 Cu1 Ni2 C16 -146(3) . 2_665
Ni4 Cu1 Ni2 C16 138(3) . 2_665
Ni7 Cu1 Ni2 C16 -123(3) . 2_665
Ni8 Cu1 Ni2 C16 -81(3) . 2_665
Ni16 Cu1 Ni2 C16 176(3) . 2_665
N1 Cu1 Ni2 C2 -158.0(6) . .
Ni5 Cu1 Ni2 C2 34.2(4) . .
Ni4 Cu1 Ni2 C2 -41.4(4) . .
Ni7 Cu1 Ni2 C2 57.8(4) . .
Ni8 Cu1 Ni2 C2 99.4(4) . .
Ni16 Cu1 Ni2 C2 -4.0(4) . .
N1 Cu1 Ni2 Ni14 -172.8(5) . 2_665
Ni5 Cu1 Ni2 Ni14 19.46(14) . 2_665
Ni4 Cu1 Ni2 Ni14 -56.18(15) . 2_665
Ni7 Cu1 Ni2 Ni14 43.07(18) . 2_665
Ni8 Cu1 Ni2 Ni14 84.66(15) . 2_665
Ni16 Cu1 Ni2 Ni14 -18.80(18) . 2_665
N1 Cu1 Ni2 Ni5 167.8(5) . .
Ni4 Cu1 Ni2 Ni5 -75.65(8) . .
Ni7 Cu1 Ni2 Ni5 23.61(8) . .
Ni8 Cu1 Ni2 Ni5 65.19(7) . .
Ni16 Cu1 Ni2 Ni5 -38.27(8) . .
N1 Cu1 Ni2 Ni4 -116.6(5) . .
Ni5 Cu1 Ni2 Ni4 75.65(8) . .
Ni7 Cu1 Ni2 Ni4 99.26(9) . .
Ni8 Cu1 Ni2 Ni4 140.84(8) . .
Ni16 Cu1 Ni2 Ni4 37.38(8) . .
N1 Cu1 Ni2 Ni9 131.8(5) . .
Ni5 Cu1 Ni2 Ni9 -36.01(7) . .
Ni4 Cu1 Ni2 Ni9 -111.66(8) . .
Ni7 Cu1 Ni2 Ni9 -12.40(10) . .
Ni8 Cu1 Ni2 Ni9 29.18(6) . .
Ni16 Cu1 Ni2 Ni9 -74.28(9) . .
N1 Cu1 Ni2 Ni8 102.6(5) . .
Ni5 Cu1 Ni2 Ni8 -65.19(7) . .
Ni4 Cu1 Ni2 Ni8 -140.84(8) . .
Ni7 Cu1 Ni2 Ni8 -41.58(8) . .
Ni16 Cu1 Ni2 Ni8 -103.46(9) . .
C3 Ni2 Ni4 C4 -4.2(7) . .
C16 Ni2 Ni4 C4 -116.8(7) 2_665 .
C2 Ni2 Ni4 C4 172.2(7) . .
Ni14 Ni2 Ni4 C4 -157.7(5) 2_665 .
Ni5 Ni2 Ni4 C4 119.2(5) . .
Cu1 Ni2 Ni4 C4 55.1(5) . .
Ni9 Ni2 Ni4 C4 144.2(5) . .
Ni8 Ni2 Ni4 C4 89.2(5) . .
C3 Ni2 Ni4 C12 102.9(7) . 2_665
C16 Ni2 Ni4 C12 -9.7(7) 2_665 2_665
C2 Ni2 Ni4 C12 -80.7(7) . 2_665
Ni14 Ni2 Ni4 C12 -50.6(5) 2_665 2_665
Ni5 Ni2 Ni4 C12 -133.7(5) . 2_665
Cu1 Ni2 Ni4 C12 162.2(5) . 2_665
Ni9 Ni2 Ni4 C12 -108.7(5) . 2_665
Ni8 Ni2 Ni4 C12 -163.7(5) . 2_665
C3 Ni2 Ni4 C2 -176.4(7) . .
C16 Ni2 Ni4 C2 71.0(7) 2_665 .
Ni14 Ni2 Ni4 C2 30.1(5) 2_665 .
Ni5 Ni2 Ni4 C2 -53.0(5) . .
Cu1 Ni2 Ni4 C2 -117.1(5) . .
Ni9 Ni2 Ni4 C2 -28.0(5) . .
Ni8 Ni2 Ni4 C2 -83.0(5) . .
C3 Ni2 Ni4 Ni15 141.6(6) . 2_665
C16 Ni2 Ni4 Ni15 29.1(5) 2_665 2_665
C2 Ni2 Ni4 Ni15 -41.9(5) . 2_665
Ni14 Ni2 Ni4 Ni15 -11.80(8) 2_665 2_665
Ni5 Ni2 Ni4 Ni15 -94.94(7) . 2_665
Cu1 Ni2 Ni4 Ni15 -159.02(9) . 2_665
Ni9 Ni2 Ni4 Ni15 -69.91(9) . 2_665
Ni8 Ni2 Ni4 Ni15 -124.95(8) . 2_665
C3 Ni2 Ni4 Cu1 -59.3(6) . .
C16 Ni2 Ni4 Cu1 -171.9(5) 2_665 .
C2 Ni2 Ni4 Cu1 117.1(5) . .
Ni14 Ni2 Ni4 Cu1 147.22(9) 2_665 .
Ni5 Ni2 Ni4 Cu1 64.09(7) . .
Ni9 Ni2 Ni4 Cu1 89.11(9) . .
Ni8 Ni2 Ni4 Cu1 34.07(7) . .
C3 Ni2 Ni4 Ni3 -156.4(6) . .
C16 Ni2 Ni4 Ni3 91.0(5) 2_665 .
C2 Ni2 Ni4 Ni3 20.0(5) . .
Ni14 Ni2 Ni4 Ni3 50.12(10) 2_665 .
Ni5 Ni2 Ni4 Ni3 -33.01(8) . .
Cu1 Ni2 Ni4 Ni3 -97.10(9) . .
Ni9 Ni2 Ni4 Ni3 -7.99(11) . .
Ni8 Ni2 Ni4 Ni3 -63.03(9) . .
C3 Ni2 Ni4 Ni5 -123.4(6) . .
C16 Ni2 Ni4 Ni5 124.0(5) 2_665 .
C2 Ni2 Ni4 Ni5 53.0(5) . .
Ni14 Ni2 Ni4 Ni5 83.13(8) 2_665 .
Cu1 Ni2 Ni4 Ni5 -64.09(7) . .
Ni9 Ni2 Ni4 Ni5 25.02(7) . .
Ni8 Ni2 Ni4 Ni5 -30.02(6) . .
C3 Ni2 Ni4 Ni16 -97.3(6) . .
C16 Ni2 Ni4 Ni16 150.2(5) 2_665 .
C2 Ni2 Ni4 Ni16 79.2(5) . .
Ni14 Ni2 Ni4 Ni16 109.28(9) 2_665 .
Ni5 Ni2 Ni4 Ni16 26.15(7) . .
Cu1 Ni2 Ni4 Ni16 -37.94(7) . .
Ni9 Ni2 Ni4 Ni16 51.17(10) . .
Ni8 Ni2 Ni4 Ni16 -3.87(10) . .
N1 Cu1 Ni4 C4 -13.6(7) . .
Ni5 Cu1 Ni4 C4 165.2(5) . .
Ni2 Cu1 Ni4 C4 -124.7(5) . .
Ni7 Cu1 Ni4 C4 128.9(5) . .
Ni8 Cu1 Ni4 C4 -164.2(5) . .
Ni16 Cu1 Ni4 C4 96.1(5) . .
N1 Cu1 Ni4 C12 24.0(17) . 2_665
Ni5 Cu1 Ni4 C12 -157.1(16) . 2_665
Ni2 Cu1 Ni4 C12 -87.0(16) . 2_665
Ni7 Cu1 Ni4 C12 166.5(16) . 2_665
Ni8 Cu1 Ni4 C12 -126.6(16) . 2_665
Ni16 Cu1 Ni4 C12 133.7(16) . 2_665
N1 Cu1 Ni4 C2 154.7(6) . .
Ni5 Cu1 Ni4 C2 -26.4(4) . .
Ni2 Cu1 Ni4 C2 43.7(4) . .
Ni7 Cu1 Ni4 C2 -62.7(4) . .
Ni8 Cu1 Ni4 C2 4.2(4) . .
Ni16 Cu1 Ni4 C2 -95.6(4) . .
N1 Cu1 Ni4 Ni15 144.9(5) . 2_665
Ni5 Cu1 Ni4 Ni15 -36.25(14) . 2_665
Ni2 Cu1 Ni4 Ni15 33.87(14) . 2_665
Ni7 Cu1 Ni4 Ni15 -72.59(16) . 2_665
Ni8 Cu1 Ni4 Ni15 -5.67(18) . 2_665
Ni16 Cu1 Ni4 Ni15 -105.41(15) . 2_665
N1 Cu1 Ni4 Ni2 111.0(5) . .
Ni5 Cu1 Ni4 Ni2 -70.12(7) . .
Ni7 Cu1 Ni4 Ni2 -106.45(9) . .
Ni8 Cu1 Ni4 Ni2 -39.54(8) . .
Ni16 Cu1 Ni4 Ni2 -139.28(8) . .
N1 Cu1 Ni4 Ni3 -144.7(5) . .
Ni5 Cu1 Ni4 Ni3 34.20(8) . .
Ni2 Cu1 Ni4 Ni3 104.32(8) . .
Ni7 Cu1 Ni4 Ni3 -2.14(10) . .
Ni8 Cu1 Ni4 Ni3 64.78(10) . .
Ni16 Cu1 Ni4 Ni3 -34.96(7) . .
N1 Cu1 Ni4 Ni5 -178.9(5) . .
Ni2 Cu1 Ni4 Ni5 70.12(7) . .
Ni7 Cu1 Ni4 Ni5 -36.33(7) . .
Ni8 Cu1 Ni4 Ni5 30.58(8) . .
Ni16 Cu1 Ni4 Ni5 -69.16(7) . .
N1 Cu1 Ni4 Ni16 -109.7(5) . .
Ni5 Cu1 Ni4 Ni16 69.16(7) . .
Ni2 Cu1 Ni4 Ni16 139.28(8) . .
Ni7 Cu1 Ni4 Ni16 32.83(7) . .
Ni8 Cu1 Ni4 Ni16 99.74(9) . .
C15 Ni3 Ni4 C4 14.7(8) . .
C17 Ni3 Ni4 C4 85.1(9) 2_665 .
C2 Ni3 Ni4 C4 -160.1(8) . .
Ni13 Ni3 Ni4 C4 144.5(7) 2_665 .
Ni16 Ni3 Ni4 C4 -40.6(7) . .
Ni6 Ni3 Ni4 C4 -79.7(7) . .
Ni10 Ni3 Ni4 C4 -160.3(7) 2_665 .
Ni5 Ni3 Ni4 C4 -110.3(7) . .
Ni9 Ni3 Ni4 C4 -136.4(7) 2_665 .
Ni15 Ni3 Ni4 C4 142.9(7) 2_665 .
C15 Ni3 Ni4 C12 -83.7(6) . 2_665
C17 Ni3 Ni4 C12 -13.3(7) 2_665 2_665
C2 Ni3 Ni4 C12 101.5(6) . 2_665
Ni13 Ni3 Ni4 C12 46.1(4) 2_665 2_665
Ni16 Ni3 Ni4 C12 -139.0(4) . 2_665
Ni6 Ni3 Ni4 C12 -178.1(4) . 2_665
Ni10 Ni3 Ni4 C12 101.3(4) 2_665 2_665
Ni5 Ni3 Ni4 C12 151.3(4) . 2_665
Ni9 Ni3 Ni4 C12 125.2(4) 2_665 2_665
Ni15 Ni3 Ni4 C12 44.5(4) 2_665 2_665
C15 Ni3 Ni4 C2 174.9(6) . .
C17 Ni3 Ni4 C2 -114.8(7) 2_665 .
Ni13 Ni3 Ni4 C2 -55.3(4) 2_665 .
Ni16 Ni3 Ni4 C2 119.6(4) . .
Ni6 Ni3 Ni4 C2 80.4(4) . .
Ni10 Ni3 Ni4 C2 -0.2(4) 2_665 .
Ni5 Ni3 Ni4 C2 49.8(4) . .
Ni9 Ni3 Ni4 C2 23.7(4) 2_665 .
Ni15 Ni3 Ni4 C2 -57.0(4) 2_665 .
C15 Ni3 Ni4 Ni15 -128.1(5) . 2_665
C17 Ni3 Ni4 Ni15 -57.8(6) 2_665 2_665
C2 Ni3 Ni4 Ni15 57.0(4) . 2_665
Ni13 Ni3 Ni4 Ni15 1.66(9) 2_665 2_665
Ni16 Ni3 Ni4 Ni15 176.57(9) . 2_665
Ni6 Ni3 Ni4 Ni15 137.41(9) . 2_665
Ni10 Ni3 Ni4 Ni15 56.83(7) 2_665 2_665
Ni5 Ni3 Ni4 Ni15 106.81(8) . 2_665
Ni9 Ni3 Ni4 Ni15 80.69(15) 2_665 2_665
C15 Ni3 Ni4 Ni2 157.3(5) . .
C17 Ni3 Ni4 Ni2 -132.3(6) 2_665 .
C2 Ni3 Ni4 Ni2 -17.5(4) . .
Ni13 Ni3 Ni4 Ni2 -72.87(11) 2_665 .
Ni16 Ni3 Ni4 Ni2 102.03(9) . .
Ni6 Ni3 Ni4 Ni2 62.88(10) . .
Ni10 Ni3 Ni4 Ni2 -17.70(9) 2_665 .
Ni5 Ni3 Ni4 Ni2 32.28(7) . .
Ni9 Ni3 Ni4 Ni2 6.16(18) 2_665 .
Ni15 Ni3 Ni4 Ni2 -74.53(8) 2_665 .
C15 Ni3 Ni4 Cu1 93.3(5) . .
C17 Ni3 Ni4 Cu1 163.6(6) 2_665 .
C2 Ni3 Ni4 Cu1 -81.6(4) . .
Ni13 Ni3 Ni4 Cu1 -136.94(9) 2_665 .
Ni16 Ni3 Ni4 Cu1 37.96(8) . .
Ni6 Ni3 Ni4 Cu1 -1.19(10) . .
Ni10 Ni3 Ni4 Cu1 -81.77(8) 2_665 .
Ni5 Ni3 Ni4 Cu1 -31.80(7) . .
Ni9 Ni3 Ni4 Cu1 -57.91(17) 2_665 .
Ni15 Ni3 Ni4 Cu1 -138.60(9) 2_665 .
C15 Ni3 Ni4 Ni5 125.1(5) . .
C17 Ni3 Ni4 Ni5 -164.6(6) 2_665 .
C2 Ni3 Ni4 Ni5 -49.8(4) . .
Ni13 Ni3 Ni4 Ni5 -105.15(10) 2_665 .
Ni16 Ni3 Ni4 Ni5 69.76(7) . .
Ni6 Ni3 Ni4 Ni5 30.60(7) . .
Ni10 Ni3 Ni4 Ni5 -49.97(6) 2_665 .
Ni9 Ni3 Ni4 Ni5 -26.12(14) 2_665 .
Ni15 Ni3 Ni4 Ni5 -106.81(8) 2_665 .
C15 Ni3 Ni4 Ni16 55.3(5) . .
C17 Ni3 Ni4 Ni16 125.7(6) 2_665 .
C2 Ni3 Ni4 Ni16 -119.6(4) . .
Ni13 Ni3 Ni4 Ni16 -174.90(11) 2_665 .
Ni6 Ni3 Ni4 Ni16 -39.16(7) . .
Ni10 Ni3 Ni4 Ni16 -119.73(8) 2_665 .
Ni5 Ni3 Ni4 Ni16 -69.76(7) . .
Ni9 Ni3 Ni4 Ni16 -95.88(15) 2_665 .
Ni15 Ni3 Ni4 Ni16 -176.57(9) 2_665 .
N1 Cu1 Ni5 C2 -156(2) . .
Ni4 Cu1 Ni5 C2 28.5(4) . .
Ni2 Cu1 Ni5 C2 -39.1(4) . .
Ni7 Cu1 Ni5 C2 166.8(4) . .
Ni8 Cu1 Ni5 C2 -118.4(4) . .
Ni16 Cu1 Ni5 C2 98.8(4) . .
N1 Cu1 Ni5 C1 -1(2) . .
Ni4 Cu1 Ni5 C1 -175.9(4) . .
Ni2 Cu1 Ni5 C1 116.4(4) . .
Ni7 Cu1 Ni5 C1 -37.6(4) . .
Ni8 Cu1 Ni5 C1 37.2(4) . .
Ni16 Cu1 Ni5 C1 -105.6(4) . .
N1 Cu1 Ni5 Ni10 -155.2(19) . 2_665
Ni4 Cu1 Ni5 Ni10 29.34(17) . 2_665
Ni2 Cu1 Ni5 Ni10 -38.31(17) . 2_665
Ni7 Cu1 Ni5 Ni10 167.61(19) . 2_665
Ni8 Cu1 Ni5 Ni10 -117.55(19) . 2_665
Ni16 Cu1 Ni5 Ni10 99.60(18) . 2_665
N1 Cu1 Ni5 Ni7 37(2) . .
Ni4 Cu1 Ni5 Ni7 -138.27(8) . .
Ni2 Cu1 Ni5 Ni7 154.07(9) . .
Ni8 Cu1 Ni5 Ni7 74.84(7) . .
Ni16 Cu1 Ni5 Ni7 -68.01(7) . .
N1 Cu1 Ni5 Ni6 77(2) . .
Ni4 Cu1 Ni5 Ni6 -98.69(10) . .
Ni2 Cu1 Ni5 Ni6 -166.34(11) . .
Ni7 Cu1 Ni5 Ni6 39.58(9) . .
Ni8 Cu1 Ni5 Ni6 114.42(10) . .
Ni16 Cu1 Ni5 Ni6 -28.43(9) . .
N1 Cu1 Ni5 Ni8 -38(2) . .
Ni4 Cu1 Ni5 Ni8 146.89(8) . .
Ni2 Cu1 Ni5 Ni8 79.23(7) . .
Ni7 Cu1 Ni5 Ni8 -74.84(7) . .
Ni16 Cu1 Ni5 Ni8 -142.85(8) . .
N1 Cu1 Ni5 Ni10 2(2) . .
Ni4 Cu1 Ni5 Ni10 -173.4(2) . .
Ni2 Cu1 Ni5 Ni10 118.9(2) . .
Ni7 Cu1 Ni5 Ni10 -35.16(18) . .
Ni8 Cu1 Ni5 Ni10 39.68(18) . .
Ni16 Cu1 Ni5 Ni10 -103.2(2) . .
N1 Cu1 Ni5 Ni2 -117(2) . .
Ni4 Cu1 Ni5 Ni2 67.66(7) . .
Ni7 Cu1 Ni5 Ni2 -154.07(9) . .
Ni8 Cu1 Ni5 Ni2 -79.23(7) . .
Ni16 Cu1 Ni5 Ni2 137.92(8) . .
N1 Cu1 Ni5 Ni9 -73(2) . .
Ni4 Cu1 Ni5 Ni9 111.30(9) . .
Ni2 Cu1 Ni5 Ni9 43.64(8) . .
Ni7 Cu1 Ni5 Ni9 -110.43(10) . .
Ni8 Cu1 Ni5 Ni9 -35.59(8) . .
Ni16 Cu1 Ni5 Ni9 -178.44(10) . .
N1 Cu1 Ni5 Ni16 105(2) . .
Ni4 Cu1 Ni5 Ni16 -70.26(7) . .
Ni2 Cu1 Ni5 Ni16 -137.92(8) . .
Ni7 Cu1 Ni5 Ni16 68.01(7) . .
Ni8 Cu1 Ni5 Ni16 142.85(8) . .
N1 Cu1 Ni5 Ni3 141(2) . .
Ni4 Cu1 Ni5 Ni3 -34.38(8) . .
Ni2 Cu1 Ni5 Ni3 -102.04(9) . .
Ni7 Cu1 Ni5 Ni3 103.89(9) . .
Ni8 Cu1 Ni5 Ni3 178.73(9) . .
Ni16 Cu1 Ni5 Ni3 35.88(8) . .
C3 Ni2 Ni5 C2 148.6(9) . .
C16 Ni2 Ni5 C2 -59.8(8) 2_665 .
Ni14 Ni2 Ni5 C2 -39.9(5) 2_665 .
Ni4 Ni2 Ni5 C2 56.8(5) . .
Cu1 Ni2 Ni5 C2 127.5(6) . .
Ni9 Ni2 Ni5 C2 -95.8(5) . .
Ni8 Ni2 Ni5 C2 -159.6(6) . .
C3 Ni2 Ni5 C1 -69.2(8) . .
C16 Ni2 Ni5 C1 82.4(7) 2_665 .
C2 Ni2 Ni5 C1 142.1(7) . .
Ni14 Ni2 Ni5 C1 102.2(5) 2_665 .
Ni4 Ni2 Ni5 C1 -161.0(5) . .
Cu1 Ni2 Ni5 C1 -90.3(5) . .
Ni9 Ni2 Ni5 C1 46.3(5) . .
Ni8 Ni2 Ni5 C1 -17.5(5) . .
C3 Ni2 Ni5 Cu1 21.1(7) . .
C16 Ni2 Ni5 Cu1 172.7(6) 2_665 .
C2 Ni2 Ni5 Cu1 -127.5(6) . .
Ni14 Ni2 Ni5 Cu1 -167.46(9) 2_665 .
Ni4 Ni2 Ni5 Cu1 -70.70(7) . .
Ni9 Ni2 Ni5 Cu1 136.63(8) . .
Ni8 Ni2 Ni5 Cu1 72.88(7) . .
C3 Ni2 Ni5 Ni10 -177.4(7) . 2_665
C16 Ni2 Ni5 Ni10 -25.8(6) 2_665 2_665
C2 Ni2 Ni5 Ni10 33.9(5) . 2_665
Ni14 Ni2 Ni5 Ni10 -6.02(8) 2_665 2_665
Ni4 Ni2 Ni5 Ni10 90.73(8) . 2_665
Cu1 Ni2 Ni5 Ni10 161.44(9) . 2_665
Ni9 Ni2 Ni5 Ni10 -61.93(7) . 2_665
Ni8 Ni2 Ni5 Ni10 -125.69(8) . 2_665
C3 Ni2 Ni5 Ni7 -8.1(7) . .
C16 Ni2 Ni5 Ni7 143.5(5) 2_665 .
C2 Ni2 Ni5 Ni7 -156.7(6) . .
Ni14 Ni2 Ni5 Ni7 163.36(10) 2_665 .
Ni4 Ni2 Ni5 Ni7 -99.89(11) . .
Cu1 Ni2 Ni5 Ni7 -29.19(10) . .
Ni9 Ni2 Ni5 Ni7 107.44(11) . .
Ni8 Ni2 Ni5 Ni7 43.69(10) . .
C3 Ni2 Ni5 Ni6 113.5(8) . .
C16 Ni2 Ni5 Ni6 -94.9(7) 2_665 .
C2 Ni2 Ni5 Ni6 -35.2(7) . .
Ni14 Ni2 Ni5 Ni6 -75.1(4) 2_665 .
Ni4 Ni2 Ni5 Ni6 21.7(4) . .
Cu1 Ni2 Ni5 Ni6 92.4(4) . .
Ni9 Ni2 Ni5 Ni6 -131.0(4) . .
Ni8 Ni2 Ni5 Ni6 165.2(4) . .
C3 Ni2 Ni5 Ni8 -51.8(7) . .
C16 Ni2 Ni5 Ni8 99.8(5) 2_665 .
C2 Ni2 Ni5 Ni8 159.6(6) . .
Ni14 Ni2 Ni5 Ni8 119.67(8) 2_665 .
Ni4 Ni2 Ni5 Ni8 -143.58(8) . .
Cu1 Ni2 Ni5 Ni8 -72.88(7) . .
Ni9 Ni2 Ni5 Ni8 63.76(6) . .
C3 Ni2 Ni5 Ni10 -127.4(7) . .
C16 Ni2 Ni5 Ni10 24.2(6) 2_665 .
C2 Ni2 Ni5 Ni10 84.0(6) . .
Ni14 Ni2 Ni5 Ni10 44.07(11) 2_665 .
Ni4 Ni2 Ni5 Ni10 140.83(11) . .
Cu1 Ni2 Ni5 Ni10 -148.47(12) . .
Ni9 Ni2 Ni5 Ni10 -11.84(9) . .
Ni8 Ni2 Ni5 Ni10 -75.60(10) . .
C3 Ni2 Ni5 Ni9 -115.5(7) . .
C16 Ni2 Ni5 Ni9 36.1(5) 2_665 .
C2 Ni2 Ni5 Ni9 95.8(5) . .
Ni14 Ni2 Ni5 Ni9 55.91(7) 2_665 .
Ni4 Ni2 Ni5 Ni9 152.66(8) . .
Cu1 Ni2 Ni5 Ni9 -136.63(8) . .
Ni8 Ni2 Ni5 Ni9 -63.76(6) . .
C3 Ni2 Ni5 Ni16 63.5(7) . .
C16 Ni2 Ni5 Ni16 -144.9(5) 2_665 .
C2 Ni2 Ni5 Ni16 -85.1(6) . .
Ni14 Ni2 Ni5 Ni16 -125.05(9) 2_665 .
Ni4 Ni2 Ni5 Ni16 -28.29(8) . .
Cu1 Ni2 Ni5 Ni16 42.41(8) . .
Ni9 Ni2 Ni5 Ni16 179.04(9) . .
Ni8 Ni2 Ni5 Ni16 115.29(9) . .
C3 Ni2 Ni5 Ni3 124.0(7) . .
C16 Ni2 Ni5 Ni3 -84.4(6) 2_665 .
C2 Ni2 Ni5 Ni3 -24.6(5) . .
Ni14 Ni2 Ni5 Ni3 -64.56(9) 2_665 .
Ni4 Ni2 Ni5 Ni3 32.19(7) . .
Cu1 Ni2 Ni5 Ni3 102.89(9) . .
Ni9 Ni2 Ni5 Ni3 -120.47(8) . .
Ni8 Ni2 Ni5 Ni3 175.77(9) . .
C15 Ni3 Ni5 C2 -105.1(7) . .
C17 Ni3 Ni5 C2 84.5(15) 2_665 .
Ni13 Ni3 Ni5 C2 55.7(5) 2_665 .
Ni16 Ni3 Ni5 C2 -129.8(5) . .
Ni6 Ni3 Ni5 C2 160.7(5) . .
Ni10 Ni3 Ni5 C2 58.2(5) 2_665 .
Ni4 Ni3 Ni5 C2 -54.3(5) . .
Ni9 Ni3 Ni5 C2 111.7(5) 2_665 .
Ni15 Ni3 Ni5 C2 -3.2(5) 2_665 .
C15 Ni3 Ni5 C1 111.9(7) . .
C17 Ni3 Ni5 C1 -58.5(15) 2_665 .
C2 Ni3 Ni5 C1 -143.0(7) . .
Ni13 Ni3 Ni5 C1 -87.2(5) 2_665 .
Ni16 Ni3 Ni5 C1 87.2(5) . .
Ni6 Ni3 Ni5 C1 17.8(5) . .
Ni10 Ni3 Ni5 C1 -84.8(5) 2_665 .
Ni4 Ni3 Ni5 C1 162.8(5) . .
Ni9 Ni3 Ni5 C1 -31.3(5) 2_665 .
Ni15 Ni3 Ni5 C1 -146.2(5) 2_665 .
C15 Ni3 Ni5 Cu1 -15.4(5) . .
C17 Ni3 Ni5 Cu1 174.2(14) 2_665 .
C2 Ni3 Ni5 Cu1 89.7(5) . .
Ni13 Ni3 Ni5 Cu1 145.41(9) 2_665 .
Ni16 Ni3 Ni5 Cu1 -40.15(9) . .
Ni6 Ni3 Ni5 Cu1 -109.61(10) . .
Ni10 Ni3 Ni5 Cu1 147.88(10) 2_665 .
Ni4 Ni3 Ni5 Cu1 35.41(8) . .
Ni9 Ni3 Ni5 Cu1 -158.66(8) 2_665 .
Ni15 Ni3 Ni5 Cu1 86.45(9) 2_665 .
C15 Ni3 Ni5 Ni10 -163.3(5) . 2_665
C17 Ni3 Ni5 Ni10 26.3(14) 2_665 2_665
C2 Ni3 Ni5 Ni10 -58.2(5) . 2_665
Ni13 Ni3 Ni5 Ni10 -2.47(9) 2_665 2_665
Ni16 Ni3 Ni5 Ni10 171.97(9) . 2_665
Ni6 Ni3 Ni5 Ni10 102.51(8) . 2_665
Ni4 Ni3 Ni5 Ni10 -112.47(8) . 2_665
Ni9 Ni3 Ni5 Ni10 53.46(7) 2_665 2_665
Ni15 Ni3 Ni5 Ni10 -61.43(7) 2_665 2_665
C15 Ni3 Ni5 Ni7 56.2(5) . .
C17 Ni3 Ni5 Ni7 -114.2(14) 2_665 .
C2 Ni3 Ni5 Ni7 161.3(5) . .
Ni13 Ni3 Ni5 Ni7 -142.97(9) 2_665 .
Ni16 Ni3 Ni5 Ni7 31.48(8) . .
Ni6 Ni3 Ni5 Ni7 -37.99(8) . .
Ni10 Ni3 Ni5 Ni7 -140.50(10) 2_665 .
Ni4 Ni3 Ni5 Ni7 107.03(9) . .
Ni9 Ni3 Ni5 Ni7 -87.04(9) 2_665 .
Ni15 Ni3 Ni5 Ni7 158.08(8) 2_665 .
C15 Ni3 Ni5 Ni6 94.2(5) . .
C17 Ni3 Ni5 Ni6 -76.2(14) 2_665 .
C2 Ni3 Ni5 Ni6 -160.7(5) . .
Ni13 Ni3 Ni5 Ni6 -104.98(10) 2_665 .
Ni16 Ni3 Ni5 Ni6 69.47(7) . .
Ni10 Ni3 Ni5 Ni6 -102.51(8) 2_665 .
Ni4 Ni3 Ni5 Ni6 145.02(8) . .
Ni9 Ni3 Ni5 Ni6 -49.05(7) 2_665 .
Ni15 Ni3 Ni5 Ni6 -163.93(8) 2_665 .
C15 Ni3 Ni5 Ni8 1.5(14) . .
C17 Ni3 Ni5 Ni8 -168.9(18) 2_665 .
C2 Ni3 Ni5 Ni8 106.6(14) . .
Ni13 Ni3 Ni5 Ni8 162.4(13) 2_665 .
Ni16 Ni3 Ni5 Ni8 -23.2(13) . .
Ni6 Ni3 Ni5 Ni8 -92.6(13) . .
Ni10 Ni3 Ni5 Ni8 164.9(14) 2_665 .
Ni4 Ni3 Ni5 Ni8 52.4(13) . .
Ni9 Ni3 Ni5 Ni8 -141.7(13) 2_665 .
Ni15 Ni3 Ni5 Ni8 103.4(13) 2_665 .
C15 Ni3 Ni5 Ni10 146.3(5) . .
C17 Ni3 Ni5 Ni10 -24.2(14) 2_665 .
C2 Ni3 Ni5 Ni10 -108.6(5) . .
Ni13 Ni3 Ni5 Ni10 -52.90(10) 2_665 .
Ni16 Ni3 Ni5 Ni10 121.54(8) . .
Ni6 Ni3 Ni5 Ni10 52.08(7) . .
Ni10 Ni3 Ni5 Ni10 -50.43(8) 2_665 .
Ni4 Ni3 Ni5 Ni10 -162.90(8) . .
Ni9 Ni3 Ni5 Ni10 3.03(7) 2_665 .
Ni15 Ni3 Ni5 Ni10 -111.86(7) 2_665 .
C15 Ni3 Ni5 Ni2 -83.2(5) . .
C17 Ni3 Ni5 Ni2 106.4(14) 2_665 .
C2 Ni3 Ni5 Ni2 21.9(5) . .
Ni13 Ni3 Ni5 Ni2 77.61(11) 2_665 .
Ni16 Ni3 Ni5 Ni2 -107.95(9) . .
Ni6 Ni3 Ni5 Ni2 -177.41(9) . .
Ni10 Ni3 Ni5 Ni2 80.08(8) 2_665 .
Ni4 Ni3 Ni5 Ni2 -32.39(8) . .
Ni9 Ni3 Ni5 Ni2 133.54(8) 2_665 .
Ni15 Ni3 Ni5 Ni2 18.65(8) 2_665 .
C15 Ni3 Ni5 Ni9 -156.8(5) . .
C17 Ni3 Ni5 Ni9 32.8(15) 2_665 .
C2 Ni3 Ni5 Ni9 -51.7(5) . .
Ni13 Ni3 Ni5 Ni9 4.04(14) 2_665 .
Ni16 Ni3 Ni5 Ni9 178.48(11) . .
Ni6 Ni3 Ni5 Ni9 109.02(11) . .
Ni10 Ni3 Ni5 Ni9 6.51(9) 2_665 .
Ni4 Ni3 Ni5 Ni9 -105.96(10) . .
Ni9 Ni3 Ni5 Ni9 59.97(11) 2_665 .
Ni15 Ni3 Ni5 Ni9 -54.92(11) 2_665 .
C15 Ni3 Ni5 Ni16 24.7(5) . .
C17 Ni3 Ni5 Ni16 -145.7(14) 2_665 .
C2 Ni3 Ni5 Ni16 129.8(5) . .
Ni13 Ni3 Ni5 Ni16 -174.45(11) 2_665 .
Ni6 Ni3 Ni5 Ni16 -69.47(7) . .
Ni10 Ni3 Ni5 Ni16 -171.97(9) 2_665 .
Ni4 Ni3 Ni5 Ni16 75.56(7) . .
Ni9 Ni3 Ni5 Ni16 -118.51(8) 2_665 .
Ni15 Ni3 Ni5 Ni16 126.60(8) 2_665 .
C2 Ni5 Ni6 C14 -125.4(7) . .
C1 Ni5 Ni6 C14 87.9(6) . .
Cu1 Ni5 Ni6 C14 -8.3(5) . .
Ni10 Ni5 Ni6 C14 -164.3(4) 2_665 .
Ni7 Ni5 Ni6 C14 33.1(4) . .
Ni8 Ni5 Ni6 C14 69.2(5) . .
Ni10 Ni5 Ni6 C14 139.5(4) . .
Ni2 Ni5 Ni6 C14 -94.5(6) . .
Ni9 Ni5 Ni6 C14 139.5(4) . .
Ni16 Ni5 Ni6 C14 -39.2(4) . .
Ni3 Ni5 Ni6 C14 -106.2(4) . .
C2 Ni5 Ni6 C18 8.9(9) . .
C1 Ni5 Ni6 C18 -137.8(8) . .
Cu1 Ni5 Ni6 C18 126.0(7) . .
Ni10 Ni5 Ni6 C18 -30.0(7) 2_665 .
Ni7 Ni5 Ni6 C18 167.4(7) . .
Ni8 Ni5 Ni6 C18 -156.6(7) . .
Ni10 Ni5 Ni6 C18 -86.3(7) . .
Ni2 Ni5 Ni6 C18 39.7(9) . .
Ni9 Ni5 Ni6 C18 -86.2(7) . .
Ni16 Ni5 Ni6 C18 95.0(7) . .
Ni3 Ni5 Ni6 C18 28.1(7) . .
C2 Ni5 Ni6 Ni9 38.5(5) . 2_665
C1 Ni5 Ni6 Ni9 -108.3(4) . 2_665
Cu1 Ni5 Ni6 Ni9 155.55(9) . 2_665
Ni10 Ni5 Ni6 Ni9 -0.48(8) 2_665 2_665
Ni7 Ni5 Ni6 Ni9 -163.10(9) . 2_665
Ni8 Ni5 Ni6 Ni9 -127.03(9) . 2_665
Ni10 Ni5 Ni6 Ni9 -56.72(7) . 2_665
Ni2 Ni5 Ni6 Ni9 69.3(4) . 2_665
Ni9 Ni5 Ni6 Ni9 -56.68(12) . 2_665
Ni16 Ni5 Ni6 Ni9 124.59(9) . 2_665
Ni3 Ni5 Ni6 Ni9 57.65(7) . 2_665
C2 Ni5 Ni6 Ni16 -86.1(5) . .
C1 Ni5 Ni6 Ni16 127.1(4) . .
Cu1 Ni5 Ni6 Ni16 30.97(9) . .
Ni10 Ni5 Ni6 Ni16 -125.06(8) 2_665 .
Ni7 Ni5 Ni6 Ni16 72.31(7) . .
Ni8 Ni5 Ni6 Ni16 108.39(10) . .
Ni10 Ni5 Ni6 Ni16 178.69(8) . .
Ni2 Ni5 Ni6 Ni16 -55.3(4) . .
Ni9 Ni5 Ni6 Ni16 178.73(10) . .
Ni3 Ni5 Ni6 Ni16 -66.94(7) . .
C2 Ni5 Ni6 Ni10 95.2(5) . .
C1 Ni5 Ni6 Ni10 -51.5(4) . .
Cu1 Ni5 Ni6 Ni10 -147.73(11) . .
Ni10 Ni5 Ni6 Ni10 56.24(8) 2_665 .
Ni7 Ni5 Ni6 Ni10 -106.38(8) . .
Ni8 Ni5 Ni6 Ni10 -70.31(10) . .
Ni2 Ni5 Ni6 Ni10 126.0(4) . .
Ni9 Ni5 Ni6 Ni10 0.04(8) . .
Ni16 Ni5 Ni6 Ni10 -178.69(8) . .
Ni3 Ni5 Ni6 Ni10 114.37(8) . .
C2 Ni5 Ni6 Ni3 -19.2(5) . .
C1 Ni5 Ni6 Ni3 -165.9(4) . .
Cu1 Ni5 Ni6 Ni3 97.90(10) . .
Ni10 Ni5 Ni6 Ni3 -58.13(7) 2_665 .
Ni7 Ni5 Ni6 Ni3 139.25(9) . .
Ni8 Ni5 Ni6 Ni3 175.32(10) . .
Ni10 Ni5 Ni6 Ni3 -114.37(8) . .
Ni2 Ni5 Ni6 Ni3 11.6(4) . .
Ni9 Ni5 Ni6 Ni3 -114.33(10) . .
Ni16 Ni5 Ni6 Ni3 66.94(7) . .
C2 Ni5 Ni6 Ni7 -158.4(5) . .
C1 Ni5 Ni6 Ni7 54.8(4) . .
Cu1 Ni5 Ni6 Ni7 -41.34(9) . .
Ni10 Ni5 Ni6 Ni7 162.63(9) 2_665 .
Ni8 Ni5 Ni6 Ni7 36.07(9) . .
Ni10 Ni5 Ni6 Ni7 106.38(8) . .
Ni2 Ni5 Ni6 Ni7 -127.6(4) . .
Ni9 Ni5 Ni6 Ni7 106.42(10) . .
Ni16 Ni5 Ni6 Ni7 -72.31(7) . .
Ni3 Ni5 Ni6 Ni7 -139.25(9) . .
C2 Ni5 Ni6 Ni14 100.3(5) . .
C1 Ni5 Ni6 Ni14 -46.4(4) . .
Cu1 Ni5 Ni6 Ni14 -142.57(9) . .
Ni10 Ni5 Ni6 Ni14 61.40(9) 2_665 .
Ni7 Ni5 Ni6 Ni14 -101.23(10) . .
Ni8 Ni5 Ni6 Ni14 -65.15(12) . .
Ni10 Ni5 Ni6 Ni14 5.16(8) . .
Ni2 Ni5 Ni6 Ni14 131.2(4) . .
Ni9 Ni5 Ni6 Ni14 5.20(13) . .
Ni16 Ni5 Ni6 Ni14 -173.54(10) . .
Ni3 Ni5 Ni6 Ni14 119.53(9) . .
C2 Ni5 Ni6 Ni12 147.2(5) . .
C1 Ni5 Ni6 Ni12 0.5(4) . .
Cu1 Ni5 Ni6 Ni12 -95.70(10) . .
Ni10 Ni5 Ni6 Ni12 108.27(7) 2_665 .
Ni7 Ni5 Ni6 Ni12 -54.36(7) . .
Ni8 Ni5 Ni6 Ni12 -18.28(10) . .
Ni10 Ni5 Ni6 Ni12 52.02(7) . .
Ni2 Ni5 Ni6 Ni12 178.0(4) . .
Ni9 Ni5 Ni6 Ni12 52.06(10) . .
Ni16 Ni5 Ni6 Ni12 -126.67(8) . .
Ni3 Ni5 Ni6 Ni12 166.39(8) . .
C15 Ni3 Ni6 C14 -6.7(6) . .
C17 Ni3 Ni6 C14 -105.4(6) 2_665 .
C2 Ni3 Ni6 C14 106.9(5) . .
Ni13 Ni3 Ni6 C14 -160.9(4) 2_665 .
Ni16 Ni3 Ni6 C14 19.8(4) . .
Ni10 Ni3 Ni6 C14 149.0(4) 2_665 .
Ni4 Ni3 Ni6 C14 61.8(4) . .
Ni5 Ni3 Ni6 C14 94.0(4) . .
Ni9 Ni3 Ni6 C14 -152.2(4) 2_665 .
Ni15 Ni3 Ni6 C14 119.0(4) 2_665 .
C15 Ni3 Ni6 C18 95.6(6) . .
C17 Ni3 Ni6 C18 -3.0(6) 2_665 .
C2 Ni3 Ni6 C18 -150.8(5) . .
Ni13 Ni3 Ni6 C18 -58.6(4) 2_665 .
Ni16 Ni3 Ni6 C18 122.1(4) . .
Ni10 Ni3 Ni6 C18 -108.7(4) 2_665 .
Ni4 Ni3 Ni6 C18 164.2(4) . .
Ni5 Ni3 Ni6 C18 -163.7(4) . .
Ni9 Ni3 Ni6 C18 -49.8(4) 2_665 .
Ni15 Ni3 Ni6 C18 -138.6(4) 2_665 .
C15 Ni3 Ni6 Ni9 145.5(5) . 2_665
C17 Ni3 Ni6 Ni9 46.8(5) 2_665 2_665
C2 Ni3 Ni6 Ni9 -100.9(3) . 2_665
Ni13 Ni3 Ni6 Ni9 -8.78(8) 2_665 2_665
Ni16 Ni3 Ni6 Ni9 171.95(9) . 2_665
Ni10 Ni3 Ni6 Ni9 -58.85(7) 2_665 2_665
Ni4 Ni3 Ni6 Ni9 -146.00(9) . 2_665
Ni5 Ni3 Ni6 Ni9 -113.84(8) . 2_665
Ni15 Ni3 Ni6 Ni9 -88.80(13) 2_665 2_665
C15 Ni3 Ni6 Ni16 -26.5(4) . .
C17 Ni3 Ni6 Ni16 -125.1(5) 2_665 .
C2 Ni3 Ni6 Ni16 87.1(3) . .
Ni13 Ni3 Ni6 Ni16 179.27(10) 2_665 .
Ni10 Ni3 Ni6 Ni16 129.20(8) 2_665 .
Ni4 Ni3 Ni6 Ni16 42.04(8) . .
Ni5 Ni3 Ni6 Ni16 74.21(7) . .
Ni9 Ni3 Ni6 Ni16 -171.95(9) 2_665 .
Ni15 Ni3 Ni6 Ni16 99.25(13) 2_665 .
C15 Ni3 Ni6 Ni5 -100.7(4) . .
C17 Ni3 Ni6 Ni5 160.6(5) 2_665 .
C2 Ni3 Ni6 Ni5 12.9(3) . .
Ni13 Ni3 Ni6 Ni5 105.06(9) 2_665 .
Ni16 Ni3 Ni6 Ni5 -74.21(7) . .
Ni10 Ni3 Ni6 Ni5 54.99(6) 2_665 .
Ni4 Ni3 Ni6 Ni5 -32.17(8) . .
Ni9 Ni3 Ni6 Ni5 113.84(8) 2_665 .
Ni15 Ni3 Ni6 Ni5 25.03(12) 2_665 .
C15 Ni3 Ni6 Ni10 -153.9(4) . .
C17 Ni3 Ni6 Ni10 107.4(5) 2_665 .
C2 Ni3 Ni6 Ni10 -40.4(3) . .
Ni13 Ni3 Ni6 Ni10 51.80(10) 2_665 .
Ni16 Ni3 Ni6 Ni10 -127.47(8) . .
Ni10 Ni3 Ni6 Ni10 1.74(8) 2_665 .
Ni4 Ni3 Ni6 Ni10 -85.42(9) . .
Ni5 Ni3 Ni6 Ni10 -53.26(7) . .
Ni9 Ni3 Ni6 Ni10 60.58(7) 2_665 .
Ni15 Ni3 Ni6 Ni10 -28.22(14) 2_665 .
C15 Ni3 Ni6 Ni7 -64.2(5) . .
C17 Ni3 Ni6 Ni7 -162.9(5) 2_665 .
C2 Ni3 Ni6 Ni7 49.3(3) . .
Ni13 Ni3 Ni6 Ni7 141.51(9) 2_665 .
Ni16 Ni3 Ni6 Ni7 -37.76(8) . .
Ni10 Ni3 Ni6 Ni7 91.44(8) 2_665 .
Ni4 Ni3 Ni6 Ni7 4.28(11) . .
Ni5 Ni3 Ni6 Ni7 36.45(8) . .
Ni9 Ni3 Ni6 Ni7 150.29(10) 2_665 .
Ni15 Ni3 Ni6 Ni7 61.49(15) 2_665 .
C15 Ni3 Ni6 Ni14 152.5(5) . .
C17 Ni3 Ni6 Ni14 53.8(5) 2_665 .
C2 Ni3 Ni6 Ni14 -93.9(3) . .
Ni13 Ni3 Ni6 Ni14 -1.75(14) 2_665 .
Ni16 Ni3 Ni6 Ni14 178.99(11) . .
Ni10 Ni3 Ni6 Ni14 -51.81(10) 2_665 .
Ni4 Ni3 Ni6 Ni14 -138.97(9) . .
Ni5 Ni3 Ni6 Ni14 -106.80(11) . .
Ni9 Ni3 Ni6 Ni14 7.03(9) 2_665 .
Ni15 Ni3 Ni6 Ni14 -81.77(15) 2_665 .
C15 Ni3 Ni6 Ni12 -130.2(5) . .
C17 Ni3 Ni6 Ni12 131.1(5) 2_665 .
C2 Ni3 Ni6 Ni12 -16.7(4) . .
Ni13 Ni3 Ni6 Ni12 75.50(19) 2_665 .
Ni16 Ni3 Ni6 Ni12 -103.77(18) . .
Ni10 Ni3 Ni6 Ni12 25.44(18) 2_665 .
Ni4 Ni3 Ni6 Ni12 -61.72(19) . .
Ni5 Ni3 Ni6 Ni12 -29.55(16) . .
Ni9 Ni3 Ni6 Ni12 84.28(18) 2_665 .
Ni15 Ni3 Ni6 Ni12 -4.5(3) 2_665 .
C2 Ni5 Ni7 C7 -42.2(14) . .
C1 Ni5 Ni7 C7 131.9(9) . .
Cu1 Ni5 Ni7 C7 1.5(8) . .
Ni10 Ni5 Ni7 C7 -168.0(8) 2_665 .
Ni6 Ni5 Ni7 C7 -138.4(8) . .
Ni8 Ni5 Ni7 C7 74.6(8) . .
Ni10 Ni5 Ni7 C7 165.5(8) . .
Ni2 Ni5 Ni7 C7 29.8(8) . .
Ni9 Ni5 Ni7 C7 108.2(8) . .
Ni16 Ni5 Ni7 C7 -72.5(8) . .
Ni3 Ni5 Ni7 C7 -101.9(8) . .
C2 Ni5 Ni7 C1 -174.0(13) . .
Cu1 Ni5 Ni7 C1 -130.4(5) . .
Ni10 Ni5 Ni7 C1 60.1(5) 2_665 .
Ni6 Ni5 Ni7 C1 89.7(5) . .
Ni8 Ni5 Ni7 C1 -57.3(5) . .
Ni10 Ni5 Ni7 C1 33.6(5) . .
Ni2 Ni5 Ni7 C1 -102.1(5) . .
Ni9 Ni5 Ni7 C1 -23.6(5) . .
Ni16 Ni5 Ni7 C1 155.7(5) . .
Ni3 Ni5 Ni7 C1 126.2(5) . .
C2 Ni5 Ni7 C14 67.6(13) . .
C1 Ni5 Ni7 C14 -118.3(6) . .
Cu1 Ni5 Ni7 C14 111.3(4) . .
Ni10 Ni5 Ni7 C14 -58.2(4) 2_665 .
Ni6 Ni5 Ni7 C14 -28.6(4) . .
Ni8 Ni5 Ni7 C14 -175.7(4) . .
Ni10 Ni5 Ni7 C14 -84.7(4) . .
Ni2 Ni5 Ni7 C14 139.6(4) . .
Ni9 Ni5 Ni7 C14 -142.0(4) . .
Ni16 Ni5 Ni7 C14 37.3(4) . .
Ni3 Ni5 Ni7 C14 7.9(4) . .
C2 Ni5 Ni7 Ni11 -152.4(12) . .
C1 Ni5 Ni7 Ni11 21.6(5) . .
Cu1 Ni5 Ni7 Ni11 -108.79(9) . .
Ni10 Ni5 Ni7 Ni11 81.74(16) 2_665 .
Ni6 Ni5 Ni7 Ni11 111.30(9) . .
Ni8 Ni5 Ni7 Ni11 -35.71(8) . .
Ni10 Ni5 Ni7 Ni11 55.20(9) . .
Ni2 Ni5 Ni7 Ni11 -80.45(12) . .
Ni9 Ni5 Ni7 Ni11 -2.02(11) . .
Ni16 Ni5 Ni7 Ni11 177.28(9) . .
Ni3 Ni5 Ni7 Ni11 147.82(8) . .
C2 Ni5 Ni7 Ni6 96.3(12) . .
C1 Ni5 Ni7 Ni6 -89.7(5) . .
Cu1 Ni5 Ni7 Ni6 139.91(9) . .
Ni10 Ni5 Ni7 Ni6 -29.56(14) 2_665 .
Ni8 Ni5 Ni7 Ni6 -147.01(9) . .
Ni10 Ni5 Ni7 Ni6 -56.10(7) . .
Ni2 Ni5 Ni7 Ni6 168.26(12) . .
Ni9 Ni5 Ni7 Ni6 -113.32(10) . .
Ni16 Ni5 Ni7 Ni6 65.98(7) . .
Ni3 Ni5 Ni7 Ni6 36.52(8) . .
C2 Ni5 Ni7 Ni16 30.3(12) . .
C1 Ni5 Ni7 Ni16 -155.7(5) . .
Cu1 Ni5 Ni7 Ni16 73.93(8) . .
Ni10 Ni5 Ni7 Ni16 -95.54(15) 2_665 .
Ni6 Ni5 Ni7 Ni16 -65.98(7) . .
Ni8 Ni5 Ni7 Ni16 147.01(8) . .
Ni10 Ni5 Ni7 Ni16 -122.08(8) . .
Ni2 Ni5 Ni7 Ni16 102.27(11) . .
Ni9 Ni5 Ni7 Ni16 -179.30(10) . .
Ni3 Ni5 Ni7 Ni16 -29.46(8) . .
C2 Ni5 Ni7 Ni12 151.7(12) . .
C1 Ni5 Ni7 Ni12 -34.3(5) . .
Cu1 Ni5 Ni7 Ni12 -164.65(8) . .
Ni10 Ni5 Ni7 Ni12 25.88(17) 2_665 .
Ni6 Ni5 Ni7 Ni12 55.44(7) . .
Ni8 Ni5 Ni7 Ni12 -91.57(8) . .
Ni10 Ni5 Ni7 Ni12 -0.66(7) . .
Ni2 Ni5 Ni7 Ni12 -136.30(10) . .
Ni9 Ni5 Ni7 Ni12 -57.88(10) . .
Ni16 Ni5 Ni7 Ni12 121.42(8) . .
Ni3 Ni5 Ni7 Ni12 91.96(9) . .
C2 Ni5 Ni7 Cu1 -43.6(12) . .
C1 Ni5 Ni7 Cu1 130.4(5) . .
Ni10 Ni5 Ni7 Cu1 -169.47(17) 2_665 .
Ni6 Ni5 Ni7 Cu1 -139.91(9) . .
Ni8 Ni5 Ni7 Cu1 73.08(7) . .
Ni10 Ni5 Ni7 Cu1 164.00(9) . .
Ni2 Ni5 Ni7 Cu1 28.35(10) . .
Ni9 Ni5 Ni7 Cu1 106.77(10) . .
Ni16 Ni5 Ni7 Cu1 -73.93(8) . .
Ni3 Ni5 Ni7 Cu1 -103.39(9) . .
C2 Ni5 Ni7 Ni8 -116.7(12) . .
C1 Ni5 Ni7 Ni8 57.3(5) . .
Cu1 Ni5 Ni7 Ni8 -73.08(7) . .
Ni10 Ni5 Ni7 Ni8 117.45(16) 2_665 .
Ni6 Ni5 Ni7 Ni8 147.01(9) . .
Ni10 Ni5 Ni7 Ni8 90.91(8) . .
Ni2 Ni5 Ni7 Ni8 -44.73(10) . .
Ni9 Ni5 Ni7 Ni8 33.69(8) . .
Ni16 Ni5 Ni7 Ni8 -147.01(8) . .
Ni3 Ni5 Ni7 Ni8 -176.47(10) . .
C14 Ni6 Ni7 C7 -1.6(10) . .
C18 Ni6 Ni7 C7 -24.4(14) . .
Ni9 Ni6 Ni7 C7 175.2(8) 2_665 .
Ni16 Ni6 Ni7 C7 61.6(9) . .
Ni5 Ni6 Ni7 C7 136.9(9) . .
Ni10 Ni6 Ni7 C7 -166.0(8) . .
Ni3 Ni6 Ni7 C7 98.1(9) . .
Ni14 Ni6 Ni7 C7 -113.4(8) . .
Ni12 Ni6 Ni7 C7 -111.9(9) . .
C14 Ni6 Ni7 C1 165.0(7) . .
C18 Ni6 Ni7 C1 142.2(11) . .
Ni9 Ni6 Ni7 C1 -18.2(5) 2_665 .
Ni16 Ni6 Ni7 C1 -131.8(5) . .
Ni5 Ni6 Ni7 C1 -56.5(5) . .
Ni10 Ni6 Ni7 C1 0.6(5) . .
Ni3 Ni6 Ni7 C1 -95.4(5) . .
Ni14 Ni6 Ni7 C1 53.2(5) . .
Ni12 Ni6 Ni7 C1 54.6(5) . .
C18 Ni6 Ni7 C14 -22.8(12) . .
Ni9 Ni6 Ni7 C14 176.8(6) 2_665 .
Ni16 Ni6 Ni7 C14 63.2(5) . .
Ni5 Ni6 Ni7 C14 138.5(5) . .
Ni10 Ni6 Ni7 C14 -164.4(5) . .
Ni3 Ni6 Ni7 C14 99.6(5) . .
Ni14 Ni6 Ni7 C14 -111.8(5) . .
Ni12 Ni6 Ni7 C14 -110.4(5) . .
C14 Ni6 Ni7 Ni5 -138.5(5) . .
C18 Ni6 Ni7 Ni5 -161.3(10) . .
Ni9 Ni6 Ni7 Ni5 38.2(2) 2_665 .
Ni16 Ni6 Ni7 Ni5 -75.37(8) . .
Ni10 Ni6 Ni7 Ni5 57.08(8) . .
Ni3 Ni6 Ni7 Ni5 -38.88(8) . .
Ni14 Ni6 Ni7 Ni5 109.64(9) . .
Ni12 Ni6 Ni7 Ni5 111.11(8) . .
C14 Ni6 Ni7 Ni11 130.0(5) . .
C18 Ni6 Ni7 Ni11 107.2(10) . .
Ni9 Ni6 Ni7 Ni11 -53.3(2) 2_665 .
Ni16 Ni6 Ni7 Ni11 -166.88(10) . .
Ni5 Ni6 Ni7 Ni11 -91.51(10) . .
Ni10 Ni6 Ni7 Ni11 -34.43(10) . .
Ni3 Ni6 Ni7 Ni11 -130.39(9) . .
Ni14 Ni6 Ni7 Ni11 18.14(12) . .
Ni12 Ni6 Ni7 Ni11 19.60(8) . .
C14 Ni6 Ni7 Ni16 -63.2(5) . .
C18 Ni6 Ni7 Ni16 -85.9(10) . .
Ni9 Ni6 Ni7 Ni16 113.6(2) 2_665 .
Ni5 Ni6 Ni7 Ni16 75.37(8) . .
Ni10 Ni6 Ni7 Ni16 132.45(8) . .
Ni3 Ni6 Ni7 Ni16 36.49(8) . .
Ni14 Ni6 Ni7 Ni16 -174.99(10) . .
Ni12 Ni6 Ni7 Ni16 -173.52(8) . .
C14 Ni6 Ni7 Ni12 110.4(5) . .
C18 Ni6 Ni7 Ni12 87.6(10) . .
Ni9 Ni6 Ni7 Ni12 -72.9(2) 2_665 .
Ni16 Ni6 Ni7 Ni12 173.52(8) . .
Ni5 Ni6 Ni7 Ni12 -111.11(8) . .
Ni10 Ni6 Ni7 Ni12 -54.03(7) . .
Ni3 Ni6 Ni7 Ni12 -149.99(9) . .
Ni14 Ni6 Ni7 Ni12 -1.46(8) . .
C14 Ni6 Ni7 Cu1 -105.0(5) . .
C18 Ni6 Ni7 Cu1 -127.8(10) . .
Ni9 Ni6 Ni7 Cu1 71.8(2) 2_665 .
Ni16 Ni6 Ni7 Cu1 -41.86(8) . .
Ni5 Ni6 Ni7 Cu1 33.51(8) . .
Ni10 Ni6 Ni7 Cu1 90.59(9) . .
Ni3 Ni6 Ni7 Cu1 -5.37(11) . .
Ni14 Ni6 Ni7 Cu1 143.15(8) . .
Ni12 Ni6 Ni7 Cu1 144.62(9) . .
C14 Ni6 Ni7 Ni8 -167.3(5) . .
C18 Ni6 Ni7 Ni8 169.9(10) . .
Ni9 Ni6 Ni7 Ni8 9.5(2) 2_665 .
Ni16 Ni6 Ni7 Ni8 -104.15(9) . .
Ni5 Ni6 Ni7 Ni8 -28.79(8) . .
Ni10 Ni6 Ni7 Ni8 28.29(9) . .
Ni3 Ni6 Ni7 Ni8 -67.67(10) . .
Ni14 Ni6 Ni7 Ni8 80.86(10) . .
Ni12 Ni6 Ni7 Ni8 82.32(8) . .
N1 Cu1 Ni7 C7 8.4(6) . .
Ni5 Cu1 Ni7 C7 -179.1(5) . .
Ni4 Cu1 Ni7 C7 -139.6(5) . .
Ni2 Cu1 Ni7 C7 156.3(5) . .
Ni8 Cu1 Ni7 C7 112.5(5) . .
Ni16 Cu1 Ni7 C7 -105.2(5) . .
N1 Cu1 Ni7 C1 -135.4(6) . .
Ni5 Cu1 Ni7 C1 37.1(4) . .
Ni4 Cu1 Ni7 C1 76.6(4) . .
Ni2 Cu1 Ni7 C1 12.5(4) . .
Ni8 Cu1 Ni7 C1 -31.3(4) . .
Ni16 Cu1 Ni7 C1 111.0(4) . .
N1 Cu1 Ni7 C14 104.5(6) . .
Ni5 Cu1 Ni7 C14 -83.0(4) . .
Ni4 Cu1 Ni7 C14 -43.5(4) . .
Ni2 Cu1 Ni7 C14 -107.6(4) . .
Ni8 Cu1 Ni7 C14 -151.4(4) . .
Ni16 Cu1 Ni7 C14 -9.1(4) . .
N1 Cu1 Ni7 Ni5 -172.5(4) . .
Ni4 Cu1 Ni7 Ni5 39.45(8) . .
Ni2 Cu1 Ni7 Ni5 -24.64(8) . .
Ni8 Cu1 Ni7 Ni5 -68.44(7) . .
Ni16 Cu1 Ni7 Ni5 73.90(7) . .
N1 Cu1 Ni7 Ni11 -81.1(4) . .
Ni5 Cu1 Ni7 Ni11 91.43(9) . .
Ni4 Cu1 Ni7 Ni11 130.88(9) . .
Ni2 Cu1 Ni7 Ni11 66.79(10) . .
Ni8 Cu1 Ni7 Ni11 22.99(8) . .
Ni16 Cu1 Ni7 Ni11 165.33(9) . .
N1 Cu1 Ni7 Ni6 152.6(4) . .
Ni5 Cu1 Ni7 Ni6 -34.86(8) . .
Ni4 Cu1 Ni7 Ni6 4.59(10) . .
Ni2 Cu1 Ni7 Ni6 -59.50(10) . .
Ni8 Cu1 Ni7 Ni6 -103.30(8) . .
Ni16 Cu1 Ni7 Ni6 39.04(7) . .
N1 Cu1 Ni7 Ni16 113.6(4) . .
Ni5 Cu1 Ni7 Ni16 -73.90(7) . .
Ni4 Cu1 Ni7 Ni16 -34.45(8) . .
Ni2 Cu1 Ni7 Ni16 -98.54(9) . .
Ni8 Cu1 Ni7 Ni16 -142.34(7) . .
N1 Cu1 Ni7 Ni12 -145.3(4) . .
Ni5 Cu1 Ni7 Ni12 27.23(14) . .
Ni4 Cu1 Ni7 Ni12 66.68(17) . .
Ni2 Cu1 Ni7 Ni12 2.59(18) . .
Ni8 Cu1 Ni7 Ni12 -41.21(14) . .
Ni16 Cu1 Ni7 Ni12 101.13(15) . .
N1 Cu1 Ni7 Ni8 -104.1(4) . .
Ni5 Cu1 Ni7 Ni8 68.44(7) . .
Ni4 Cu1 Ni7 Ni8 107.89(9) . .
Ni2 Cu1 Ni7 Ni8 43.80(8) . .
Ni16 Cu1 Ni7 Ni8 142.34(7) . .
C2 Ni5 Ni8 C6 92.1(8) . .
C1 Ni5 Ni8 C6 -125.9(9) . .
Cu1 Ni5 Ni8 C6 5.0(7) . .
Ni10 Ni5 Ni8 C6 151.7(7) 2_665 .
Ni7 Ni5 Ni8 C6 -68.3(7) . .
Ni6 Ni5 Ni8 C6 -102.7(7) . .
Ni10 Ni5 Ni8 C6 -157.2(7) . .
Ni2 Ni5 Ni8 C6 73.7(7) . .
Ni9 Ni5 Ni8 C6 146.8(7) . .
Ni16 Ni5 Ni8 C6 -34.6(7) . .
Ni3 Ni5 Ni8 C6 -12.4(16) . .
C2 Ni5 Ni8 C13 -33.7(7) . .
C1 Ni5 Ni8 C13 108.3(7) . .
Cu1 Ni5 Ni8 C13 -120.8(5) . .
Ni10 Ni5 Ni8 C13 26.0(5) 2_665 .
Ni7 Ni5 Ni8 C13 165.9(5) . .
Ni6 Ni5 Ni8 C13 131.6(5) . .
Ni10 Ni5 Ni8 C13 77.0(4) . .
Ni2 Ni5 Ni8 C13 -52.0(4) . .
Ni9 Ni5 Ni8 C13 21.1(4) . .
Ni16 Ni5 Ni8 C13 -160.4(4) . .
Ni3 Ni5 Ni8 C13 -138.2(14) . .
C2 Ni5 Ni8 C1 -142.0(7) . .
Cu1 Ni5 Ni8 C1 130.9(5) . .
Ni10 Ni5 Ni8 C1 -82.4(5) 2_665 .
Ni7 Ni5 Ni8 C1 57.5(5) . .
Ni6 Ni5 Ni8 C1 23.2(5) . .
Ni10 Ni5 Ni8 C1 -31.3(5) . .
Ni2 Ni5 Ni8 C1 -160.4(5) . .
Ni9 Ni5 Ni8 C1 -87.3(5) . .
Ni16 Ni5 Ni8 C1 91.3(5) . .
Ni3 Ni5 Ni8 C1 113.5(14) . .
C2 Ni5 Ni8 Ni9 -54.8(5) . .
C1 Ni5 Ni8 Ni9 87.3(5) . .
Cu1 Ni5 Ni8 Ni9 -141.84(9) . .
Ni10 Ni5 Ni8 Ni9 4.90(10) 2_665 .
Ni7 Ni5 Ni8 Ni9 144.81(9) . .
Ni6 Ni5 Ni8 Ni9 110.49(10) . .
Ni10 Ni5 Ni8 Ni9 55.96(7) . .
Ni2 Ni5 Ni8 Ni9 -73.12(7) . .
Ni16 Ni5 Ni8 Ni9 178.52(11) . .
Ni3 Ni5 Ni8 Ni9 -159.3(13) . .
C2 Ni5 Ni8 Ni11 -165.2(5) . .
C1 Ni5 Ni8 Ni11 -23.1(5) . .
Cu1 Ni5 Ni8 Ni11 107.78(9) . .
Ni10 Ni5 Ni8 Ni11 -105.48(11) 2_665 .
Ni7 Ni5 Ni8 Ni11 34.43(8) . .
Ni6 Ni5 Ni8 Ni11 0.11(12) . .
Ni10 Ni5 Ni8 Ni11 -54.42(8) . .
Ni2 Ni5 Ni8 Ni11 176.50(8) . .
Ni9 Ni5 Ni8 Ni11 -110.38(9) . .
Ni16 Ni5 Ni8 Ni11 68.14(11) . .
Ni3 Ni5 Ni8 Ni11 90.3(13) . .
C2 Ni5 Ni8 Ni13 -110.9(5) . .
C1 Ni5 Ni8 Ni13 31.1(5) . .
Cu1 Ni5 Ni8 Ni13 162.04(8) . .
Ni10 Ni5 Ni8 Ni13 -51.21(11) 2_665 .
Ni7 Ni5 Ni8 Ni13 88.69(8) . .
Ni6 Ni5 Ni8 Ni13 54.37(10) . .
Ni10 Ni5 Ni8 Ni13 -0.16(7) . .
Ni2 Ni5 Ni8 Ni13 -129.24(8) . .
Ni9 Ni5 Ni8 Ni13 -56.11(7) . .
Ni16 Ni5 Ni8 Ni13 122.40(9) . .
Ni3 Ni5 Ni8 Ni13 144.6(13) . .
C2 Ni5 Ni8 Cu1 87.1(5) . .
C1 Ni5 Ni8 Cu1 -130.9(5) . .
Ni10 Ni5 Ni8 Cu1 146.75(12) 2_665 .
Ni7 Ni5 Ni8 Cu1 -73.35(8) . .
Ni6 Ni5 Ni8 Cu1 -107.67(10) . .
Ni10 Ni5 Ni8 Cu1 -162.20(9) . .
Ni2 Ni5 Ni8 Cu1 68.72(7) . .
Ni9 Ni5 Ni8 Cu1 141.84(9) . .
Ni16 Ni5 Ni8 Cu1 -39.64(9) . .
Ni3 Ni5 Ni8 Cu1 -17.4(13) . .
C2 Ni5 Ni8 Ni7 160.4(5) . .
C1 Ni5 Ni8 Ni7 -57.5(5) . .
Cu1 Ni5 Ni8 Ni7 73.35(8) . .
Ni10 Ni5 Ni8 Ni7 -139.90(12) 2_665 .
Ni6 Ni5 Ni8 Ni7 -34.32(9) . .
Ni10 Ni5 Ni8 Ni7 -88.85(8) . .
Ni2 Ni5 Ni8 Ni7 142.07(8) . .
Ni9 Ni5 Ni8 Ni7 -144.81(9) . .
Ni16 Ni5 Ni8 Ni7 33.71(9) . .
Ni3 Ni5 Ni8 Ni7 55.9(13) . .
C2 Ni5 Ni8 Ni2 18.3(5) . .
C1 Ni5 Ni8 Ni2 160.4(5) . .
Cu1 Ni5 Ni8 Ni2 -68.72(7) . .
Ni10 Ni5 Ni8 Ni2 78.03(10) 2_665 .
Ni7 Ni5 Ni8 Ni2 -142.07(8) . .
Ni6 Ni5 Ni8 Ni2 -176.39(11) . .
Ni10 Ni5 Ni8 Ni2 129.08(8) . .
Ni9 Ni5 Ni8 Ni2 73.12(7) . .
Ni16 Ni5 Ni8 Ni2 -108.36(10) . .
Ni3 Ni5 Ni8 Ni2 -86.2(13) . .
N1 Cu1 Ni8 C6 -4.2(6) . .
Ni5 Cu1 Ni8 C6 -176.6(5) . .
Ni4 Cu1 Ni8 C6 150.7(5) . .
Ni2 Cu1 Ni8 C6 114.1(5) . .
Ni7 Cu1 Ni8 C6 -109.6(5) . .
Ni16 Cu1 Ni8 C6 -142.7(5) . .
N1 Cu1 Ni8 C13 -100.4(7) . .
Ni5 Cu1 Ni8 C13 87.1(5) . .
Ni4 Cu1 Ni8 C13 54.4(5) . .
Ni2 Cu1 Ni8 C13 17.8(5) . .
Ni7 Cu1 Ni8 C13 154.1(5) . .
Ni16 Cu1 Ni8 C13 121.1(5) . .
N1 Cu1 Ni8 C1 136.3(6) . .
Ni5 Cu1 Ni8 C1 -36.2(4) . .
Ni4 Cu1 Ni8 C1 -68.8(4) . .
Ni2 Cu1 Ni8 C1 -105.4(4) . .
Ni7 Cu1 Ni8 C1 30.9(4) . .
Ni16 Cu1 Ni8 C1 -2.2(4) . .
N1 Cu1 Ni8 Ni5 172.5(4) . .
Ni4 Cu1 Ni8 Ni5 -32.69(8) . .
Ni2 Cu1 Ni8 Ni5 -69.28(7) . .
Ni7 Cu1 Ni8 Ni5 67.01(7) . .
Ni16 Cu1 Ni8 Ni5 33.96(8) . .
N1 Cu1 Ni8 Ni9 -152.6(4) . .
Ni5 Cu1 Ni8 Ni9 34.97(8) . .
Ni4 Cu1 Ni8 Ni9 2.28(11) . .
Ni2 Cu1 Ni8 Ni9 -34.31(8) . .
Ni7 Cu1 Ni8 Ni9 101.98(9) . .
Ni16 Cu1 Ni8 Ni9 68.93(10) . .
N1 Cu1 Ni8 Ni11 83.4(4) . .
Ni5 Cu1 Ni8 Ni11 -89.10(9) . .
Ni4 Cu1 Ni8 Ni11 -121.79(9) . .
Ni2 Cu1 Ni8 Ni11 -158.38(9) . .
Ni7 Cu1 Ni8 Ni11 -22.09(7) . .
Ni16 Cu1 Ni8 Ni11 -55.14(10) . .
N1 Cu1 Ni8 Ni13 143.5(4) . .
Ni5 Cu1 Ni8 Ni13 -28.96(13) . .
Ni4 Cu1 Ni8 Ni13 -61.65(16) . .
Ni2 Cu1 Ni8 Ni13 -98.24(13) . .
Ni7 Cu1 Ni8 Ni13 38.04(13) . .
Ni16 Cu1 Ni8 Ni13 5.00(16) . .
N1 Cu1 Ni8 Ni7 105.5(4) . .
Ni5 Cu1 Ni8 Ni7 -67.01(7) . .
Ni4 Cu1 Ni8 Ni7 -99.69(9) . .
Ni2 Cu1 Ni8 Ni7 -136.29(7) . .
Ni16 Cu1 Ni8 Ni7 -33.05(7) . .
N1 Cu1 Ni8 Ni2 -118.3(4) . .
Ni5 Cu1 Ni8 Ni2 69.28(7) . .
Ni4 Cu1 Ni8 Ni2 36.59(8) . .
Ni7 Cu1 Ni8 Ni2 136.29(7) . .
Ni16 Cu1 Ni8 Ni2 103.24(8) . .
C7 Ni7 Ni8 C6 -1.3(7) . .
C1 Ni7 Ni8 C6 -152.6(8) . .
C14 Ni7 Ni8 C6 149.7(10) . .
Ni5 Ni7 Ni8 C6 140.3(5) . .
Ni11 Ni7 Ni8 C6 -81.7(5) . .
Ni6 Ni7 Ni8 C6 169.8(5) . .
Ni16 Ni7 Ni8 C6 109.0(5) . .
Ni12 Ni7 Ni8 C6 -129.1(5) . .
Cu1 Ni7 Ni8 C6 73.3(5) . .
C7 Ni7 Ni8 C13 179.7(13) . .
C1 Ni7 Ni8 C13 28.4(13) . .
C14 Ni7 Ni8 C13 -29.3(14) . .
Ni5 Ni7 Ni8 C13 -38.7(11) . .
Ni11 Ni7 Ni8 C13 99.3(11) . .
Ni6 Ni7 Ni8 C13 -9.2(12) . .
Ni16 Ni7 Ni8 C13 -70.0(11) . .
Ni12 Ni7 Ni8 C13 51.9(11) . .
Cu1 Ni7 Ni8 C13 -105.7(11) . .
C7 Ni7 Ni8 C1 151.3(8) . .
C14 Ni7 Ni8 C1 -57.7(10) . .
Ni5 Ni7 Ni8 C1 -67.2(6) . .
Ni11 Ni7 Ni8 C1 70.9(6) . .
Ni6 Ni7 Ni8 C1 -37.6(6) . .
Ni16 Ni7 Ni8 C1 -98.5(6) . .
Ni12 Ni7 Ni8 C1 23.4(6) . .
Cu1 Ni7 Ni8 C1 -134.1(6) . .
C7 Ni7 Ni8 Ni5 -141.6(5) . .
C1 Ni7 Ni8 Ni5 67.2(6) . .
C14 Ni7 Ni8 Ni5 9.4(8) . .
Ni11 Ni7 Ni8 Ni5 138.07(9) . .
Ni6 Ni7 Ni8 Ni5 29.56(8) . .
Ni16 Ni7 Ni8 Ni5 -31.31(8) . .
Ni12 Ni7 Ni8 Ni5 90.62(8) . .
Cu1 Ni7 Ni8 Ni5 -66.97(7) . .
C7 Ni7 Ni8 Ni9 -174.2(5) . .
C1 Ni7 Ni8 Ni9 34.6(6) . .
C14 Ni7 Ni8 Ni9 -23.2(8) . .
Ni5 Ni7 Ni8 Ni9 -32.61(8) . .
Ni11 Ni7 Ni8 Ni9 105.46(9) . .
Ni6 Ni7 Ni8 Ni9 -3.05(11) . .
Ni16 Ni7 Ni8 Ni9 -63.92(11) . .
Ni12 Ni7 Ni8 Ni9 58.01(9) . .
Cu1 Ni7 Ni8 Ni9 -99.58(9) . .
C7 Ni7 Ni8 Ni11 80.4(5) . .
C1 Ni7 Ni8 Ni11 -70.9(6) . .
C14 Ni7 Ni8 Ni11 -128.6(8) . .
Ni5 Ni7 Ni8 Ni11 -138.07(9) . .
Ni6 Ni7 Ni8 Ni11 -108.51(9) . .
Ni16 Ni7 Ni8 Ni11 -169.38(9) . .
Ni12 Ni7 Ni8 Ni11 -47.46(7) . .
Cu1 Ni7 Ni8 Ni11 154.96(8) . .
C7 Ni7 Ni8 Ni13 128.5(5) . .
C1 Ni7 Ni8 Ni13 -22.7(6) . .
C14 Ni7 Ni8 Ni13 -80.5(8) . .
Ni5 Ni7 Ni8 Ni13 -89.92(8) . .
Ni11 Ni7 Ni8 Ni13 48.15(7) . .
Ni6 Ni7 Ni8 Ni13 -60.36(9) . .
Ni16 Ni7 Ni8 Ni13 -121.22(8) . .
Ni12 Ni7 Ni8 Ni13 0.70(7) . .
Cu1 Ni7 Ni8 Ni13 -156.89(8) . .
C7 Ni7 Ni8 Cu1 -74.6(5) . .
C1 Ni7 Ni8 Cu1 134.1(6) . .
C14 Ni7 Ni8 Cu1 76.4(8) . .
Ni5 Ni7 Ni8 Cu1 66.97(7) . .
Ni11 Ni7 Ni8 Cu1 -154.96(8) . .
Ni6 Ni7 Ni8 Cu1 96.53(9) . .
Ni16 Ni7 Ni8 Cu1 35.67(7) . .
Ni12 Ni7 Ni8 Cu1 157.59(8) . .
C7 Ni7 Ni8 Ni2 -110.2(5) . .
C1 Ni7 Ni8 Ni2 98.5(6) . .
C14 Ni7 Ni8 Ni2 40.8(8) . .
Ni5 Ni7 Ni8 Ni2 31.34(7) . .
Ni11 Ni7 Ni8 Ni2 169.41(8) . .
Ni6 Ni7 Ni8 Ni2 60.90(10) . .
Ni16 Ni7 Ni8 Ni2 0.04(9) . .
Ni12 Ni7 Ni8 Ni2 121.96(7) . .
Cu1 Ni7 Ni8 Ni2 -35.63(6) . .
C3 Ni2 Ni8 C6 3.1(7) . .
C16 Ni2 Ni8 C6 99.1(7) 2_665 .
C2 Ni2 Ni8 C6 -152.5(6) . .
Ni14 Ni2 Ni8 C6 154.0(5) 2_665 .
Ni5 Ni2 Ni8 C6 -138.1(5) . .
Ni4 Ni2 Ni8 C6 -104.7(5) . .
Cu1 Ni2 Ni8 C6 -69.8(5) . .
Ni9 Ni2 Ni8 C6 147.8(5) . .
C3 Ni2 Ni8 C13 -91.6(7) . .
C16 Ni2 Ni8 C13 4.4(6) 2_665 .
C2 Ni2 Ni8 C13 112.7(6) . .
Ni14 Ni2 Ni8 C13 59.2(5) 2_665 .
Ni5 Ni2 Ni8 C13 127.1(5) . .
Ni4 Ni2 Ni8 C13 160.6(5) . .
Cu1 Ni2 Ni8 C13 -164.5(5) . .
Ni9 Ni2 Ni8 C13 53.1(5) . .
C3 Ni2 Ni8 C1 157.0(6) . .
C16 Ni2 Ni8 C1 -107.0(6) 2_665 .
C2 Ni2 Ni8 C1 1.3(6) . .
Ni14 Ni2 Ni8 C1 -52.2(4) 2_665 .
Ni5 Ni2 Ni8 C1 15.7(4) . .
Ni4 Ni2 Ni8 C1 49.2(4) . .
Cu1 Ni2 Ni8 C1 84.0(4) . .
Ni9 Ni2 Ni8 C1 -58.3(4) . .
C3 Ni2 Ni8 Ni5 141.3(5) . .
C16 Ni2 Ni8 Ni5 -122.7(5) 2_665 .
C2 Ni2 Ni8 Ni5 -14.4(4) . .
Ni14 Ni2 Ni8 Ni5 -67.86(9) 2_665 .
Ni4 Ni2 Ni8 Ni5 33.49(7) . .
Cu1 Ni2 Ni8 Ni5 68.36(7) . .
Ni9 Ni2 Ni8 Ni5 -74.02(7) . .
C3 Ni2 Ni8 Ni9 -144.7(5) . .
C16 Ni2 Ni8 Ni9 -48.7(5) 2_665 .
C2 Ni2 Ni8 Ni9 59.6(4) . .
Ni14 Ni2 Ni8 Ni9 6.16(8) 2_665 .
Ni5 Ni2 Ni8 Ni9 74.02(7) . .
Ni4 Ni2 Ni8 Ni9 107.51(8) . .
Cu1 Ni2 Ni8 Ni9 142.38(8) . .
C3 Ni2 Ni8 Ni11 132.6(5) . .
C16 Ni2 Ni8 Ni11 -131.4(5) 2_665 .
C2 Ni2 Ni8 Ni11 -23.0(5) . .
Ni14 Ni2 Ni8 Ni11 -76.5(2) 2_665 .
Ni5 Ni2 Ni8 Ni11 -8.6(2) . .
Ni4 Ni2 Ni8 Ni11 24.8(2) . .
Cu1 Ni2 Ni8 Ni11 59.7(2) . .
Ni9 Ni2 Ni8 Ni11 -82.7(2) . .
C3 Ni2 Ni8 Ni13 -154.3(5) . .
C16 Ni2 Ni8 Ni13 -58.3(5) 2_665 .
C2 Ni2 Ni8 Ni13 50.0(4) . .
Ni14 Ni2 Ni8 Ni13 -3.44(12) 2_665 .
Ni5 Ni2 Ni8 Ni13 64.43(9) . .
Ni4 Ni2 Ni8 Ni13 97.91(10) . .
Cu1 Ni2 Ni8 Ni13 132.78(10) . .
Ni9 Ni2 Ni8 Ni13 -9.60(8) . .
C3 Ni2 Ni8 Cu1 72.9(5) . .
C16 Ni2 Ni8 Cu1 168.9(5) 2_665 .
C2 Ni2 Ni8 Cu1 -82.8(4) . .
Ni14 Ni2 Ni8 Cu1 -136.22(10) 2_665 .
Ni5 Ni2 Ni8 Cu1 -68.36(7) . .
Ni4 Ni2 Ni8 Cu1 -34.87(7) . .
Ni9 Ni2 Ni8 Cu1 -142.38(8) . .
C3 Ni2 Ni8 Ni7 110.1(5) . .
C16 Ni2 Ni8 Ni7 -153.8(5) 2_665 .
C2 Ni2 Ni8 Ni7 -45.5(4) . .
Ni14 Ni2 Ni8 Ni7 -99.00(9) 2_665 .
Ni5 Ni2 Ni8 Ni7 -31.13(7) . .
Ni4 Ni2 Ni8 Ni7 2.35(9) . .
Cu1 Ni2 Ni8 Ni7 37.22(7) . .
Ni9 Ni2 Ni8 Ni7 -105.16(8) . .
C6 Ni8 Ni9 C13 16.0(10) . .
C1 Ni8 Ni9 C13 -151.6(7) . .
Ni5 Ni8 Ni9 C13 152.9(6) . .
Ni11 Ni8 Ni9 C13 -116.5(6) . .
Ni13 Ni8 Ni9 C13 -100.6(6) . .
Cu1 Ni8 Ni9 C13 120.8(6) . .
Ni7 Ni8 Ni9 C13 -177.0(6) . .
Ni2 Ni8 Ni9 C13 88.9(6) . .
C6 Ni8 Ni9 C18 12.9(11) . 2_665
C13 Ni8 Ni9 C18 -3.1(8) . 2_665
C1 Ni8 Ni9 C18 -154.7(8) . 2_665
Ni5 Ni8 Ni9 C18 149.9(7) . 2_665
Ni11 Ni8 Ni9 C18 -119.6(7) . 2_665
Ni13 Ni8 Ni9 C18 -103.7(7) . 2_665
Cu1 Ni8 Ni9 C18 117.7(7) . 2_665
Ni7 Ni8 Ni9 C18 179.9(6) . 2_665
Ni2 Ni8 Ni9 C18 85.8(7) . 2_665
C6 Ni8 Ni9 Ni6 -174.4(10) . 2_665
C13 Ni8 Ni9 Ni6 169.6(8) . 2_665
C1 Ni8 Ni9 Ni6 18.0(7) . 2_665
Ni5 Ni8 Ni9 Ni6 -37.4(5) . 2_665
Ni11 Ni8 Ni9 Ni6 53.1(6) . 2_665
Ni13 Ni8 Ni9 Ni6 69.0(5) . 2_665
Cu1 Ni8 Ni9 Ni6 -69.6(5) . 2_665
Ni7 Ni8 Ni9 Ni6 -7.4(6) . 2_665
Ni2 Ni8 Ni9 Ni6 -101.5(5) . 2_665
C6 Ni8 Ni9 Ni5 -137.0(9) . .
C13 Ni8 Ni9 Ni5 -152.9(6) . .
C1 Ni8 Ni9 Ni5 55.4(5) . .
Ni11 Ni8 Ni9 Ni5 90.51(9) . .
Ni13 Ni8 Ni9 Ni5 106.46(8) . .
Cu1 Ni8 Ni9 Ni5 -32.18(7) . .
Ni7 Ni8 Ni9 Ni5 30.06(8) . .
Ni2 Ni8 Ni9 Ni5 -64.02(7) . .
C6 Ni8 Ni9 Ni14 -78.9(9) . 2_665
C13 Ni8 Ni9 Ni14 -94.9(6) . 2_665
C1 Ni8 Ni9 Ni14 113.4(5) . 2_665
Ni5 Ni8 Ni9 Ni14 58.03(9) . 2_665
Ni11 Ni8 Ni9 Ni14 148.55(9) . 2_665
Ni13 Ni8 Ni9 Ni14 164.49(10) . 2_665
Cu1 Ni8 Ni9 Ni14 25.85(11) . 2_665
Ni7 Ni8 Ni9 Ni14 88.10(10) . 2_665
Ni2 Ni8 Ni9 Ni14 -5.99(8) . 2_665
C6 Ni8 Ni9 Ni13 116.6(9) . .
C13 Ni8 Ni9 Ni13 100.6(6) . .
C1 Ni8 Ni9 Ni13 -51.1(5) . .
Ni5 Ni8 Ni9 Ni13 -106.46(8) . .
Ni11 Ni8 Ni9 Ni13 -15.95(8) . .
Cu1 Ni8 Ni9 Ni13 -138.64(9) . .
Ni7 Ni8 Ni9 Ni13 -76.40(8) . .
Ni2 Ni8 Ni9 Ni13 -170.48(8) . .
C6 Ni8 Ni9 Ni10 170.1(9) . .
C13 Ni8 Ni9 Ni10 154.1(6) . .
C1 Ni8 Ni9 Ni10 2.4(5) . .
Ni5 Ni8 Ni9 Ni10 -52.97(7) . .
Ni11 Ni8 Ni9 Ni10 37.54(10) . .
Ni13 Ni8 Ni9 Ni10 53.49(7) . .
Cu1 Ni8 Ni9 Ni10 -85.15(9) . .
Ni7 Ni8 Ni9 Ni10 -22.91(9) . .
Ni2 Ni8 Ni9 Ni10 -116.99(8) . .
C6 Ni8 Ni9 Ni10 -141.0(9) . 2_665
C13 Ni8 Ni9 Ni10 -157.0(6) . 2_665
C1 Ni8 Ni9 Ni10 51.4(5) . 2_665
Ni5 Ni8 Ni9 Ni10 -4.02(8) . 2_665
Ni11 Ni8 Ni9 Ni10 86.49(11) . 2_665
Ni13 Ni8 Ni9 Ni10 102.44(9) . 2_665
Cu1 Ni8 Ni9 Ni10 -36.21(11) . 2_665
Ni7 Ni8 Ni9 Ni10 26.04(11) . 2_665
Ni2 Ni8 Ni9 Ni10 -68.05(8) . 2_665
C6 Ni8 Ni9 Ni3 118.7(9) . 2_665
C13 Ni8 Ni9 Ni3 102.7(6) . 2_665
C1 Ni8 Ni9 Ni3 -48.9(5) . 2_665
Ni5 Ni8 Ni9 Ni3 -104.32(10) . 2_665
Ni11 Ni8 Ni9 Ni3 -13.81(12) . 2_665
Ni13 Ni8 Ni9 Ni3 2.14(8) . 2_665
Cu1 Ni8 Ni9 Ni3 -136.50(9) . 2_665
Ni7 Ni8 Ni9 Ni3 -74.26(11) . 2_665
Ni2 Ni8 Ni9 Ni3 -168.34(10) . 2_665
C6 Ni8 Ni9 Ni2 -72.9(9) . .
C13 Ni8 Ni9 Ni2 -88.9(6) . .
C1 Ni8 Ni9 Ni2 119.4(5) . .
Ni5 Ni8 Ni9 Ni2 64.02(7) . .
Ni11 Ni8 Ni9 Ni2 154.54(9) . .
Ni13 Ni8 Ni9 Ni2 170.48(8) . .
Cu1 Ni8 Ni9 Ni2 31.84(7) . .
Ni7 Ni8 Ni9 Ni2 94.09(8) . .
C2 Ni5 Ni9 C13 112.6(6) . .
C1 Ni5 Ni9 C13 -77.6(6) . .
Cu1 Ni5 Ni9 C13 17.4(4) . .
Ni10 Ni5 Ni9 C13 163.3(4) 2_665 .
Ni7 Ni5 Ni9 C13 -58.0(4) . .
Ni6 Ni5 Ni9 C13 -130.8(4) . .
Ni8 Ni5 Ni9 C13 -21.1(4) . .
Ni10 Ni5 Ni9 C13 -130.8(4) . .
Ni2 Ni5 Ni9 C13 60.0(4) . .
Ni16 Ni5 Ni9 C13 -83(3) . .
Ni3 Ni5 Ni9 C13 157.1(4) . .
C2 Ni5 Ni9 C18 -7.3(8) . 2_665
C1 Ni5 Ni9 C18 162.5(9) . 2_665
Cu1 Ni5 Ni9 C18 -102.4(8) . 2_665
Ni10 Ni5 Ni9 C18 43.5(8) 2_665 2_665
Ni7 Ni5 Ni9 C18 -177.9(8) . 2_665
Ni6 Ni5 Ni9 C18 109.3(8) . 2_665
Ni8 Ni5 Ni9 C18 -141.0(8) . 2_665
Ni10 Ni5 Ni9 C18 109.3(8) . 2_665
Ni2 Ni5 Ni9 C18 -59.9(8) . 2_665
Ni16 Ni5 Ni9 C18 157(3) . 2_665
Ni3 Ni5 Ni9 C18 37.2(8) . 2_665
C2 Ni5 Ni9 Ni6 -53.2(4) . 2_665
C1 Ni5 Ni9 Ni6 116.6(4) . 2_665
Cu1 Ni5 Ni9 Ni6 -148.38(9) . 2_665
Ni10 Ni5 Ni9 Ni6 -2.47(9) 2_665 2_665
Ni7 Ni5 Ni9 Ni6 136.19(9) . 2_665
Ni6 Ni5 Ni9 Ni6 63.33(13) . 2_665
Ni8 Ni5 Ni9 Ni6 173.04(10) . 2_665
Ni10 Ni5 Ni9 Ni6 63.37(9) . 2_665
Ni2 Ni5 Ni9 Ni6 -105.86(9) . 2_665
Ni16 Ni5 Ni9 Ni6 111(3) . 2_665
Ni3 Ni5 Ni9 Ni6 -8.68(14) . 2_665
C2 Ni5 Ni9 Ni8 133.7(4) . .
C1 Ni5 Ni9 Ni8 -56.4(4) . .
Cu1 Ni5 Ni9 Ni8 38.58(9) . .
Ni10 Ni5 Ni9 Ni8 -175.51(9) 2_665 .
Ni7 Ni5 Ni9 Ni8 -36.85(9) . .
Ni6 Ni5 Ni9 Ni8 -109.71(10) . .
Ni10 Ni5 Ni9 Ni8 -109.67(8) . .
Ni2 Ni5 Ni9 Ni8 81.10(7) . .
Ni16 Ni5 Ni9 Ni8 -62(3) . .
Ni3 Ni5 Ni9 Ni8 178.27(11) . .
C2 Ni5 Ni9 Ni14 2.8(4) . 2_665
C1 Ni5 Ni9 Ni14 172.6(4) . 2_665
Cu1 Ni5 Ni9 Ni14 -92.36(9) . 2_665
Ni10 Ni5 Ni9 Ni14 53.55(7) 2_665 2_665
Ni7 Ni5 Ni9 Ni14 -167.79(9) . 2_665
Ni6 Ni5 Ni9 Ni14 119.35(9) . 2_665
Ni8 Ni5 Ni9 Ni14 -130.94(8) . 2_665
Ni10 Ni5 Ni9 Ni14 119.39(7) . 2_665
Ni2 Ni5 Ni9 Ni14 -49.84(6) . 2_665
Ni16 Ni5 Ni9 Ni14 167(3) . 2_665
Ni3 Ni5 Ni9 Ni14 47.33(10) . 2_665
C2 Ni5 Ni9 Ni13 -167.1(4) . .
C1 Ni5 Ni9 Ni13 2.8(4) . .
Cu1 Ni5 Ni9 Ni13 97.80(10) . .
Ni10 Ni5 Ni9 Ni13 -116.29(8) 2_665 .
Ni7 Ni5 Ni9 Ni13 22.37(10) . .
Ni6 Ni5 Ni9 Ni13 -50.49(10) . .
Ni8 Ni5 Ni9 Ni13 59.22(7) . .
Ni10 Ni5 Ni9 Ni13 -50.45(7) . .
Ni2 Ni5 Ni9 Ni13 140.32(7) . .
Ni16 Ni5 Ni9 Ni13 -3(3) . .
Ni3 Ni5 Ni9 Ni13 -122.51(10) . .
C2 Ni5 Ni9 Ni10 -116.6(4) . .
C1 Ni5 Ni9 Ni10 53.2(4) . .
Cu1 Ni5 Ni9 Ni10 148.25(10) . .
Ni10 Ni5 Ni9 Ni10 -65.84(8) 2_665 .
Ni7 Ni5 Ni9 Ni10 72.82(9) . .
Ni6 Ni5 Ni9 Ni10 -0.04(8) . .
Ni8 Ni5 Ni9 Ni10 109.67(8) . .
Ni2 Ni5 Ni9 Ni10 -169.23(8) . .
Ni16 Ni5 Ni9 Ni10 48(3) . .
Ni3 Ni5 Ni9 Ni10 -72.06(10) . .
C2 Ni5 Ni9 Ni10 -50.8(4) . 2_665
C1 Ni5 Ni9 Ni10 119.1(4) . 2_665
Cu1 Ni5 Ni9 Ni10 -145.91(11) . 2_665
Ni7 Ni5 Ni9 Ni10 138.67(10) . 2_665
Ni6 Ni5 Ni9 Ni10 65.81(9) . 2_665
Ni8 Ni5 Ni9 Ni10 175.51(9) . 2_665
Ni10 Ni5 Ni9 Ni10 65.84(8) . 2_665
Ni2 Ni5 Ni9 Ni10 -103.39(8) . 2_665
Ni16 Ni5 Ni9 Ni10 113(3) . 2_665
Ni3 Ni5 Ni9 Ni10 -6.21(9) . 2_665
C2 Ni5 Ni9 Ni3 -117.8(4) . 2_665
C1 Ni5 Ni9 Ni3 52.0(4) . 2_665
Cu1 Ni5 Ni9 Ni3 147.05(9) . 2_665
Ni10 Ni5 Ni9 Ni3 -67.04(8) 2_665 2_665
Ni7 Ni5 Ni9 Ni3 71.62(11) . 2_665
Ni6 Ni5 Ni9 Ni3 -1.24(12) . 2_665
Ni8 Ni5 Ni9 Ni3 108.47(9) . 2_665
Ni10 Ni5 Ni9 Ni3 -1.20(8) . 2_665
Ni2 Ni5 Ni9 Ni3 -170.43(9) . 2_665
Ni16 Ni5 Ni9 Ni3 46(3) . 2_665
Ni3 Ni5 Ni9 Ni3 -73.26(13) . 2_665
C2 Ni5 Ni9 Ni2 52.6(4) . .
C1 Ni5 Ni9 Ni2 -137.5(4) . .
Cu1 Ni5 Ni9 Ni2 -42.52(8) . .
Ni10 Ni5 Ni9 Ni2 103.39(8) 2_665 .
Ni7 Ni5 Ni9 Ni2 -117.95(10) . .
Ni6 Ni5 Ni9 Ni2 169.19(10) . .
Ni8 Ni5 Ni9 Ni2 -81.10(7) . .
Ni10 Ni5 Ni9 Ni2 169.23(8) . .
Ni16 Ni5 Ni9 Ni2 -143(3) . .
Ni3 Ni5 Ni9 Ni2 97.17(10) . .
C3 Ni2 Ni9 C13 -5.5(7) . .
C16 Ni2 Ni9 C13 86.3(6) 2_665 .
C2 Ni2 Ni9 C13 -167.8(6) . .
Ni14 Ni2 Ni9 C13 134.0(4) 2_665 .
Ni5 Ni2 Ni9 C13 -119.7(4) . .
Ni4 Ni2 Ni9 C13 -146.2(4) . .
Cu1 Ni2 Ni9 C13 -84.5(4) . .
Ni8 Ni2 Ni9 C13 -52.7(4) . .
C3 Ni2 Ni9 C18 -92.5(7) . 2_665
C16 Ni2 Ni9 C18 -0.6(5) 2_665 2_665
C2 Ni2 Ni9 C18 105.2(5) . 2_665
Ni14 Ni2 Ni9 C18 47.0(4) 2_665 2_665
Ni5 Ni2 Ni9 C18 153.4(4) . 2_665
Ni4 Ni2 Ni9 C18 126.8(4) . 2_665
Cu1 Ni2 Ni9 C18 -171.4(4) . 2_665
Ni8 Ni2 Ni9 C18 -139.7(4) . 2_665
C3 Ni2 Ni9 Ni6 -144.3(6) . 2_665
C16 Ni2 Ni9 Ni6 -52.4(4) 2_665 2_665
C2 Ni2 Ni9 Ni6 53.4(4) . 2_665
Ni14 Ni2 Ni9 Ni6 -4.78(8) 2_665 2_665
Ni5 Ni2 Ni9 Ni6 101.54(9) . 2_665
Ni4 Ni2 Ni9 Ni6 75.01(11) . 2_665
Cu1 Ni2 Ni9 Ni6 136.73(9) . 2_665
Ni8 Ni2 Ni9 Ni6 168.52(10) . 2_665
C3 Ni2 Ni9 Ni8 47.2(6) . .
C16 Ni2 Ni9 Ni8 139.0(4) 2_665 .
C2 Ni2 Ni9 Ni8 -115.1(4) . .
Ni14 Ni2 Ni9 Ni8 -173.30(9) 2_665 .
Ni5 Ni2 Ni9 Ni8 -66.98(7) . .
Ni4 Ni2 Ni9 Ni8 -93.51(9) . .
Cu1 Ni2 Ni9 Ni8 -31.79(7) . .
C3 Ni2 Ni9 Ni5 114.2(6) . .
C16 Ni2 Ni9 Ni5 -154.0(4) 2_665 .
C2 Ni2 Ni9 Ni5 -48.1(4) . .
Ni14 Ni2 Ni9 Ni5 -106.32(8) 2_665 .
Ni4 Ni2 Ni9 Ni5 -26.53(8) . .
Cu1 Ni2 Ni9 Ni5 35.20(7) . .
Ni8 Ni2 Ni9 Ni5 66.98(7) . .
C3 Ni2 Ni9 Ni14 -139.5(6) . 2_665
C16 Ni2 Ni9 Ni14 -47.7(4) 2_665 2_665
C2 Ni2 Ni9 Ni14 58.2(4) . 2_665
Ni5 Ni2 Ni9 Ni14 106.32(8) . 2_665
Ni4 Ni2 Ni9 Ni14 79.79(9) . 2_665
Cu1 Ni2 Ni9 Ni14 141.51(9) . 2_665
Ni8 Ni2 Ni9 Ni14 173.30(9) . 2_665
C3 Ni2 Ni9 Ni13 58.3(6) . .
C16 Ni2 Ni9 Ni13 150.1(4) 2_665 .
C2 Ni2 Ni9 Ni13 -104.0(4) . .
Ni14 Ni2 Ni9 Ni13 -162.22(11) 2_665 .
Ni5 Ni2 Ni9 Ni13 -55.91(10) . .
Ni4 Ni2 Ni9 Ni13 -82.43(12) . .
Cu1 Ni2 Ni9 Ni13 -20.71(12) . .
Ni8 Ni2 Ni9 Ni13 11.08(9) . .
C3 Ni2 Ni9 Ni10 124.1(6) . .
C16 Ni2 Ni9 Ni10 -144.0(4) 2_665 .
C2 Ni2 Ni9 Ni10 -38.2(4) . .
Ni14 Ni2 Ni9 Ni10 -96.34(9) 2_665 .
Ni5 Ni2 Ni9 Ni10 9.97(7) . .
Ni4 Ni2 Ni9 Ni10 -16.55(11) . .
Cu1 Ni2 Ni9 Ni10 45.17(9) . .
Ni8 Ni2 Ni9 Ni10 76.96(8) . .
C3 Ni2 Ni9 Ni10 168.0(6) . 2_665
C16 Ni2 Ni9 Ni10 -100.1(4) 2_665 2_665
C2 Ni2 Ni9 Ni10 5.7(4) . 2_665
Ni14 Ni2 Ni9 Ni10 -52.45(7) 2_665 2_665
Ni5 Ni2 Ni9 Ni10 53.87(6) . 2_665
Ni4 Ni2 Ni9 Ni10 27.34(8) . 2_665
Cu1 Ni2 Ni9 Ni10 89.06(7) . 2_665
Ni8 Ni2 Ni9 Ni10 120.85(8) . 2_665
C3 Ni2 Ni9 Ni3 163.2(7) . 2_665
C16 Ni2 Ni9 Ni3 -104.9(6) 2_665 2_665
C2 Ni2 Ni9 Ni3 0.9(6) . 2_665
Ni14 Ni2 Ni9 Ni3 -57.3(4) 2_665 2_665
Ni5 Ni2 Ni9 Ni3 49.1(4) . 2_665
Ni4 Ni2 Ni9 Ni3 22.5(4) . 2_665
Cu1 Ni2 Ni9 Ni3 84.3(4) . 2_665
Ni8 Ni2 Ni9 Ni3 116.0(4) . 2_665
C14 Ni6 Ni10 C2 119.7(8) . 2_665
C18 Ni6 Ni10 C2 -25.6(6) . 2_665
Ni9 Ni6 Ni10 C2 -50.6(4) 2_665 2_665
Ni16 Ni6 Ni10 C2 -167.7(4) . 2_665
Ni5 Ni6 Ni10 C2 -166.3(4) . 2_665
Ni3 Ni6 Ni10 C2 -110.7(4) . 2_665
Ni7 Ni6 Ni10 C2 138.8(4) . 2_665
Ni14 Ni6 Ni10 C2 19.1(4) . 2_665
Ni12 Ni6 Ni10 C2 82.4(4) . 2_665
C14 Ni6 Ni10 C1 -19.8(8) . .
C18 Ni6 Ni10 C1 -165.0(6) . .
Ni9 Ni6 Ni10 C1 170.0(5) 2_665 .
Ni16 Ni6 Ni10 C1 52.8(5) . .
Ni5 Ni6 Ni10 C1 54.3(5) . .
Ni3 Ni6 Ni10 C1 109.9(5) . .
Ni7 Ni6 Ni10 C1 -0.6(5) . .
Ni14 Ni6 Ni10 C1 -120.3(5) . .
Ni12 Ni6 Ni10 C1 -57.0(5) . .
C14 Ni6 Ni10 Ni10 -131.5(6) . 2_665
C18 Ni6 Ni10 Ni10 83.3(4) . 2_665
Ni9 Ni6 Ni10 Ni10 58.29(8) 2_665 2_665
Ni16 Ni6 Ni10 Ni10 -58.86(12) . 2_665
Ni5 Ni6 Ni10 Ni10 -57.41(8) . 2_665
Ni3 Ni6 Ni10 Ni10 -1.82(9) . 2_665
Ni7 Ni6 Ni10 Ni10 -112.30(9) . 2_665
Ni14 Ni6 Ni10 Ni10 128.01(10) . 2_665
Ni12 Ni6 Ni10 Ni10 -168.73(10) . 2_665
C14 Ni6 Ni10 Ni5 172.9(6) . 2_665
C18 Ni6 Ni10 Ni5 27.6(4) . 2_665
Ni9 Ni6 Ni10 Ni5 2.60(9) 2_665 2_665
Ni16 Ni6 Ni10 Ni5 -114.55(11) . 2_665
Ni5 Ni6 Ni10 Ni5 -113.10(9) . 2_665
Ni3 Ni6 Ni10 Ni5 -57.51(10) . 2_665
Ni7 Ni6 Ni10 Ni5 -167.99(9) . 2_665
Ni14 Ni6 Ni10 Ni5 72.32(9) . 2_665
Ni12 Ni6 Ni10 Ni5 135.58(10) . 2_665
C14 Ni6 Ni10 Ni14 100.5(6) . .
C18 Ni6 Ni10 Ni14 -44.7(4) . .
Ni9 Ni6 Ni10 Ni14 -69.71(7) 2_665 .
Ni16 Ni6 Ni10 Ni14 173.14(11) . .
Ni5 Ni6 Ni10 Ni14 174.58(8) . .
Ni3 Ni6 Ni10 Ni14 -129.83(8) . .
Ni7 Ni6 Ni10 Ni14 119.69(8) . .
Ni12 Ni6 Ni10 Ni14 63.27(7) . .
C14 Ni6 Ni10 Ni13 -1.1(7) . .
C18 Ni6 Ni10 Ni13 -146.4(4) . .
Ni9 Ni6 Ni10 Ni13 -171.39(11) 2_665 .
Ni16 Ni6 Ni10 Ni13 71.46(14) . .
Ni5 Ni6 Ni10 Ni13 72.91(10) . .
Ni3 Ni6 Ni10 Ni13 128.50(10) . .
Ni7 Ni6 Ni10 Ni13 18.02(11) . .
Ni14 Ni6 Ni10 Ni13 -101.68(11) . .
Ni12 Ni6 Ni10 Ni13 -38.41(9) . .
C14 Ni6 Ni10 Ni12 37.3(6) . .
C18 Ni6 Ni10 Ni12 -108.0(4) . .
Ni9 Ni6 Ni10 Ni12 -132.98(8) 2_665 .
Ni16 Ni6 Ni10 Ni12 109.87(11) . .
Ni5 Ni6 Ni10 Ni12 111.32(8) . .
Ni3 Ni6 Ni10 Ni12 166.91(8) . .
Ni7 Ni6 Ni10 Ni12 56.43(7) . .
Ni14 Ni6 Ni10 Ni12 -63.27(7) . .
C14 Ni6 Ni10 Ni5 -74.0(6) . .
C18 Ni6 Ni10 Ni5 140.7(4) . .
Ni9 Ni6 Ni10 Ni5 115.71(8) 2_665 .
Ni16 Ni6 Ni10 Ni5 -1.45(9) . .
Ni3 Ni6 Ni10 Ni5 55.59(7) . .
Ni7 Ni6 Ni10 Ni5 -54.89(7) . .
Ni14 Ni6 Ni10 Ni5 -174.58(8) . .
Ni12 Ni6 Ni10 Ni5 -111.32(8) . .
C14 Ni6 Ni10 Ni3 84.5(17) . 2_665
C18 Ni6 Ni10 Ni3 -60.7(16) . 2_665
Ni9 Ni6 Ni10 Ni3 -85.7(15) 2_665 2_665
Ni16 Ni6 Ni10 Ni3 157.1(15) . 2_665
Ni5 Ni6 Ni10 Ni3 158.6(16) . 2_665
Ni3 Ni6 Ni10 Ni3 -145.8(15) . 2_665
Ni7 Ni6 Ni10 Ni3 103.7(15) . 2_665
Ni14 Ni6 Ni10 Ni3 -16.0(15) . 2_665
Ni12 Ni6 Ni10 Ni3 47.2(15) . 2_665
C14 Ni6 Ni10 Ni9 -74.1(6) . .
C18 Ni6 Ni10 Ni9 140.7(4) . .
Ni9 Ni6 Ni10 Ni9 115.67(8) 2_665 .
Ni16 Ni6 Ni10 Ni9 -1.48(14) . .
Ni5 Ni6 Ni10 Ni9 -0.04(8) . .
Ni3 Ni6 Ni10 Ni9 55.55(10) . .
Ni7 Ni6 Ni10 Ni9 -54.93(10) . .
Ni14 Ni6 Ni10 Ni9 -174.62(10) . .
Ni12 Ni6 Ni10 Ni9 -111.35(9) . .
C14 Ni6 Ni10 Ni9 170.3(6) . 2_665
C18 Ni6 Ni10 Ni9 25.0(4) . 2_665
Ni16 Ni6 Ni10 Ni9 -117.15(11) . 2_665
Ni5 Ni6 Ni10 Ni9 -115.71(8) . 2_665
Ni3 Ni6 Ni10 Ni9 -60.12(7) . 2_665
Ni7 Ni6 Ni10 Ni9 -170.60(9) . 2_665
Ni14 Ni6 Ni10 Ni9 69.71(7) . 2_665
Ni12 Ni6 Ni10 Ni9 132.98(8) . 2_665
C2 Ni5 Ni10 C2 -48(2) . 2_665
C1 Ni5 Ni10 C2 158.3(18) . 2_665
Cu1 Ni5 Ni10 C2 155.1(17) . 2_665
Ni10 Ni5 Ni10 C2 -38.4(17) 2_665 2_665
Ni7 Ni5 Ni10 C2 123.1(17) . 2_665
Ni6 Ni5 Ni10 C2 64.8(17) . 2_665
Ni8 Ni5 Ni10 C2 -169.0(17) . 2_665
Ni2 Ni5 Ni10 C2 -102.9(17) . 2_665
Ni9 Ni5 Ni10 C2 -115.2(17) . 2_665
Ni16 Ni5 Ni10 C2 66.0(17) . 2_665
Ni3 Ni5 Ni10 C2 13.3(17) . 2_665
C2 Ni5 Ni10 C1 153.9(7) . .
Cu1 Ni5 Ni10 C1 -3.2(6) . .
Ni10 Ni5 Ni10 C1 163.3(5) 2_665 .
Ni7 Ni5 Ni10 C1 -35.2(5) . .
Ni6 Ni5 Ni10 C1 -93.5(5) . .
Ni8 Ni5 Ni10 C1 32.7(5) . .
Ni2 Ni5 Ni10 C1 98.8(5) . .
Ni9 Ni5 Ni10 C1 86.5(5) . .
Ni16 Ni5 Ni10 C1 -92.3(5) . .
Ni3 Ni5 Ni10 C1 -145.0(5) . .
C2 Ni5 Ni10 Ni10 -9.3(4) . 2_665
C1 Ni5 Ni10 Ni10 -163.3(5) . 2_665
Cu1 Ni5 Ni10 Ni10 -166.48(19) . 2_665
Ni7 Ni5 Ni10 Ni10 161.54(10) . 2_665
Ni6 Ni5 Ni10 Ni10 103.20(9) . 2_665
Ni8 Ni5 Ni10 Ni10 -130.58(9) . 2_665
Ni2 Ni5 Ni10 Ni10 -64.45(12) . 2_665
Ni9 Ni5 Ni10 Ni10 -76.76(8) . 2_665
Ni16 Ni5 Ni10 Ni10 104.44(10) . 2_665
Ni3 Ni5 Ni10 Ni10 51.74(8) . 2_665
C2 Ni5 Ni10 Ni5 -9.3(4) . 2_665
C1 Ni5 Ni10 Ni5 -163.3(5) . 2_665
Cu1 Ni5 Ni10 Ni5 -166.48(19) . 2_665
Ni10 Ni5 Ni10 Ni5 0.0 2_665 2_665
Ni7 Ni5 Ni10 Ni5 161.54(10) . 2_665
Ni6 Ni5 Ni10 Ni5 103.20(9) . 2_665
Ni8 Ni5 Ni10 Ni5 -130.58(9) . 2_665
Ni2 Ni5 Ni10 Ni5 -64.45(12) . 2_665
Ni9 Ni5 Ni10 Ni5 -76.76(8) . 2_665
Ni16 Ni5 Ni10 Ni5 104.44(10) . 2_665
Ni3 Ni5 Ni10 Ni5 51.74(8) . 2_665
C2 Ni5 Ni10 Ni14 -118.4(4) . .
C1 Ni5 Ni10 Ni14 87.7(5) . .
Cu1 Ni5 Ni10 Ni14 84.4(2) . .
Ni10 Ni5 Ni10 Ni14 -109.07(12) 2_665 .
Ni7 Ni5 Ni10 Ni14 52.47(11) . .
Ni6 Ni5 Ni10 Ni14 -5.87(9) . .
Ni8 Ni5 Ni10 Ni14 120.35(9) . .
Ni2 Ni5 Ni10 Ni14 -173.52(9) . .
Ni9 Ni5 Ni10 Ni14 174.17(10) . .
Ni16 Ni5 Ni10 Ni14 -4.63(13) . .
Ni3 Ni5 Ni10 Ni14 -57.33(10) . .
C2 Ni5 Ni10 Ni13 121.4(4) . .
C1 Ni5 Ni10 Ni13 -32.5(5) . .
Cu1 Ni5 Ni10 Ni13 -35.7(2) . .
Ni10 Ni5 Ni10 Ni13 130.75(11) 2_665 .
Ni7 Ni5 Ni10 Ni13 -67.71(8) . .
Ni6 Ni5 Ni10 Ni13 -126.05(8) . .
Ni8 Ni5 Ni10 Ni13 0.17(8) . .
Ni2 Ni5 Ni10 Ni13 66.29(11) . .
Ni9 Ni5 Ni10 Ni13 53.98(7) . .
Ni16 Ni5 Ni10 Ni13 -124.81(9) . .
Ni3 Ni5 Ni10 Ni13 -177.51(7) . .
C2 Ni5 Ni10 Ni6 -112.5(4) . .
C1 Ni5 Ni10 Ni6 93.5(5) . .
Cu1 Ni5 Ni10 Ni6 90.3(2) . .
Ni10 Ni5 Ni10 Ni6 -103.20(9) 2_665 .
Ni7 Ni5 Ni10 Ni6 58.34(7) . .
Ni8 Ni5 Ni10 Ni6 126.23(8) . .
Ni2 Ni5 Ni10 Ni6 -167.65(11) . .
Ni9 Ni5 Ni10 Ni6 -179.96(8) . .
Ni16 Ni5 Ni10 Ni6 1.24(8) . .
Ni3 Ni5 Ni10 Ni6 -51.46(7) . .
C2 Ni5 Ni10 Ni12 -170.1(4) . .
C1 Ni5 Ni10 Ni12 35.9(5) . .
Cu1 Ni5 Ni10 Ni12 32.7(2) . .
Ni10 Ni5 Ni10 Ni12 -160.84(11) 2_665 .
Ni7 Ni5 Ni10 Ni12 0.70(8) . .
Ni6 Ni5 Ni10 Ni12 -57.64(7) . .
Ni8 Ni5 Ni10 Ni12 68.58(8) . .
Ni2 Ni5 Ni10 Ni12 134.71(10) . .
Ni9 Ni5 Ni10 Ni12 122.39(8) . .
Ni16 Ni5 Ni10 Ni12 -56.40(10) . .
Ni3 Ni5 Ni10 Ni12 -109.10(7) . .
C2 Ni5 Ni10 Ni3 68.8(4) . 2_665
C1 Ni5 Ni10 Ni3 -85.1(5) . 2_665
Cu1 Ni5 Ni10 Ni3 -88.3(2) . 2_665
Ni10 Ni5 Ni10 Ni3 78.14(10) 2_665 2_665
Ni7 Ni5 Ni10 Ni3 -120.32(9) . 2_665
Ni6 Ni5 Ni10 Ni3 -178.66(10) . 2_665
Ni8 Ni5 Ni10 Ni3 -52.43(10) . 2_665
Ni2 Ni5 Ni10 Ni3 13.69(15) . 2_665
Ni9 Ni5 Ni10 Ni3 1.38(9) . 2_665
Ni16 Ni5 Ni10 Ni3 -177.42(8) . 2_665
Ni3 Ni5 Ni10 Ni3 129.88(8) . 2_665
C2 Ni5 Ni10 Ni9 67.5(4) . .
C1 Ni5 Ni10 Ni9 -86.5(5) . .
Cu1 Ni5 Ni10 Ni9 -89.72(19) . .
Ni10 Ni5 Ni10 Ni9 76.76(8) 2_665 .
Ni7 Ni5 Ni10 Ni9 -121.70(8) . .
Ni6 Ni5 Ni10 Ni9 179.96(8) . .
Ni8 Ni5 Ni10 Ni9 -53.81(7) . .
Ni2 Ni5 Ni10 Ni9 12.31(9) . .
Ni16 Ni5 Ni10 Ni9 -178.80(10) . .
Ni3 Ni5 Ni10 Ni9 128.50(8) . .
C2 Ni5 Ni10 Ni9 -64.1(4) . 2_665
C1 Ni5 Ni10 Ni9 142.0(5) . 2_665
Cu1 Ni5 Ni10 Ni9 138.75(18) . 2_665
Ni10 Ni5 Ni10 Ni9 -54.77(7) 2_665 2_665
Ni7 Ni5 Ni10 Ni9 106.77(7) . 2_665
Ni6 Ni5 Ni10 Ni9 48.43(6) . 2_665
Ni8 Ni5 Ni10 Ni9 174.65(7) . 2_665
Ni2 Ni5 Ni10 Ni9 -119.22(10) . 2_665
Ni9 Ni5 Ni10 Ni9 -131.53(6) . 2_665
Ni16 Ni5 Ni10 Ni9 49.67(9) . 2_665
Ni3 Ni5 Ni10 Ni9 -3.03(7) . 2_665
C13 Ni9 Ni10 C2 -114.6(8) . 2_665
C18 Ni9 Ni10 C2 20.9(7) 2_665 2_665
Ni6 Ni9 Ni10 C2 41.4(5) 2_665 2_665
Ni8 Ni9 Ni10 C2 -141.5(5) . 2_665
Ni5 Ni9 Ni10 C2 164.8(5) . 2_665
Ni14 Ni9 Ni10 C2 99.0(5) 2_665 2_665
Ni13 Ni9 Ni10 C2 -82.2(5) . 2_665
Ni10 Ni9 Ni10 C2 97.0(5) 2_665 2_665
Ni3 Ni9 Ni10 C2 -16.5(5) 2_665 2_665
Ni2 Ni9 Ni10 C2 154.9(5) . 2_665
C13 Ni9 Ni10 C1 24.3(8) . .
C18 Ni9 Ni10 C1 159.8(7) 2_665 .
Ni6 Ni9 Ni10 C1 -179.7(5) 2_665 .
Ni8 Ni9 Ni10 C1 -2.6(5) . .
Ni5 Ni9 Ni10 C1 -56.3(5) . .
Ni14 Ni9 Ni10 C1 -122.1(5) 2_665 .
Ni13 Ni9 Ni10 C1 56.7(5) . .
Ni10 Ni9 Ni10 C1 -124.1(5) 2_665 .
Ni3 Ni9 Ni10 C1 122.4(5) 2_665 .
Ni2 Ni9 Ni10 C1 -66.2(5) . .
C13 Ni9 Ni10 Ni10 148.4(6) . 2_665
C18 Ni9 Ni10 Ni10 -76.2(5) 2_665 2_665
Ni6 Ni9 Ni10 Ni10 -55.65(8) 2_665 2_665
Ni8 Ni9 Ni10 Ni10 121.49(9) . 2_665
Ni5 Ni9 Ni10 Ni10 67.72(8) . 2_665
Ni14 Ni9 Ni10 Ni10 1.95(9) 2_665 2_665
Ni13 Ni9 Ni10 Ni10 -179.26(10) . 2_665
Ni3 Ni9 Ni10 Ni10 -113.57(9) 2_665 2_665
Ni2 Ni9 Ni10 Ni10 57.88(9) . 2_665
C13 Ni9 Ni10 Ni5 -155.5(6) . 2_665
C18 Ni9 Ni10 Ni5 -20.1(5) 2_665 2_665
Ni6 Ni9 Ni10 Ni5 0.45(8) 2_665 2_665
Ni8 Ni9 Ni10 Ni5 177.59(8) . 2_665
Ni5 Ni9 Ni10 Ni5 123.82(7) . 2_665
Ni14 Ni9 Ni10 Ni5 58.04(9) 2_665 2_665
Ni13 Ni9 Ni10 Ni5 -123.16(9) . 2_665
Ni10 Ni9 Ni10 Ni5 56.10(7) 2_665 2_665
Ni3 Ni9 Ni10 Ni5 -57.47(7) 2_665 2_665
Ni2 Ni9 Ni10 Ni5 113.97(8) . 2_665
C13 Ni9 Ni10 Ni14 -49.4(10) . .
C18 Ni9 Ni10 Ni14 86.0(9) 2_665 .
Ni6 Ni9 Ni10 Ni14 106.6(8) 2_665 .
Ni8 Ni9 Ni10 Ni14 -76.3(8) . .
Ni5 Ni9 Ni10 Ni14 -130.1(8) . .
Ni14 Ni9 Ni10 Ni14 164.2(7) 2_665 .
Ni13 Ni9 Ni10 Ni14 -17.0(7) . .
Ni10 Ni9 Ni10 Ni14 162.2(8) 2_665 .
Ni3 Ni9 Ni10 Ni14 48.6(8) 2_665 .
Ni2 Ni9 Ni10 Ni14 -139.9(7) . .
C13 Ni9 Ni10 Ni13 -32.4(6) . .
C18 Ni9 Ni10 Ni13 103.1(5) 2_665 .
Ni6 Ni9 Ni10 Ni13 123.61(8) 2_665 .
Ni8 Ni9 Ni10 Ni13 -59.25(7) . .
Ni5 Ni9 Ni10 Ni13 -113.02(8) . .
Ni14 Ni9 Ni10 Ni13 -178.79(9) 2_665 .
Ni10 Ni9 Ni10 Ni13 179.26(10) 2_665 .
Ni3 Ni9 Ni10 Ni13 65.69(7) 2_665 .
Ni2 Ni9 Ni10 Ni13 -122.87(9) . .
C13 Ni9 Ni10 Ni6 80.7(6) . .
C18 Ni9 Ni10 Ni6 -143.9(5) 2_665 .
Ni6 Ni9 Ni10 Ni6 -123.33(8) 2_665 .
Ni8 Ni9 Ni10 Ni6 53.81(10) . .
Ni5 Ni9 Ni10 Ni6 0.04(8) . .
Ni14 Ni9 Ni10 Ni6 -65.73(10) 2_665 .
Ni13 Ni9 Ni10 Ni6 113.06(10) . .
Ni10 Ni9 Ni10 Ni6 -67.68(9) 2_665 .
Ni3 Ni9 Ni10 Ni6 178.75(10) 2_665 .
Ni2 Ni9 Ni10 Ni6 -9.81(11) . .
C13 Ni9 Ni10 Ni12 4.5(6) . .
C18 Ni9 Ni10 Ni12 140.0(5) 2_665 .
Ni6 Ni9 Ni10 Ni12 160.48(10) 2_665 .
Ni8 Ni9 Ni10 Ni12 -22.37(11) . .
Ni5 Ni9 Ni10 Ni12 -76.15(10) . .
Ni14 Ni9 Ni10 Ni12 -141.92(9) 2_665 .
Ni13 Ni9 Ni10 Ni12 36.87(9) . .
Ni10 Ni9 Ni10 Ni12 -143.87(13) 2_665 .
Ni3 Ni9 Ni10 Ni12 102.57(10) 2_665 .
Ni2 Ni9 Ni10 Ni12 -85.99(11) . .
C13 Ni9 Ni10 Ni5 80.6(6) . .
C18 Ni9 Ni10 Ni5 -143.9(5) 2_665 .
Ni6 Ni9 Ni10 Ni5 -123.37(8) 2_665 .
Ni8 Ni9 Ni10 Ni5 53.77(7) . .
Ni14 Ni9 Ni10 Ni5 -65.77(8) 2_665 .
Ni13 Ni9 Ni10 Ni5 113.02(8) . .
Ni10 Ni9 Ni10 Ni5 -67.72(8) 2_665 .
Ni3 Ni9 Ni10 Ni5 178.71(8) 2_665 .
Ni2 Ni9 Ni10 Ni5 -9.84(7) . .
C13 Ni9 Ni10 Ni3 -98.1(6) . 2_665
C18 Ni9 Ni10 Ni3 37.4(5) 2_665 2_665
Ni6 Ni9 Ni10 Ni3 57.92(7) 2_665 2_665
Ni8 Ni9 Ni10 Ni3 -124.94(8) . 2_665
Ni5 Ni9 Ni10 Ni3 -178.71(8) . 2_665
Ni14 Ni9 Ni10 Ni3 115.51(8) 2_665 2_665
Ni13 Ni9 Ni10 Ni3 -65.69(7) . 2_665
Ni10 Ni9 Ni10 Ni3 113.57(9) 2_665 2_665
Ni2 Ni9 Ni10 Ni3 171.44(9) . 2_665
C13 Ni9 Ni10 Ni9 148.4(6) . 2_665
C18 Ni9 Ni10 Ni9 -76.2(5) 2_665 2_665
Ni6 Ni9 Ni10 Ni9 -55.65(8) 2_665 2_665
Ni8 Ni9 Ni10 Ni9 121.49(9) . 2_665
Ni5 Ni9 Ni10 Ni9 67.72(8) . 2_665
Ni14 Ni9 Ni10 Ni9 1.95(9) 2_665 2_665
Ni13 Ni9 Ni10 Ni9 -179.26(10) . 2_665
Ni10 Ni9 Ni10 Ni9 0.0 2_665 2_665
Ni3 Ni9 Ni10 Ni9 -113.57(9) 2_665 2_665
Ni2 Ni9 Ni10 Ni9 57.88(9) . 2_665
C7 Ni7 Ni11 C8 -8.0(7) . .
C1 Ni7 Ni11 C8 157.3(7) . .
C14 Ni7 Ni11 C8 -109.3(7) . .
Ni5 Ni7 Ni11 C8 136.7(5) . .
Ni6 Ni7 Ni11 C8 -161.3(5) . .
Ni16 Ni7 Ni11 C8 146.7(6) . .
Ni12 Ni7 Ni11 C8 -140.5(5) . .
Cu1 Ni7 Ni11 C8 78.1(5) . .
Ni8 Ni7 Ni11 C8 101.5(5) . .
C7 Ni7 Ni11 C10 -162.5(9) . .
C1 Ni7 Ni11 C10 2.8(9) . .
C14 Ni7 Ni11 C10 96.1(9) . .
Ni5 Ni7 Ni11 C10 -17.9(8) . .
Ni6 Ni7 Ni11 C10 44.1(8) . .
Ni16 Ni7 Ni11 C10 -7.8(9) . .
Ni12 Ni7 Ni11 C10 64.9(8) . .
Cu1 Ni7 Ni11 C10 -76.4(8) . .
Ni8 Ni7 Ni11 C10 -53.1(8) . .
C7 Ni7 Ni11 C9 85.6(6) . .
C1 Ni7 Ni11 C9 -109.1(6) . .
C14 Ni7 Ni11 C9 -15.8(6) . .
Ni5 Ni7 Ni11 C9 -129.8(4) . .
Ni6 Ni7 Ni11 C9 -67.7(4) . .
Ni16 Ni7 Ni11 C9 -119.7(6) . .
Ni12 Ni7 Ni11 C9 -47.0(4) . .
Cu1 Ni7 Ni11 C9 171.7(4) . .
Ni8 Ni7 Ni11 C9 -165.0(4) . .
C7 Ni7 Ni11 C1 -165.3(7) . .
C14 Ni7 Ni11 C1 93.3(7) . .
Ni5 Ni7 Ni11 C1 -20.7(5) . .
Ni6 Ni7 Ni11 C1 41.3(5) . .
Ni16 Ni7 Ni11 C1 -10.6(6) . .
Ni12 Ni7 Ni11 C1 62.1(5) . .
Cu1 Ni7 Ni11 C1 -79.2(5) . .
Ni8 Ni7 Ni11 C1 -55.9(5) . .
C7 Ni7 Ni11 Ni13 -165.8(5) . .
C1 Ni7 Ni11 Ni13 -0.5(5) . .
C14 Ni7 Ni11 Ni13 92.8(5) . .
Ni5 Ni7 Ni11 Ni13 -21.20(10) . .
Ni6 Ni7 Ni11 Ni13 40.82(11) . .
Ni16 Ni7 Ni11 Ni13 -11.2(4) . .
Ni12 Ni7 Ni11 Ni13 61.62(8) . .
Cu1 Ni7 Ni11 Ni13 -79.75(10) . .
Ni8 Ni7 Ni11 Ni13 -56.39(8) . .
C7 Ni7 Ni11 Ni12 132.5(5) . .
C1 Ni7 Ni11 Ni12 -62.1(5) . .
C14 Ni7 Ni11 Ni12 31.2(5) . .
Ni5 Ni7 Ni11 Ni12 -82.82(8) . .
Ni6 Ni7 Ni11 Ni12 -20.79(9) . .
Ni16 Ni7 Ni11 Ni12 -72.8(4) . .
Cu1 Ni7 Ni11 Ni12 -141.37(9) . .
Ni8 Ni7 Ni11 Ni12 -118.01(8) . .
C7 Ni7 Ni11 Ni8 -109.4(5) . .
C1 Ni7 Ni11 Ni8 55.9(5) . .
C14 Ni7 Ni11 Ni8 149.2(5) . .
Ni5 Ni7 Ni11 Ni8 35.19(7) . .
Ni6 Ni7 Ni11 Ni8 97.21(9) . .
Ni16 Ni7 Ni11 Ni8 45.2(4) . .
Ni12 Ni7 Ni11 Ni8 118.01(8) . .
Cu1 Ni7 Ni11 Ni8 -23.36(8) . .
C6 Ni8 Ni11 C8 1.3(7) . .
C13 Ni8 Ni11 C8 102.7(7) . .
C1 Ni8 Ni11 C8 -160.0(7) . .
Ni5 Ni8 Ni11 C8 -137.8(5) . .
Ni9 Ni8 Ni11 C8 158.0(5) . .
Ni13 Ni8 Ni11 C8 141.2(5) . .
Cu1 Ni8 Ni11 C8 -81.1(5) . .
Ni7 Ni8 Ni11 C8 -103.8(5) . .
Ni2 Ni8 Ni11 C8 -130.6(5) . .
C6 Ni8 Ni11 C10 -100.0(6) . .
C13 Ni8 Ni11 C10 1.5(6) . .
C1 Ni8 Ni11 C10 98.8(7) . .
Ni5 Ni8 Ni11 C10 120.9(4) . .
Ni9 Ni8 Ni11 C10 56.7(4) . .
Ni13 Ni8 Ni11 C10 39.9(4) . .
Cu1 Ni8 Ni11 C10 177.7(4) . .
Ni7 Ni8 Ni11 C10 154.9(4) . .
Ni2 Ni8 Ni11 C10 128.2(4) . .
C6 Ni8 Ni11 C9 129.7(8) . .
C13 Ni8 Ni11 C9 -128.9(8) . .
C1 Ni8 Ni11 C9 -31.6(8) . .
Ni5 Ni8 Ni11 C9 -9.4(7) . .
Ni9 Ni8 Ni11 C9 -73.6(7) . .
Ni13 Ni8 Ni11 C9 -90.4(7) . .
Cu1 Ni8 Ni11 C9 47.4(7) . .
Ni7 Ni8 Ni11 C9 24.6(7) . .
Ni2 Ni8 Ni11 C9 -2.1(7) . .
C6 Ni8 Ni11 C1 161.3(7) . .
C13 Ni8 Ni11 C1 -97.3(7) . .
Ni5 Ni8 Ni11 C1 22.1(5) . .
Ni9 Ni8 Ni11 C1 -42.1(5) . .
Ni13 Ni8 Ni11 C1 -58.9(5) . .
Cu1 Ni8 Ni11 C1 78.9(5) . .
Ni7 Ni8 Ni11 C1 56.1(5) . .
Ni2 Ni8 Ni11 C1 29.4(6) . .
C6 Ni8 Ni11 Ni13 -139.8(5) . .
C13 Ni8 Ni11 Ni13 -38.4(5) . .
C1 Ni8 Ni11 Ni13 58.9(5) . .
Ni5 Ni8 Ni11 Ni13 81.01(8) . .
Ni9 Ni8 Ni11 Ni13 16.82(9) . .
Cu1 Ni8 Ni11 Ni13 137.78(9) . .
Ni7 Ni8 Ni11 Ni13 115.01(8) . .
Ni2 Ni8 Ni11 Ni13 88.3(2) . .
C6 Ni8 Ni11 Ni12 159.5(5) . .
C13 Ni8 Ni11 Ni12 -99.1(5) . .
C1 Ni8 Ni11 Ni12 -1.8(5) . .
Ni5 Ni8 Ni11 Ni12 20.36(10) . .
Ni9 Ni8 Ni11 Ni12 -43.83(11) . .
Ni13 Ni8 Ni11 Ni12 -60.65(8) . .
Cu1 Ni8 Ni11 Ni12 77.14(9) . .
Ni7 Ni8 Ni11 Ni12 54.36(8) . .
Ni2 Ni8 Ni11 Ni12 27.6(2) . .
C6 Ni8 Ni11 Ni7 105.1(5) . .
C13 Ni8 Ni11 Ni7 -153.5(5) . .
C1 Ni8 Ni11 Ni7 -56.1(5) . .
Ni5 Ni8 Ni11 Ni7 -34.00(7) . .
Ni9 Ni8 Ni11 Ni7 -98.19(9) . .
Ni13 Ni8 Ni11 Ni7 -115.01(8) . .
Cu1 Ni8 Ni11 Ni7 22.78(7) . .
Ni2 Ni8 Ni11 Ni7 -26.7(2) . .
C8 Ni11 Ni12 C9 -11.4(10) . .
C10 Ni11 Ni12 C9 109.2(7) . .
C1 Ni11 Ni12 C9 -157.0(7) . .
Ni13 Ni11 Ni12 C9 147.5(6) . .
Ni7 Ni11 Ni12 C9 -99.9(6) . .
Ni8 Ni11 Ni12 C9 -155.3(6) . .
C8 Ni11 Ni12 C19 -2.4(12) . .
C10 Ni11 Ni12 C19 118.3(9) . .
C9 Ni11 Ni12 C19 9.1(10) . .
C1 Ni11 Ni12 C19 -147.9(10) . .
Ni13 Ni11 Ni12 C19 156.6(8) . .
Ni7 Ni11 Ni12 C19 -90.8(8) . .
Ni8 Ni11 Ni12 C19 -146.2(8) . .
C8 Ni11 Ni12 C1 145.6(10) . .
C10 Ni11 Ni12 C1 -93.8(7) . .
C9 Ni11 Ni12 C1 157.0(7) . .
Ni13 Ni11 Ni12 C1 -55.5(5) . .
Ni7 Ni11 Ni12 C1 57.1(5) . .
Ni8 Ni11 Ni12 C1 1.7(5) . .
C8 Ni11 Ni12 Ni14 -175.9(8) . .
C10 Ni11 Ni12 Ni14 -55.2(5) . .
C9 Ni11 Ni12 Ni14 -164.4(6) . .
C1 Ni11 Ni12 Ni14 38.6(6) . .
Ni13 Ni11 Ni12 Ni14 -16.9(3) . .
Ni7 Ni11 Ni12 Ni14 95.7(3) . .
Ni8 Ni11 Ni12 Ni14 40.2(3) . .
C8 Ni11 Ni12 Ni10 166.8(8) . .
C10 Ni11 Ni12 Ni10 -72.5(4) . .
C9 Ni11 Ni12 Ni10 178.3(6) . .
C1 Ni11 Ni12 Ni10 21.3(5) . .
Ni13 Ni11 Ni12 Ni10 -34.26(8) . .
Ni7 Ni11 Ni12 Ni10 78.35(8) . .
Ni8 Ni11 Ni12 Ni10 22.93(10) . .
C8 Ni11 Ni12 Ni7 88.5(8) . .
C10 Ni11 Ni12 Ni7 -150.9(4) . .
C9 Ni11 Ni12 Ni7 99.9(6) . .
C1 Ni11 Ni12 Ni7 -57.1(5) . .
Ni13 Ni11 Ni12 Ni7 -112.61(8) . .
Ni8 Ni11 Ni12 Ni7 -55.41(8) . .
C8 Ni11 Ni12 Ni6 108.1(8) . .
C10 Ni11 Ni12 Ni6 -131.3(4) . .
C9 Ni11 Ni12 Ni6 119.5(6) . .
C1 Ni11 Ni12 Ni6 -37.5(5) . .
Ni13 Ni11 Ni12 Ni6 -93.02(9) . .
Ni7 Ni11 Ni12 Ni6 19.58(8) . .
Ni8 Ni11 Ni12 Ni6 -35.83(11) . .
C8 Ni11 Ni12 Ni15 -126.1(8) . .
C10 Ni11 Ni12 Ni15 -5.4(4) . .
C9 Ni11 Ni12 Ni15 -114.6(6) . .
C1 Ni11 Ni12 Ni15 88.4(5) . .
Ni13 Ni11 Ni12 Ni15 32.84(8) . .
Ni7 Ni11 Ni12 Ni15 145.45(9) . .
Ni8 Ni11 Ni12 Ni15 90.03(10) . .
C8 Ni11 Ni12 Ni13 -158.9(8) . .
C10 Ni11 Ni12 Ni13 -38.3(4) . .
C9 Ni11 Ni12 Ni13 -147.5(6) . .
C1 Ni11 Ni12 Ni13 55.5(5) . .
Ni7 Ni11 Ni12 Ni13 112.61(8) . .
Ni8 Ni11 Ni12 Ni13 57.19(8) . .
C2 Ni10 Ni12 C9 136.8(12) 2_665 .
C1 Ni10 Ni12 C9 -20.3(12) . .
Ni10 Ni10 Ni12 C9 -86.8(11) 2_665 .
Ni5 Ni10 Ni12 C9 150.9(11) 2_665 .
Ni14 Ni10 Ni12 C9 176.8(11) . .
Ni13 Ni10 Ni12 C9 37.4(11) . .
Ni6 Ni10 Ni12 C9 -108.2(11) . .
Ni5 Ni10 Ni12 C9 -54.9(11) . .
Ni3 Ni10 Ni12 C9 74.3(11) 2_665 .
Ni9 Ni10 Ni12 C9 2.9(11) . .
Ni9 Ni10 Ni12 C9 -147.4(11) 2_665 .
C2 Ni10 Ni12 C19 -52.5(6) 2_665 .
C1 Ni10 Ni12 C19 150.4(7) . .
Ni10 Ni10 Ni12 C19 83.8(5) 2_665 .
Ni5 Ni10 Ni12 C19 -38.4(5) 2_665 .
Ni14 Ni10 Ni12 C19 -12.6(5) . .
Ni13 Ni10 Ni12 C19 -151.9(5) . .
Ni6 Ni10 Ni12 C19 62.5(5) . .
Ni5 Ni10 Ni12 C19 115.8(5) . .
Ni3 Ni10 Ni12 C19 -115.1(5) 2_665 .
Ni9 Ni10 Ni12 C19 173.6(5) . .
Ni9 Ni10 Ni12 C19 23.3(5) 2_665 .
C2 Ni10 Ni12 C1 157.1(7) 2_665 .
Ni10 Ni10 Ni12 C1 -66.6(6) 2_665 .
Ni5 Ni10 Ni12 C1 171.2(6) 2_665 .
Ni14 Ni10 Ni12 C1 -163.0(6) . .
Ni13 Ni10 Ni12 C1 57.7(5) . .
Ni6 Ni10 Ni12 C1 -87.9(5) . .
Ni5 Ni10 Ni12 C1 -34.6(5) . .
Ni3 Ni10 Ni12 C1 94.5(5) 2_665 .
Ni9 Ni10 Ni12 C1 23.2(5) . .
Ni9 Ni10 Ni12 C1 -127.1(6) 2_665 .
C2 Ni10 Ni12 Ni14 -40.0(4) 2_665 .
C1 Ni10 Ni12 Ni14 163.0(6) . .
Ni10 Ni10 Ni12 Ni14 96.4(2) 2_665 .
Ni5 Ni10 Ni12 Ni14 -25.87(14) 2_665 .
Ni13 Ni10 Ni12 Ni14 -139.33(9) . .
Ni6 Ni10 Ni12 Ni14 75.05(8) . .
Ni5 Ni10 Ni12 Ni14 128.34(9) . .
Ni3 Ni10 Ni12 Ni14 -102.51(10) 2_665 .
Ni9 Ni10 Ni12 Ni14 -173.85(11) . .
Ni9 Ni10 Ni12 Ni14 35.88(8) 2_665 .
C2 Ni10 Ni12 Ni11 133.4(4) 2_665 .
C1 Ni10 Ni12 Ni11 -23.7(5) . .
Ni10 Ni10 Ni12 Ni11 -90.2(2) 2_665 .
Ni5 Ni10 Ni12 Ni11 147.49(12) 2_665 .
Ni14 Ni10 Ni12 Ni11 173.36(10) . .
Ni13 Ni10 Ni12 Ni11 34.03(8) . .
Ni6 Ni10 Ni12 Ni11 -111.59(9) . .
Ni5 Ni10 Ni12 Ni11 -58.29(9) . .
Ni3 Ni10 Ni12 Ni11 70.85(10) 2_665 .
Ni9 Ni10 Ni12 Ni11 -0.49(12) . .
Ni9 Ni10 Ni12 Ni11 -150.75(8) 2_665 .
C2 Ni10 Ni12 Ni7 -169.0(4) 2_665 .
C1 Ni10 Ni12 Ni7 34.0(5) . .
Ni10 Ni10 Ni12 Ni7 -32.6(2) 2_665 .
Ni5 Ni10 Ni12 Ni7 -154.86(13) 2_665 .
Ni14 Ni10 Ni12 Ni7 -128.99(9) . .
Ni13 Ni10 Ni12 Ni7 91.68(7) . .
Ni6 Ni10 Ni12 Ni7 -53.94(7) . .
Ni5 Ni10 Ni12 Ni7 -0.65(7) . .
Ni3 Ni10 Ni12 Ni7 128.49(8) 2_665 .
Ni9 Ni10 Ni12 Ni7 57.16(10) . .
Ni9 Ni10 Ni12 Ni7 -93.11(8) 2_665 .
C2 Ni10 Ni12 Ni6 -115.0(4) 2_665 .
C1 Ni10 Ni12 Ni6 87.9(5) . .
Ni10 Ni10 Ni12 Ni6 21.35(19) 2_665 .
Ni5 Ni10 Ni12 Ni6 -100.92(14) 2_665 .
Ni14 Ni10 Ni12 Ni6 -75.05(8) . .
Ni13 Ni10 Ni12 Ni6 145.62(8) . .
Ni5 Ni10 Ni12 Ni6 53.29(7) . .
Ni3 Ni10 Ni12 Ni6 -177.56(9) 2_665 .
Ni9 Ni10 Ni12 Ni6 111.10(10) . .
Ni9 Ni10 Ni12 Ni6 -39.17(7) 2_665 .
C2 Ni10 Ni12 Ni15 29.3(4) 2_665 .
C1 Ni10 Ni12 Ni15 -127.8(5) . .
Ni10 Ni10 Ni12 Ni15 165.7(2) 2_665 .
Ni5 Ni10 Ni12 Ni15 43.40(13) 2_665 .
Ni14 Ni10 Ni12 Ni15 69.27(7) . .
Ni13 Ni10 Ni12 Ni15 -70.06(7) . .
Ni6 Ni10 Ni12 Ni15 144.32(8) . .
Ni5 Ni10 Ni12 Ni15 -162.39(8) . .
Ni3 Ni10 Ni12 Ni15 -33.24(8) 2_665 .
Ni9 Ni10 Ni12 Ni15 -104.58(10) . .
Ni9 Ni10 Ni12 Ni15 105.15(8) 2_665 .
C2 Ni10 Ni12 Ni13 99.3(4) 2_665 .
C1 Ni10 Ni12 Ni13 -57.7(5) . .
Ni10 Ni10 Ni12 Ni13 -124.3(2) 2_665 .
Ni5 Ni10 Ni12 Ni13 113.46(15) 2_665 .
Ni14 Ni10 Ni12 Ni13 139.33(9) . .
Ni6 Ni10 Ni12 Ni13 -145.62(8) . .
Ni5 Ni10 Ni12 Ni13 -92.33(8) . .
Ni3 Ni10 Ni12 Ni13 36.82(7) 2_665 .
Ni9 Ni10 Ni12 Ni13 -34.52(9) . .
Ni9 Ni10 Ni12 Ni13 175.21(9) 2_665 .
C7 Ni7 Ni12 C9 -9.1(7) . .
C1 Ni7 Ni12 C9 125.4(7) . .
C14 Ni7 Ni12 C9 -103.6(6) . .
Ni5 Ni7 Ni12 C9 160.5(5) . .
Ni11 Ni7 Ni12 C9 55.0(5) . .
Ni6 Ni7 Ni12 C9 -146.3(5) . .
Ni16 Ni7 Ni12 C9 -140.2(5) . .
Cu1 Ni7 Ni12 C9 138.2(5) . .
Ni8 Ni7 Ni12 C9 103.6(5) . .
C7 Ni7 Ni12 C19 80.8(7) . .
C1 Ni7 Ni12 C19 -144.7(7) . .
C14 Ni7 Ni12 C19 -13.7(6) . .
Ni5 Ni7 Ni12 C19 -109.6(5) . .
Ni11 Ni7 Ni12 C19 144.9(5) . .
Ni6 Ni7 Ni12 C19 -56.4(5) . .
Ni16 Ni7 Ni12 C19 -50.3(5) . .
Cu1 Ni7 Ni12 C19 -131.9(5) . .
Ni8 Ni7 Ni12 C19 -166.5(5) . .
C7 Ni7 Ni12 C1 -134.5(8) . .
C14 Ni7 Ni12 C1 131.0(6) . .
Ni5 Ni7 Ni12 C1 35.1(5) . .
Ni11 Ni7 Ni12 C1 -70.3(5) . .
Ni6 Ni7 Ni12 C1 88.3(5) . .
Ni16 Ni7 Ni12 C1 94.5(5) . .
Cu1 Ni7 Ni12 C1 12.8(5) . .
Ni8 Ni7 Ni12 C1 -21.8(5) . .
C7 Ni7 Ni12 Ni14 139.0(6) . .
C1 Ni7 Ni12 Ni14 -86.5(5) . .
C14 Ni7 Ni12 Ni14 44.5(4) . .
Ni5 Ni7 Ni12 Ni14 -51.44(11) . .
Ni11 Ni7 Ni12 Ni14 -156.89(12) . .
Ni6 Ni7 Ni12 Ni14 1.76(9) . .
Ni16 Ni7 Ni12 Ni14 7.92(14) . .
Cu1 Ni7 Ni12 Ni14 -73.73(18) . .
Ni8 Ni7 Ni12 Ni14 -108.34(10) . .
C7 Ni7 Ni12 Ni11 -64.1(6) . .
C1 Ni7 Ni12 Ni11 70.3(5) . .
C14 Ni7 Ni12 Ni11 -158.6(4) . .
Ni5 Ni7 Ni12 Ni11 105.45(8) . .
Ni6 Ni7 Ni12 Ni11 158.65(9) . .
Ni16 Ni7 Ni12 Ni11 164.81(10) . .
Cu1 Ni7 Ni12 Ni11 83.16(15) . .
Ni8 Ni7 Ni12 Ni11 48.55(7) . .
C7 Ni7 Ni12 Ni10 -168.9(6) . .
C1 Ni7 Ni12 Ni10 -34.4(5) . .
C14 Ni7 Ni12 Ni10 96.6(4) . .
Ni5 Ni7 Ni12 Ni10 0.66(7) . .
Ni11 Ni7 Ni12 Ni10 -104.79(8) . .
Ni6 Ni7 Ni12 Ni10 53.86(7) . .
Ni16 Ni7 Ni12 Ni10 60.02(10) . .
Cu1 Ni7 Ni12 Ni10 -21.62(16) . .
Ni8 Ni7 Ni12 Ni10 -56.24(7) . .
C7 Ni7 Ni12 Ni6 137.2(6) . .
C1 Ni7 Ni12 Ni6 -88.3(5) . .
C14 Ni7 Ni12 Ni6 42.7(4) . .
Ni5 Ni7 Ni12 Ni6 -53.20(7) . .
Ni11 Ni7 Ni12 Ni6 -158.65(9) . .
Ni16 Ni7 Ni12 Ni6 6.16(8) . .
Cu1 Ni7 Ni12 Ni6 -75.49(14) . .
Ni8 Ni7 Ni12 Ni6 -110.10(8) . .
C7 Ni7 Ni12 Ni15 -138.6(6) . .
C1 Ni7 Ni12 Ni15 -4.1(5) . .
C14 Ni7 Ni12 Ni15 127.0(4) . .
Ni5 Ni7 Ni12 Ni15 31.03(16) . .
Ni11 Ni7 Ni12 Ni15 -74.42(15) . .
Ni6 Ni7 Ni12 Ni15 84.22(15) . .
Ni16 Ni7 Ni12 Ni15 90.39(16) . .
Cu1 Ni7 Ni12 Ni15 8.7(2) . .
Ni8 Ni7 Ni12 Ni15 -25.87(16) . .
C7 Ni7 Ni12 Ni13 -113.4(6) . .
C1 Ni7 Ni12 Ni13 21.1(5) . .
C14 Ni7 Ni12 Ni13 152.2(4) . .
Ni5 Ni7 Ni12 Ni13 56.23(7) . .
Ni11 Ni7 Ni12 Ni13 -49.22(7) . .
Ni6 Ni7 Ni12 Ni13 109.42(7) . .
Ni16 Ni7 Ni12 Ni13 115.59(9) . .
Cu1 Ni7 Ni12 Ni13 33.94(15) . .
Ni8 Ni7 Ni12 Ni13 -0.67(7) . .
C14 Ni6 Ni12 C9 -6.2(7) . .
C18 Ni6 Ni12 C9 -110.3(8) . .
Ni9 Ni6 Ni12 C9 -164.8(6) 2_665 .
Ni16 Ni6 Ni12 C9 36.2(6) . .
Ni5 Ni6 Ni12 C9 95.7(6) . .
Ni10 Ni6 Ni12 C9 150.2(6) . .
Ni3 Ni6 Ni12 C9 122.0(6) . .
Ni7 Ni6 Ni12 C9 43.0(6) . .
Ni14 Ni6 Ni12 C9 -138.7(6) . .
C14 Ni6 Ni12 C19 81.4(6) . .
C18 Ni6 Ni12 C19 -22.7(6) . .
Ni9 Ni6 Ni12 C19 -77.2(4) 2_665 .
Ni16 Ni6 Ni12 C19 123.8(4) . .
Ni5 Ni6 Ni12 C19 -176.7(4) . .
Ni10 Ni6 Ni12 C19 -122.2(4) . .
Ni3 Ni6 Ni12 C19 -150.4(5) . .
Ni7 Ni6 Ni12 C19 130.6(4) . .
Ni14 Ni6 Ni12 C19 -51.1(4) . .
C14 Ni6 Ni12 C1 -102.3(6) . .
C18 Ni6 Ni12 C1 153.6(6) . .
Ni9 Ni6 Ni12 C1 99.0(4) 2_665 .
Ni16 Ni6 Ni12 C1 -60.0(4) . .
Ni5 Ni6 Ni12 C1 -0.5(4) . .
Ni10 Ni6 Ni12 C1 54.0(4) . .
Ni3 Ni6 Ni12 C1 25.9(5) . .
Ni7 Ni6 Ni12 C1 -53.1(4) . .
Ni14 Ni6 Ni12 C1 125.2(4) . .
C14 Ni6 Ni12 Ni14 132.5(4) . .
C18 Ni6 Ni12 Ni14 28.4(5) . .
Ni9 Ni6 Ni12 Ni14 -26.16(8) 2_665 .
Ni16 Ni6 Ni12 Ni14 174.85(11) . .
Ni5 Ni6 Ni12 Ni14 -125.68(8) . .
Ni10 Ni6 Ni12 Ni14 -71.16(7) . .
Ni3 Ni6 Ni12 Ni14 -99.32(18) . .
Ni7 Ni6 Ni12 Ni14 -178.30(9) . .
C14 Ni6 Ni12 Ni11 -69.2(4) . .
C18 Ni6 Ni12 Ni11 -173.3(5) . .
Ni9 Ni6 Ni12 Ni11 132.16(9) 2_665 .
Ni16 Ni6 Ni12 Ni11 -26.83(13) . .
Ni5 Ni6 Ni12 Ni11 32.65(10) . .
Ni10 Ni6 Ni12 Ni11 87.17(9) . .
Ni3 Ni6 Ni12 Ni11 59.0(2) . .
Ni7 Ni6 Ni12 Ni11 -19.98(8) . .
Ni14 Ni6 Ni12 Ni11 158.32(11) . .
C14 Ni6 Ni12 Ni10 -156.3(4) . .
C18 Ni6 Ni12 Ni10 99.5(5) . .
Ni9 Ni6 Ni12 Ni10 44.99(8) 2_665 .
Ni16 Ni6 Ni12 Ni10 -114.00(11) . .
Ni5 Ni6 Ni12 Ni10 -54.52(7) . .
Ni3 Ni6 Ni12 Ni10 -28.17(17) . .
Ni7 Ni6 Ni12 Ni10 -107.15(8) . .
Ni14 Ni6 Ni12 Ni10 71.16(7) . .
C14 Ni6 Ni12 Ni7 -49.2(4) . .
C18 Ni6 Ni12 Ni7 -153.3(5) . .
Ni9 Ni6 Ni12 Ni7 152.14(10) 2_665 .
Ni16 Ni6 Ni12 Ni7 -6.85(9) . .
Ni5 Ni6 Ni12 Ni7 52.63(7) . .
Ni10 Ni6 Ni12 Ni7 107.15(8) . .
Ni3 Ni6 Ni12 Ni7 78.98(18) . .
Ni14 Ni6 Ni12 Ni7 178.30(9) . .
C14 Ni6 Ni12 Ni15 168.4(4) . .
C18 Ni6 Ni12 Ni15 64.3(5) . .
Ni9 Ni6 Ni12 Ni15 9.74(11) 2_665 .
Ni16 Ni6 Ni12 Ni15 -149.24(9) . .
Ni5 Ni6 Ni12 Ni15 -89.77(9) . .
Ni10 Ni6 Ni12 Ni15 -35.25(8) . .
Ni3 Ni6 Ni12 Ni15 -63.4(2) . .
Ni7 Ni6 Ni12 Ni15 -142.39(9) . .
Ni14 Ni6 Ni12 Ni15 35.91(8) . .
C14 Ni6 Ni12 Ni13 -127.4(4) . .
C18 Ni6 Ni12 Ni13 128.4(5) . .
Ni9 Ni6 Ni12 Ni13 73.91(9) 2_665 .
Ni16 Ni6 Ni12 Ni13 -85.07(10) . .
Ni5 Ni6 Ni12 Ni13 -25.60(8) . .
Ni10 Ni6 Ni12 Ni13 28.92(7) . .
Ni3 Ni6 Ni12 Ni13 0.8(2) . .
Ni7 Ni6 Ni12 Ni13 -78.22(8) . .
Ni14 Ni6 Ni12 Ni13 100.08(8) . .
C8 Ni11 Ni13 C10 34.1(10) . .
C9 Ni11 Ni13 C10 -100.1(7) . .
C1 Ni11 Ni13 C10 177.1(7) . .
Ni12 Ni11 Ni13 C10 -124.8(6) . .
Ni7 Ni11 Ni13 C10 177.6(6) . .
Ni8 Ni11 Ni13 C10 120.5(6) . .
C8 Ni11 Ni13 C17 5.9(11) . .
C10 Ni11 Ni13 C17 -28.2(9) . .
C9 Ni11 Ni13 C17 -128.4(9) . .
C1 Ni11 Ni13 C17 148.9(9) . .
Ni12 Ni11 Ni13 C17 -153.0(8) . .
Ni7 Ni11 Ni13 C17 149.4(8) . .
Ni8 Ni11 Ni13 C17 92.3(8) . .
C8 Ni11 Ni13 C1 -143.0(10) . .
C10 Ni11 Ni13 C1 -177.1(7) . .
C9 Ni11 Ni13 C1 82.7(6) . .
Ni12 Ni11 Ni13 C1 58.1(5) . .
Ni7 Ni11 Ni13 C1 0.5(5) . .
Ni8 Ni11 Ni13 C1 -56.6(5) . .
C8 Ni11 Ni13 Ni3 173.2(8) . 2_665
C10 Ni11 Ni13 Ni3 139.1(7) . 2_665
C9 Ni11 Ni13 Ni3 38.9(6) . 2_665
C1 Ni11 Ni13 Ni3 -43.8(6) . 2_665
Ni12 Ni11 Ni13 Ni3 14.3(3) . 2_665
Ni7 Ni11 Ni13 Ni3 -43.3(4) . 2_665
Ni8 Ni11 Ni13 Ni3 -100.4(3) . 2_665
C8 Ni11 Ni13 Ni10 -166.5(8) . .
C10 Ni11 Ni13 Ni10 159.4(6) . .
C9 Ni11 Ni13 Ni10 59.2(4) . .
C1 Ni11 Ni13 Ni10 -23.5(5) . .
Ni12 Ni11 Ni13 Ni10 34.60(8) . .
Ni7 Ni11 Ni13 Ni10 -22.99(10) . .
Ni8 Ni11 Ni13 Ni10 -80.09(8) . .
C8 Ni11 Ni13 Ni9 -102.8(8) . .
C10 Ni11 Ni13 Ni9 -136.9(6) . .
C9 Ni11 Ni13 Ni9 123.0(4) . .
C1 Ni11 Ni13 Ni9 40.3(5) . .
Ni12 Ni11 Ni13 Ni9 98.35(9) . .
Ni7 Ni11 Ni13 Ni9 40.76(11) . .
Ni8 Ni11 Ni13 Ni9 -16.33(8) . .
C8 Ni11 Ni13 Ni8 -86.5(8) . .
C10 Ni11 Ni13 Ni8 -120.5(6) . .
C9 Ni11 Ni13 Ni8 139.3(4) . .
C1 Ni11 Ni13 Ni8 56.6(5) . .
Ni12 Ni11 Ni13 Ni8 114.68(8) . .
Ni7 Ni11 Ni13 Ni8 57.09(8) . .
C8 Ni11 Ni13 Ni15 127.3(8) . .
C10 Ni11 Ni13 Ni15 93.2(6) . .
C9 Ni11 Ni13 Ni15 -6.9(4) . .
C1 Ni11 Ni13 Ni15 -89.7(5) . .
Ni12 Ni11 Ni13 Ni15 -31.56(8) . .
Ni7 Ni11 Ni13 Ni15 -89.15(9) . .
Ni8 Ni11 Ni13 Ni15 -146.25(8) . .
C8 Ni11 Ni13 Ni12 158.9(8) . .
C10 Ni11 Ni13 Ni12 124.8(6) . .
C9 Ni11 Ni13 Ni12 24.6(4) . .
C1 Ni11 Ni13 Ni12 -58.1(5) . .
Ni7 Ni11 Ni13 Ni12 -57.59(8) . .
Ni8 Ni11 Ni13 Ni12 -114.68(8) . .
C2 Ni10 Ni13 C10 -91.8(10) 2_665 .
C1 Ni10 Ni13 C10 58.5(11) . .
Ni10 Ni10 Ni13 C10 144.9(9) 2_665 .
Ni5 Ni10 Ni13 C10 -138.2(9) 2_665 .
Ni14 Ni10 Ni13 C10 -37.9(9) . .
Ni6 Ni10 Ni13 C10 35.5(9) . .
Ni12 Ni10 Ni13 C10 -1.8(9) . .
Ni5 Ni10 Ni13 C10 90.8(9) . .
Ni3 Ni10 Ni13 C10 -140.9(9) 2_665 .
Ni9 Ni10 Ni13 C10 144.1(9) . .
Ni9 Ni10 Ni13 C10 -40.6(12) 2_665 .
C2 Ni10 Ni13 C17 60.4(6) 2_665 .
C1 Ni10 Ni13 C17 -149.3(7) . .
Ni10 Ni10 Ni13 C17 -62.8(5) 2_665 .
Ni5 Ni10 Ni13 C17 14.1(5) 2_665 .
Ni14 Ni10 Ni13 C17 114.4(5) . .
Ni6 Ni10 Ni13 C17 -172.3(5) . .
Ni12 Ni10 Ni13 C17 150.5(5) . .
Ni5 Ni10 Ni13 C17 -116.9(5) . .
Ni3 Ni10 Ni13 C17 11.4(5) 2_665 .
Ni9 Ni10 Ni13 C17 -63.6(5) . .
Ni9 Ni10 Ni13 C17 111.7(8) 2_665 .
C2 Ni10 Ni13 C1 -150.3(7) 2_665 .
Ni10 Ni10 Ni13 C1 86.5(6) 2_665 .
Ni5 Ni10 Ni13 C1 163.3(6) 2_665 .
Ni14 Ni10 Ni13 C1 -96.4(5) . .
Ni6 Ni10 Ni13 C1 -23.0(6) . .
Ni12 Ni10 Ni13 C1 -60.3(5) . .
Ni5 Ni10 Ni13 C1 32.3(5) . .
Ni3 Ni10 Ni13 C1 160.6(5) 2_665 .
Ni9 Ni10 Ni13 C1 85.6(5) . .
Ni9 Ni10 Ni13 C1 -99.0(9) 2_665 .
C2 Ni10 Ni13 Ni3 49.1(4) 2_665 2_665
C1 Ni10 Ni13 Ni3 -160.6(5) . 2_665
Ni10 Ni10 Ni13 Ni3 -74.13(13) 2_665 2_665
Ni5 Ni10 Ni13 Ni3 2.72(10) 2_665 2_665
Ni14 Ni10 Ni13 Ni3 103.02(9) . 2_665
Ni6 Ni10 Ni13 Ni3 176.39(11) . 2_665
Ni12 Ni10 Ni13 Ni3 139.14(9) . 2_665
Ni5 Ni10 Ni13 Ni3 -128.29(8) . 2_665
Ni9 Ni10 Ni13 Ni3 -74.96(7) . 2_665
Ni9 Ni10 Ni13 Ni3 100.3(7) 2_665 2_665
C2 Ni10 Ni13 Ni11 -124.2(4) 2_665 .
C1 Ni10 Ni13 Ni11 26.1(5) . .
Ni10 Ni10 Ni13 Ni11 112.62(13) 2_665 .
Ni5 Ni10 Ni13 Ni11 -170.53(9) 2_665 .
Ni14 Ni10 Ni13 Ni11 -70.22(10) . .
Ni6 Ni10 Ni13 Ni11 3.14(13) . .
Ni12 Ni10 Ni13 Ni11 -34.11(8) . .
Ni5 Ni10 Ni13 Ni11 58.47(9) . .
Ni3 Ni10 Ni13 Ni11 -173.25(10) 2_665 .
Ni9 Ni10 Ni13 Ni11 111.79(9) . .
Ni9 Ni10 Ni13 Ni11 -72.9(7) 2_665 .
C2 Ni10 Ni13 Ni9 124.1(4) 2_665 .
C1 Ni10 Ni13 Ni9 -85.6(5) . .
Ni10 Ni10 Ni13 Ni9 0.83(12) 2_665 .
Ni5 Ni10 Ni13 Ni9 77.68(10) 2_665 .
Ni14 Ni10 Ni13 Ni9 177.99(9) . .
Ni6 Ni10 Ni13 Ni9 -108.65(11) . .
Ni12 Ni10 Ni13 Ni9 -145.90(8) . .
Ni5 Ni10 Ni13 Ni9 -53.32(7) . .
Ni3 Ni10 Ni13 Ni9 74.96(7) 2_665 .
Ni9 Ni10 Ni13 Ni9 175.3(7) 2_665 .
C2 Ni10 Ni13 Ni8 177.2(4) 2_665 .
C1 Ni10 Ni13 Ni8 -32.5(5) . .
Ni10 Ni10 Ni13 Ni8 54.00(13) 2_665 .
Ni5 Ni10 Ni13 Ni8 130.85(9) 2_665 .
Ni14 Ni10 Ni13 Ni8 -128.85(8) . .
Ni6 Ni10 Ni13 Ni8 -55.49(11) . .
Ni12 Ni10 Ni13 Ni8 -92.73(7) . .
Ni5 Ni10 Ni13 Ni8 -0.16(7) . .
Ni3 Ni10 Ni13 Ni8 128.13(8) 2_665 .
Ni9 Ni10 Ni13 Ni8 53.17(7) . .
Ni9 Ni10 Ni13 Ni8 -131.5(7) 2_665 .
C2 Ni10 Ni13 Ni15 -22.6(4) 2_665 .
C1 Ni10 Ni13 Ni15 127.7(5) . .
Ni10 Ni10 Ni13 Ni15 -145.86(14) 2_665 .
Ni5 Ni10 Ni13 Ni15 -69.01(10) 2_665 .
Ni14 Ni10 Ni13 Ni15 31.29(8) . .
Ni6 Ni10 Ni13 Ni15 104.65(10) . .
Ni12 Ni10 Ni13 Ni15 67.41(7) . .
Ni5 Ni10 Ni13 Ni15 159.98(8) . .
Ni3 Ni10 Ni13 Ni15 -71.73(7) 2_665 .
Ni9 Ni10 Ni13 Ni15 -146.69(8) . .
Ni9 Ni10 Ni13 Ni15 28.6(7) 2_665 .
C2 Ni10 Ni13 Ni12 -90.0(4) 2_665 .
C1 Ni10 Ni13 Ni12 60.3(5) . .
Ni10 Ni10 Ni13 Ni12 146.73(15) 2_665 .
Ni5 Ni10 Ni13 Ni12 -136.42(11) 2_665 .
Ni14 Ni10 Ni13 Ni12 -36.11(8) . .
Ni6 Ni10 Ni13 Ni12 37.25(9) . .
Ni5 Ni10 Ni13 Ni12 92.57(8) . .
Ni3 Ni10 Ni13 Ni12 -139.14(9) 2_665 .
Ni9 Ni10 Ni13 Ni12 145.90(8) . .
Ni9 Ni10 Ni13 Ni12 -38.8(7) 2_665 .
C13 Ni9 Ni13 C10 5.9(9) . .
C18 Ni9 Ni13 C10 92.2(9) 2_665 .
Ni6 Ni9 Ni13 C10 146.8(7) 2_665 .
Ni8 Ni9 Ni13 C10 -43.9(7) . .
Ni5 Ni9 Ni13 C10 -99.1(7) . .
Ni14 Ni9 Ni13 C10 -145.7(8) 2_665 .
Ni10 Ni9 Ni13 C10 -150.4(7) . .
Ni10 Ni9 Ni13 C10 -151.0(7) 2_665 .
Ni3 Ni9 Ni13 C10 138.4(7) 2_665 .
Ni2 Ni9 Ni13 C10 -55.3(8) . .
C13 Ni9 Ni13 C17 -80.7(6) . .
C18 Ni9 Ni13 C17 5.7(6) 2_665 .
Ni6 Ni9 Ni13 C17 60.2(4) 2_665 .
Ni8 Ni9 Ni13 C17 -130.5(4) . .
Ni5 Ni9 Ni13 C17 174.3(4) . .
Ni14 Ni9 Ni13 C17 127.8(5) 2_665 .
Ni10 Ni9 Ni13 C17 123.0(4) . .
Ni10 Ni9 Ni13 C17 122.4(4) 2_665 .
Ni3 Ni9 Ni13 C17 51.8(4) 2_665 .
Ni2 Ni9 Ni13 C17 -141.9(4) . .
C13 Ni9 Ni13 C1 102.2(6) . .
C18 Ni9 Ni13 C1 -171.4(6) 2_665 .
Ni6 Ni9 Ni13 C1 -116.9(4) 2_665 .
Ni8 Ni9 Ni13 C1 52.4(4) . .
Ni5 Ni9 Ni13 C1 -2.8(4) . .
Ni14 Ni9 Ni13 C1 -49.3(5) 2_665 .
Ni10 Ni9 Ni13 C1 -54.1(4) . .
Ni10 Ni9 Ni13 C1 -54.7(4) 2_665 .
Ni3 Ni9 Ni13 C1 -125.3(4) 2_665 .
Ni2 Ni9 Ni13 C1 41.0(4) . .
C13 Ni9 Ni13 Ni3 -132.5(5) . 2_665
C18 Ni9 Ni13 Ni3 -46.2(4) 2_665 2_665
Ni6 Ni9 Ni13 Ni3 8.37(8) 2_665 2_665
Ni8 Ni9 Ni13 Ni3 177.67(9) . 2_665
Ni5 Ni9 Ni13 Ni3 122.46(8) . 2_665
Ni14 Ni9 Ni13 Ni3 75.9(4) 2_665 2_665
Ni10 Ni9 Ni13 Ni3 71.20(7) . 2_665
Ni10 Ni9 Ni13 Ni3 70.56(8) 2_665 2_665
Ni2 Ni9 Ni13 Ni3 166.30(11) . 2_665
C13 Ni9 Ni13 Ni11 66.8(5) . .
C18 Ni9 Ni13 Ni11 153.1(4) 2_665 .
Ni6 Ni9 Ni13 Ni11 -152.32(9) 2_665 .
Ni8 Ni9 Ni13 Ni11 16.97(9) . .
Ni5 Ni9 Ni13 Ni11 -38.24(9) . .
Ni14 Ni9 Ni13 Ni11 -84.8(4) 2_665 .
Ni10 Ni9 Ni13 Ni11 -89.50(9) . .
Ni10 Ni9 Ni13 Ni11 -90.14(10) 2_665 .
Ni3 Ni9 Ni13 Ni11 -160.70(10) 2_665 .
Ni2 Ni9 Ni13 Ni11 5.60(14) . .
C13 Ni9 Ni13 Ni10 156.3(5) . .
C18 Ni9 Ni13 Ni10 -117.4(4) 2_665 .
Ni6 Ni9 Ni13 Ni10 -62.83(8) 2_665 .
Ni8 Ni9 Ni13 Ni10 106.47(8) . .
Ni5 Ni9 Ni13 Ni10 51.26(6) . .
Ni14 Ni9 Ni13 Ni10 4.7(4) 2_665 .
Ni10 Ni9 Ni13 Ni10 -0.64(9) 2_665 .
Ni3 Ni9 Ni13 Ni10 -71.20(7) 2_665 .
Ni2 Ni9 Ni13 Ni10 95.10(10) . .
C13 Ni9 Ni13 Ni8 49.8(5) . .
C18 Ni9 Ni13 Ni8 136.1(4) 2_665 .
Ni6 Ni9 Ni13 Ni8 -169.30(10) 2_665 .
Ni5 Ni9 Ni13 Ni8 -55.21(7) . .
Ni14 Ni9 Ni13 Ni8 -101.7(4) 2_665 .
Ni10 Ni9 Ni13 Ni8 -106.47(8) . .
Ni10 Ni9 Ni13 Ni8 -107.11(9) 2_665 .
Ni3 Ni9 Ni13 Ni8 -177.67(9) 2_665 .
Ni2 Ni9 Ni13 Ni8 -11.37(9) . .
C13 Ni9 Ni13 Ni15 -169.8(5) . .
C18 Ni9 Ni13 Ni15 -83.5(4) 2_665 .
Ni6 Ni9 Ni13 Ni15 -28.92(12) 2_665 .
Ni8 Ni9 Ni13 Ni15 140.38(9) . .
Ni5 Ni9 Ni13 Ni15 85.17(9) . .
Ni14 Ni9 Ni13 Ni15 38.7(4) 2_665 .
Ni10 Ni9 Ni13 Ni15 33.91(8) . .
Ni10 Ni9 Ni13 Ni15 33.27(11) 2_665 .
Ni3 Ni9 Ni13 Ni15 -37.29(8) 2_665 .
Ni2 Ni9 Ni13 Ni15 129.01(10) . .
C13 Ni9 Ni13 Ni12 126.5(5) . .
C18 Ni9 Ni13 Ni12 -147.1(4) 2_665 .
Ni6 Ni9 Ni13 Ni12 -92.54(10) 2_665 .
Ni8 Ni9 Ni13 Ni12 76.75(8) . .
Ni5 Ni9 Ni13 Ni12 21.54(8) . .
Ni14 Ni9 Ni13 Ni12 -25.0(4) 2_665 .
Ni10 Ni9 Ni13 Ni12 -29.72(7) . .
Ni10 Ni9 Ni13 Ni12 -30.36(10) 2_665 .
Ni3 Ni9 Ni13 Ni12 -100.92(9) 2_665 .
Ni2 Ni9 Ni13 Ni12 65.38(12) . .
C6 Ni8 Ni13 C10 12.4(7) . .
C13 Ni8 Ni13 C10 104.7(6) . .
C1 Ni8 Ni13 C10 -114.7(7) . .
Ni5 Ni8 Ni13 C10 -147.9(4) . .
Ni9 Ni8 Ni13 C10 154.2(4) . .
Ni11 Ni8 Ni13 C10 -43.8(4) . .
Cu1 Ni8 Ni13 C10 -124.4(5) . .
Ni7 Ni8 Ni13 C10 -92.6(4) . .
Ni2 Ni8 Ni13 C10 163.9(4) . .
C6 Ni8 Ni13 C17 -85.5(7) . .
C13 Ni8 Ni13 C17 6.8(6) . .
C1 Ni8 Ni13 C17 147.4(7) . .
Ni5 Ni8 Ni13 C17 114.2(5) . .
Ni9 Ni8 Ni13 C17 56.2(5) . .
Ni11 Ni8 Ni13 C17 -141.7(5) . .
Cu1 Ni8 Ni13 C17 137.6(5) . .
Ni7 Ni8 Ni13 C17 169.5(5) . .
Ni2 Ni8 Ni13 C17 66.0(5) . .
C6 Ni8 Ni13 C1 127.1(8) . .
C13 Ni8 Ni13 C1 -140.7(7) . .
Ni5 Ni8 Ni13 C1 -33.2(5) . .
Ni9 Ni8 Ni13 C1 -91.2(5) . .
Ni11 Ni8 Ni13 C1 70.9(5) . .
Cu1 Ni8 Ni13 C1 -9.8(5) . .
Ni7 Ni8 Ni13 C1 22.0(5) . .
Ni2 Ni8 Ni13 C1 -81.4(5) . .
C6 Ni8 Ni13 Ni3 -144.2(6) . 2_665
C13 Ni8 Ni13 Ni3 -52.0(4) . 2_665
C1 Ni8 Ni13 Ni3 88.7(5) . 2_665
Ni5 Ni8 Ni13 Ni3 55.48(10) . 2_665
Ni9 Ni8 Ni13 Ni3 -2.49(9) . 2_665
Ni11 Ni8 Ni13 Ni3 159.59(11) . 2_665
Cu1 Ni8 Ni13 Ni3 78.92(16) . 2_665
Ni7 Ni8 Ni13 Ni3 110.73(10) . 2_665
Ni2 Ni8 Ni13 Ni3 7.27(13) . 2_665
C6 Ni8 Ni13 Ni11 56.2(6) . .
C13 Ni8 Ni13 Ni11 148.4(4) . .
C1 Ni8 Ni13 Ni11 -70.9(5) . .
Ni5 Ni8 Ni13 Ni11 -104.11(8) . .
Ni9 Ni8 Ni13 Ni11 -162.08(9) . .
Cu1 Ni8 Ni13 Ni11 -80.67(13) . .
Ni7 Ni8 Ni13 Ni11 -48.86(7) . .
Ni2 Ni8 Ni13 Ni11 -152.32(10) . .
C6 Ni8 Ni13 Ni10 160.5(6) . .
C13 Ni8 Ni13 Ni10 -107.3(4) . .
C1 Ni8 Ni13 Ni10 33.4(5) . .
Ni5 Ni8 Ni13 Ni10 0.16(7) . .
Ni9 Ni8 Ni13 Ni10 -57.81(7) . .
Ni11 Ni8 Ni13 Ni10 104.27(8) . .
Cu1 Ni8 Ni13 Ni10 23.60(14) . .
Ni7 Ni8 Ni13 Ni10 55.41(7) . .
Ni2 Ni8 Ni13 Ni10 -48.05(10) . .
C6 Ni8 Ni13 Ni9 -141.7(6) . .
C13 Ni8 Ni13 Ni9 -49.5(4) . .
C1 Ni8 Ni13 Ni9 91.2(5) . .
Ni5 Ni8 Ni13 Ni9 57.97(7) . .
Ni11 Ni8 Ni13 Ni9 162.08(9) . .
Cu1 Ni8 Ni13 Ni9 81.41(13) . .
Ni7 Ni8 Ni13 Ni9 113.22(8) . .
Ni2 Ni8 Ni13 Ni9 9.76(8) . .
C6 Ni8 Ni13 Ni15 127.7(6) . .
C13 Ni8 Ni13 Ni15 -140.1(4) . .
C1 Ni8 Ni13 Ni15 0.6(5) . .
Ni5 Ni8 Ni13 Ni15 -32.61(15) . .
Ni9 Ni8 Ni13 Ni15 -90.58(15) . .
Ni11 Ni8 Ni13 Ni15 71.50(14) . .
Cu1 Ni8 Ni13 Ni15 -9.2(2) . .
Ni7 Ni8 Ni13 Ni15 22.64(15) . .
Ni2 Ni8 Ni13 Ni15 -80.82(16) . .
C6 Ni8 Ni13 Ni12 104.4(6) . .
C13 Ni8 Ni13 Ni12 -163.4(4) . .
C1 Ni8 Ni13 Ni12 -22.7(5) . .
Ni5 Ni8 Ni13 Ni12 -55.91(7) . .
Ni9 Ni8 Ni13 Ni12 -113.88(8) . .
Ni11 Ni8 Ni13 Ni12 48.20(7) . .
Cu1 Ni8 Ni13 Ni12 -32.47(14) . .
Ni7 Ni8 Ni13 Ni12 -0.66(7) . .
Ni2 Ni8 Ni13 Ni12 -104.12(9) . .
C9 Ni12 Ni13 C10 14.3(7) . .
C19 Ni12 Ni13 C10 -113.4(10) . .
C1 Ni12 Ni13 C10 115.9(7) . .
Ni14 Ni12 Ni13 C10 -144.7(5) . .
Ni11 Ni12 Ni13 C10 41.2(5) . .
Ni10 Ni12 Ni13 C10 179.1(5) . .
Ni7 Ni12 Ni13 C10 93.8(5) . .
Ni6 Ni12 Ni13 C10 149.5(5) . .
Ni15 Ni12 Ni13 C10 -102.2(5) . .
C9 Ni12 Ni13 C17 120.4(10) . .
C19 Ni12 Ni13 C17 -7.3(13) . .
C1 Ni12 Ni13 C17 -138.0(10) . .
Ni14 Ni12 Ni13 C17 -38.6(9) . .
Ni11 Ni12 Ni13 C17 147.3(9) . .
Ni10 Ni12 Ni13 C17 -74.9(9) . .
Ni7 Ni12 Ni13 C17 -160.1(9) . .
Ni6 Ni12 Ni13 C17 -104.5(9) . .
Ni15 Ni12 Ni13 C17 3.9(9) . .
C9 Ni12 Ni13 C1 -101.6(7) . .
C19 Ni12 Ni13 C1 130.7(11) . .
Ni14 Ni12 Ni13 C1 99.5(5) . .
Ni11 Ni12 Ni13 C1 -74.6(5) . .
Ni10 Ni12 Ni13 C1 63.2(5) . .
Ni7 Ni12 Ni13 C1 -22.1(5) . .
Ni6 Ni12 Ni13 C1 33.6(5) . .
Ni15 Ni12 Ni13 C1 141.9(5) . .
C9 Ni12 Ni13 Ni3 157.5(5) . 2_665
C19 Ni12 Ni13 Ni3 29.8(9) . 2_665
C1 Ni12 Ni13 Ni3 -100.9(5) . 2_665
Ni14 Ni12 Ni13 Ni3 -1.41(11) . 2_665
Ni11 Ni12 Ni13 Ni3 -175.51(11) . 2_665
Ni10 Ni12 Ni13 Ni3 -37.70(8) . 2_665
Ni7 Ni12 Ni13 Ni3 -122.96(8) . 2_665
Ni6 Ni12 Ni13 Ni3 -67.29(10) . 2_665
Ni15 Ni12 Ni13 Ni3 41.06(8) . 2_665
C9 Ni12 Ni13 Ni11 -27.0(5) . .
C19 Ni12 Ni13 Ni11 -154.6(9) . .
C1 Ni12 Ni13 Ni11 74.6(5) . .
Ni14 Ni12 Ni13 Ni11 174.10(11) . .
Ni10 Ni12 Ni13 Ni11 137.81(10) . .
Ni7 Ni12 Ni13 Ni11 52.55(7) . .
Ni6 Ni12 Ni13 Ni11 108.21(9) . .
Ni15 Ni12 Ni13 Ni11 -143.44(9) . .
C9 Ni12 Ni13 Ni10 -164.8(5) . .
C19 Ni12 Ni13 Ni10 67.5(9) . .
C1 Ni12 Ni13 Ni10 -63.2(5) . .
Ni14 Ni12 Ni13 Ni10 36.28(8) . .
Ni11 Ni12 Ni13 Ni10 -137.81(10) . .
Ni7 Ni12 Ni13 Ni10 -85.26(8) . .
Ni6 Ni12 Ni13 Ni10 -29.60(7) . .
Ni15 Ni12 Ni13 Ni10 78.75(7) . .
C9 Ni12 Ni13 Ni9 -133.1(5) . .
C19 Ni12 Ni13 Ni9 99.3(9) . .
C1 Ni12 Ni13 Ni9 -31.5(5) . .
Ni14 Ni12 Ni13 Ni9 68.02(10) . .
Ni11 Ni12 Ni13 Ni9 -106.08(9) . .
Ni10 Ni12 Ni13 Ni9 31.73(7) . .
Ni7 Ni12 Ni13 Ni9 -53.53(8) . .
Ni6 Ni12 Ni13 Ni9 2.13(10) . .
Ni15 Ni12 Ni13 Ni9 110.48(8) . .
C9 Ni12 Ni13 Ni8 -78.8(5) . .
C19 Ni12 Ni13 Ni8 153.5(9) . .
C1 Ni12 Ni13 Ni8 22.8(5) . .
Ni14 Ni12 Ni13 Ni8 122.24(9) . .
Ni11 Ni12 Ni13 Ni8 -51.86(7) . .
Ni10 Ni12 Ni13 Ni8 85.96(8) . .
Ni7 Ni12 Ni13 Ni8 0.69(7) . .
Ni6 Ni12 Ni13 Ni8 56.36(8) . .
Ni15 Ni12 Ni13 Ni8 164.71(8) . .
C9 Ni12 Ni13 Ni15 116.5(5) . .
C19 Ni12 Ni13 Ni15 -11.2(9) . .
C1 Ni12 Ni13 Ni15 -141.9(5) . .
Ni14 Ni12 Ni13 Ni15 -42.47(8) . .
Ni11 Ni12 Ni13 Ni15 143.44(9) . .
Ni10 Ni12 Ni13 Ni15 -78.75(7) . .
Ni7 Ni12 Ni13 Ni15 -164.01(8) . .
Ni6 Ni12 Ni13 Ni15 -108.35(8) . .
C9 Ni12 Ni14 C16 -2.8(13) . .
C19 Ni12 Ni14 C16 -20.4(11) . .
C1 Ni12 Ni14 C16 -171.8(11) . .
Ni11 Ni12 Ni14 C16 155.3(10) . .
Ni10 Ni12 Ni14 C16 174.9(10) . .
Ni7 Ni12 Ni14 C16 -120.9(10) . .
Ni6 Ni12 Ni14 C16 -119.3(10) . .
Ni15 Ni12 Ni14 C16 98.7(10) . .
Ni13 Ni12 Ni14 C16 140.9(10) . .
C9 Ni12 Ni14 C19 17.6(10) . .
C1 Ni12 Ni14 C19 -151.4(7) . .
Ni11 Ni12 Ni14 C19 175.7(6) . .
Ni10 Ni12 Ni14 C19 -164.7(6) . .
Ni7 Ni12 Ni14 C19 -100.6(6) . .
Ni6 Ni12 Ni14 C19 -98.9(6) . .
Ni15 Ni12 Ni14 C19 119.1(6) . .
Ni13 Ni12 Ni14 C19 161.3(6) . .
C9 Ni12 Ni14 C2 -140.1(9) . 2_665
C19 Ni12 Ni14 C2 -157.7(7) . 2_665
C1 Ni12 Ni14 C2 50.9(6) . 2_665
Ni11 Ni12 Ni14 C2 18.0(5) . 2_665
Ni10 Ni12 Ni14 C2 37.6(4) . 2_665
Ni7 Ni12 Ni14 C2 101.7(4) . 2_665
Ni6 Ni12 Ni14 C2 103.4(4) . 2_665
Ni15 Ni12 Ni14 C2 -38.6(4) . 2_665
Ni13 Ni12 Ni14 C2 3.6(4) . 2_665
C9 Ni12 Ni14 Ni2 -129.0(8) . 2_665
C19 Ni12 Ni14 Ni2 -146.5(6) . 2_665
C1 Ni12 Ni14 Ni2 62.1(5) . 2_665
Ni11 Ni12 Ni14 Ni2 29.2(4) . 2_665
Ni10 Ni12 Ni14 Ni2 48.73(19) . 2_665
Ni7 Ni12 Ni14 Ni2 112.9(2) . 2_665
Ni6 Ni12 Ni14 Ni2 114.6(2) . 2_665
Ni15 Ni12 Ni14 Ni2 -27.45(19) . 2_665
Ni13 Ni12 Ni14 Ni2 14.8(2) . 2_665
C9 Ni12 Ni14 Ni10 -177.7(8) . .
C19 Ni12 Ni14 Ni10 164.7(6) . .
C1 Ni12 Ni14 Ni10 13.3(4) . .
Ni11 Ni12 Ni14 Ni10 -19.6(3) . .
Ni7 Ni12 Ni14 Ni10 64.17(10) . .
Ni6 Ni12 Ni14 Ni10 65.84(7) . .
Ni15 Ni12 Ni14 Ni10 -76.18(7) . .
Ni13 Ni12 Ni14 Ni10 -33.96(8) . .
C9 Ni12 Ni14 Ni15 -101.5(8) . .
C19 Ni12 Ni14 Ni15 -119.1(6) . .
C1 Ni12 Ni14 Ni15 89.5(4) . .
Ni11 Ni12 Ni14 Ni15 56.6(3) . .
Ni10 Ni12 Ni14 Ni15 76.18(7) . .
Ni7 Ni12 Ni14 Ni15 140.35(10) . .
Ni6 Ni12 Ni14 Ni15 142.01(8) . .
Ni13 Ni12 Ni14 Ni15 42.21(8) . .
C9 Ni12 Ni14 Ni9 142.1(8) . 2_665
C19 Ni12 Ni14 Ni9 124.6(6) . 2_665
C1 Ni12 Ni14 Ni9 -26.8(4) . 2_665
Ni11 Ni12 Ni14 Ni9 -59.7(3) . 2_665
Ni10 Ni12 Ni14 Ni9 -40.16(8) . 2_665
Ni7 Ni12 Ni14 Ni9 24.02(13) . 2_665
Ni6 Ni12 Ni14 Ni9 25.68(8) . 2_665
Ni15 Ni12 Ni14 Ni9 -116.33(10) . 2_665
Ni13 Ni12 Ni14 Ni9 -74.12(10) . 2_665
C9 Ni12 Ni14 Ni6 116.5(8) . .
C19 Ni12 Ni14 Ni6 98.9(6) . .
C1 Ni12 Ni14 Ni6 -52.5(4) . .
Ni11 Ni12 Ni14 Ni6 -85.4(3) . .
Ni10 Ni12 Ni14 Ni6 -65.84(7) . .
Ni7 Ni12 Ni14 Ni6 -1.66(9) . .
Ni15 Ni12 Ni14 Ni6 -142.01(8) . .
Ni13 Ni12 Ni14 Ni6 -99.80(8) . .
C2 Ni10 Ni14 C16 -49.2(9) 2_665 .
C1 Ni10 Ni14 C16 169.8(9) . .
Ni10 Ni10 Ni14 C16 42.6(8) 2_665 .
Ni5 Ni10 Ni14 C16 -12.0(8) 2_665 .
Ni13 Ni10 Ni14 C16 -134.8(8) . .
Ni6 Ni10 Ni14 C16 108.8(8) . .
Ni12 Ni10 Ni14 C16 -175.7(8) . .
Ni5 Ni10 Ni14 C16 114.4(8) . .
Ni3 Ni10 Ni14 C16 -72.1(8) 2_665 .
Ni9 Ni10 Ni14 C16 -118.6(11) . .
Ni9 Ni10 Ni14 C16 44.8(8) 2_665 .
C2 Ni10 Ni14 C19 140.0(7) 2_665 .
C1 Ni10 Ni14 C19 -1.0(7) . .
Ni10 Ni10 Ni14 C19 -128.2(5) 2_665 .
Ni5 Ni10 Ni14 C19 177.2(5) 2_665 .
Ni13 Ni10 Ni14 C19 54.4(5) . .
Ni6 Ni10 Ni14 C19 -62.0(5) . .
Ni12 Ni10 Ni14 C19 13.5(5) . .
Ni5 Ni10 Ni14 C19 -56.4(5) . .
Ni3 Ni10 Ni14 C19 117.1(5) 2_665 .
Ni9 Ni10 Ni14 C19 70.6(9) . .
Ni9 Ni10 Ni14 C19 -125.9(5) 2_665 .
C1 Ni10 Ni14 C2 -141.0(7) . 2_665
Ni10 Ni10 Ni14 C2 91.7(5) 2_665 2_665
Ni5 Ni10 Ni14 C2 37.2(5) 2_665 2_665
Ni13 Ni10 Ni14 C2 -85.6(5) . 2_665
Ni6 Ni10 Ni14 C2 158.0(5) . 2_665
Ni12 Ni10 Ni14 C2 -126.6(5) . 2_665
Ni5 Ni10 Ni14 C2 163.6(5) . 2_665
Ni3 Ni10 Ni14 C2 -22.9(5) 2_665 2_665
Ni9 Ni10 Ni14 C2 -69.4(9) . 2_665
Ni9 Ni10 Ni14 C2 94.0(5) 2_665 2_665
C2 Ni10 Ni14 Ni12 126.6(5) 2_665 .
C1 Ni10 Ni14 Ni12 -14.4(5) . .
Ni10 Ni10 Ni14 Ni12 -141.70(14) 2_665 .
Ni5 Ni10 Ni14 Ni12 163.72(9) 2_665 .
Ni13 Ni10 Ni14 Ni12 40.97(9) . .
Ni6 Ni10 Ni14 Ni12 -75.45(8) . .
Ni5 Ni10 Ni14 Ni12 -69.87(10) . .
Ni3 Ni10 Ni14 Ni12 103.64(9) 2_665 .
Ni9 Ni10 Ni14 Ni12 57.1(8) . .
Ni9 Ni10 Ni14 Ni12 -139.42(9) 2_665 .
C2 Ni10 Ni14 Ni2 -30.9(5) 2_665 2_665
C1 Ni10 Ni14 Ni2 -171.9(5) . 2_665
Ni10 Ni10 Ni14 Ni2 60.88(13) 2_665 2_665
Ni5 Ni10 Ni14 Ni2 6.31(8) 2_665 2_665
Ni13 Ni10 Ni14 Ni2 -116.44(9) . 2_665
Ni6 Ni10 Ni14 Ni2 127.14(9) . 2_665
Ni12 Ni10 Ni14 Ni2 -157.41(10) . 2_665
Ni5 Ni10 Ni14 Ni2 132.72(10) . 2_665
Ni3 Ni10 Ni14 Ni2 -53.77(10) 2_665 2_665
Ni9 Ni10 Ni14 Ni2 -100.3(8) . 2_665
Ni9 Ni10 Ni14 Ni2 63.16(7) 2_665 2_665
C2 Ni10 Ni14 Ni15 52.7(5) 2_665 .
C1 Ni10 Ni14 Ni15 -88.3(5) . .
Ni10 Ni10 Ni14 Ni15 144.42(13) 2_665 .
Ni5 Ni10 Ni14 Ni15 89.84(7) 2_665 .
Ni13 Ni10 Ni14 Ni15 -32.90(8) . .
Ni6 Ni10 Ni14 Ni15 -149.33(8) . .
Ni12 Ni10 Ni14 Ni15 -73.88(7) . .
Ni5 Ni10 Ni14 Ni15 -143.74(10) . .
Ni3 Ni10 Ni14 Ni15 29.76(8) 2_665 .
Ni9 Ni10 Ni14 Ni15 -16.7(8) . .
Ni9 Ni10 Ni14 Ni15 146.70(8) 2_665 .
C2 Ni10 Ni14 Ni9 -94.0(5) 2_665 2_665
C1 Ni10 Ni14 Ni9 125.0(5) . 2_665
Ni10 Ni10 Ni14 Ni9 -2.28(11) 2_665 2_665
Ni5 Ni10 Ni14 Ni9 -56.86(7) 2_665 2_665
Ni13 Ni10 Ni14 Ni9 -179.60(9) . 2_665
Ni6 Ni10 Ni14 Ni9 63.97(7) . 2_665
Ni12 Ni10 Ni14 Ni9 139.42(9) . 2_665
Ni5 Ni10 Ni14 Ni9 69.55(9) . 2_665
Ni3 Ni10 Ni14 Ni9 -116.94(8) 2_665 2_665
Ni9 Ni10 Ni14 Ni9 -163.4(7) . 2_665
C2 Ni10 Ni14 Ni6 -158.0(5) 2_665 .
C1 Ni10 Ni14 Ni6 61.0(5) . .
Ni10 Ni10 Ni14 Ni6 -66.25(12) 2_665 .
Ni5 Ni10 Ni14 Ni6 -120.83(8) 2_665 .
Ni13 Ni10 Ni14 Ni6 116.42(9) . .
Ni12 Ni10 Ni14 Ni6 75.45(8) . .
Ni5 Ni10 Ni14 Ni6 5.58(8) . .
Ni3 Ni10 Ni14 Ni6 179.09(9) 2_665 .
Ni9 Ni10 Ni14 Ni6 132.6(8) . .
Ni9 Ni10 Ni14 Ni6 -63.97(7) 2_665 .
C14 Ni6 Ni14 C16 90.6(7) . .
C18 Ni6 Ni14 C16 -3.3(7) . .
Ni9 Ni6 Ni14 C16 -59.2(6) 2_665 .
Ni16 Ni6 Ni14 C16 105.4(10) . .
Ni5 Ni6 Ni14 C16 -143.8(6) . .
Ni10 Ni6 Ni14 C16 -138.4(6) . .
Ni3 Ni6 Ni14 C16 -66.5(6) . .
Ni7 Ni6 Ni14 C16 151.0(6) . .
Ni12 Ni6 Ni14 C16 149.3(6) . .
C14 Ni6 Ni14 C19 -5.3(6) . .
C18 Ni6 Ni14 C19 -99.1(6) . .
Ni9 Ni6 Ni14 C19 -155.1(4) 2_665 .
Ni16 Ni6 Ni14 C19 9.5(9) . .
Ni5 Ni6 Ni14 C19 120.4(4) . .
Ni10 Ni6 Ni14 C19 125.7(4) . .
Ni3 Ni6 Ni14 C19 -162.4(4) . .
Ni7 Ni6 Ni14 C19 55.1(4) . .
Ni12 Ni6 Ni14 C19 53.5(4) . .
C14 Ni6 Ni14 C2 -148.0(6) . 2_665
C18 Ni6 Ni14 C2 118.1(6) . 2_665
Ni9 Ni6 Ni14 C2 62.2(4) 2_665 2_665
Ni16 Ni6 Ni14 C2 -133.2(9) . 2_665
Ni5 Ni6 Ni14 C2 -22.4(4) . 2_665
Ni10 Ni6 Ni14 C2 -17.0(4) . 2_665
Ni3 Ni6 Ni14 C2 54.9(4) . 2_665
Ni7 Ni6 Ni14 C2 -87.6(4) . 2_665
Ni12 Ni6 Ni14 C2 -89.2(4) . 2_665
C14 Ni6 Ni14 Ni12 -58.7(5) . .
C18 Ni6 Ni14 Ni12 -152.6(4) . .
Ni9 Ni6 Ni14 Ni12 151.45(9) 2_665 .
Ni16 Ni6 Ni14 Ni12 -44.0(8) . .
Ni5 Ni6 Ni14 Ni12 66.87(9) . .
Ni10 Ni6 Ni14 Ni12 72.23(8) . .
Ni3 Ni6 Ni14 Ni12 144.12(11) . .
Ni7 Ni6 Ni14 Ni12 1.61(8) . .
C14 Ni6 Ni14 Ni2 155.3(5) . 2_665
C18 Ni6 Ni14 Ni2 61.4(4) . 2_665
Ni9 Ni6 Ni14 Ni2 5.48(9) 2_665 2_665
Ni16 Ni6 Ni14 Ni2 170.1(8) . 2_665
Ni5 Ni6 Ni14 Ni2 -79.10(12) . 2_665
Ni10 Ni6 Ni14 Ni2 -73.74(10) . 2_665
Ni3 Ni6 Ni14 Ni2 -1.85(15) . 2_665
Ni7 Ni6 Ni14 Ni2 -144.36(10) . 2_665
Ni12 Ni6 Ni14 Ni2 -145.97(12) . 2_665
C14 Ni6 Ni14 Ni10 -131.0(5) . .
C18 Ni6 Ni14 Ni10 135.1(4) . .
Ni9 Ni6 Ni14 Ni10 79.22(8) 2_665 .
Ni16 Ni6 Ni14 Ni10 -116.2(8) . .
Ni5 Ni6 Ni14 Ni10 -5.36(8) . .
Ni3 Ni6 Ni14 Ni10 71.89(10) . .
Ni7 Ni6 Ni14 Ni10 -70.62(9) . .
Ni12 Ni6 Ni14 Ni10 -72.23(8) . .
C14 Ni6 Ni14 Ni15 -98.5(5) . .
C18 Ni6 Ni14 Ni15 167.6(4) . .
Ni9 Ni6 Ni14 Ni15 111.65(10) 2_665 .
Ni16 Ni6 Ni14 Ni15 -83.8(8) . .
Ni5 Ni6 Ni14 Ni15 27.07(12) . .
Ni10 Ni6 Ni14 Ni15 32.43(8) . .
Ni3 Ni6 Ni14 Ni15 104.32(11) . .
Ni7 Ni6 Ni14 Ni15 -38.19(12) . .
Ni12 Ni6 Ni14 Ni15 -39.80(8) . .
C14 Ni6 Ni14 Ni9 149.8(5) . 2_665
C18 Ni6 Ni14 Ni9 55.9(4) . 2_665
Ni16 Ni6 Ni14 Ni9 164.6(8) . 2_665
Ni5 Ni6 Ni14 Ni9 -84.58(9) . 2_665
Ni10 Ni6 Ni14 Ni9 -79.22(8) . 2_665
Ni3 Ni6 Ni14 Ni9 -7.33(9) . 2_665
Ni7 Ni6 Ni14 Ni9 -149.84(10) . 2_665
Ni12 Ni6 Ni14 Ni9 -151.45(9) . 2_665
C16 Ni14 Ni15 C11 -97.0(7) . .
C19 Ni14 Ni15 C11 6.9(7) . .
C2 Ni14 Ni15 C11 175.0(7) 2_665 .
Ni12 Ni14 Ni15 C11 52.1(5) . .
Ni2 Ni14 Ni15 C11 -141.5(5) 2_665 .
Ni10 Ni14 Ni15 C11 120.7(5) . .
Ni9 Ni14 Ni15 C11 156.7(5) 2_665 .
Ni6 Ni14 Ni15 C11 91.1(5) . .
C16 Ni14 Ni15 C12 18.7(8) . .
C19 Ni14 Ni15 C12 122.6(7) . .
C2 Ni14 Ni15 C12 -69.4(7) 2_665 .
Ni12 Ni14 Ni15 C12 167.7(6) . .
Ni2 Ni14 Ni15 C12 -25.9(6) 2_665 .
Ni10 Ni14 Ni15 C12 -123.7(6) . .
Ni9 Ni14 Ni15 C12 -87.7(6) 2_665 .
Ni6 Ni14 Ni15 C12 -153.2(6) . .
C16 Ni14 Ni15 C2 88.0(7) . 2_665
C19 Ni14 Ni15 C2 -168.0(7) . 2_665
Ni12 Ni14 Ni15 C2 -122.9(5) . 2_665
Ni2 Ni14 Ni15 C2 43.5(5) 2_665 2_665
Ni10 Ni14 Ni15 C2 -54.3(5) . 2_665
Ni9 Ni14 Ni15 C2 -18.3(5) 2_665 2_665
Ni6 Ni14 Ni15 C2 -83.8(5) . 2_665
C16 Ni14 Ni15 Ni4 56.3(5) . 2_665
C19 Ni14 Ni15 Ni4 160.3(4) . 2_665
C2 Ni14 Ni15 Ni4 -31.7(5) 2_665 2_665
Ni12 Ni14 Ni15 Ni4 -154.63(9) . 2_665
Ni2 Ni14 Ni15 Ni4 11.79(8) 2_665 2_665
Ni10 Ni14 Ni15 Ni4 -86.02(8) . 2_665
Ni9 Ni14 Ni15 Ni4 -50.03(11) 2_665 2_665
Ni6 Ni14 Ni15 Ni4 -115.54(9) . 2_665
C16 Ni14 Ni15 Ni12 -149.0(5) . .
C19 Ni14 Ni15 Ni12 -45.1(4) . .
C2 Ni14 Ni15 Ni12 122.9(5) 2_665 .
Ni2 Ni14 Ni15 Ni12 166.42(9) 2_665 .
Ni10 Ni14 Ni15 Ni12 68.62(7) . .
Ni9 Ni14 Ni15 Ni12 104.60(10) 2_665 .
Ni6 Ni14 Ni15 Ni12 39.10(8) . .
C16 Ni14 Ni15 Ni3 116.3(5) . 2_665
C19 Ni14 Ni15 Ni3 -139.8(4) . 2_665
C2 Ni14 Ni15 Ni3 28.3(5) 2_665 2_665
Ni12 Ni14 Ni15 Ni3 -94.66(8) . 2_665
Ni2 Ni14 Ni15 Ni3 71.76(8) 2_665 2_665
Ni10 Ni14 Ni15 Ni3 -26.04(7) . 2_665
Ni9 Ni14 Ni15 Ni3 9.95(11) 2_665 2_665
Ni6 Ni14 Ni15 Ni3 -55.56(10) . 2_665
C16 Ni14 Ni15 Ni13 169.5(5) . .
C19 Ni14 Ni15 Ni13 -86.6(4) . .
C2 Ni14 Ni15 Ni13 81.4(5) 2_665 .
Ni12 Ni14 Ni15 Ni13 -41.47(7) . .
Ni2 Ni14 Ni15 Ni13 124.94(8) 2_665 .
Ni10 Ni14 Ni15 Ni13 27.14(7) . .
Ni9 Ni14 Ni15 Ni13 63.13(10) 2_665 .
Ni6 Ni14 Ni15 Ni13 -2.38(10) . .
C16 Ni14 Ni15 Ni10 142.3(5) . .
C19 Ni14 Ni15 Ni10 -113.7(4) . .
C2 Ni14 Ni15 Ni10 54.3(5) 2_665 .
Ni12 Ni14 Ni15 Ni10 -68.62(7) . .
Ni2 Ni14 Ni15 Ni10 97.80(8) 2_665 .
Ni9 Ni14 Ni15 Ni10 35.99(8) 2_665 .
Ni6 Ni14 Ni15 Ni10 -29.52(8) . .
C9 Ni12 Ni15 C11 9.2(7) . .
C19 Ni12 Ni15 C11 -86.5(6) . .
C1 Ni12 Ni15 C11 125.1(6) . .
Ni14 Ni12 Ni15 C11 -129.1(5) . .
Ni11 Ni12 Ni15 C11 68.2(5) . .
Ni10 Ni12 Ni15 C11 161.8(5) . .
Ni7 Ni12 Ni15 C11 128.2(5) . .
Ni6 Ni12 Ni15 C11 -165.8(5) . .
Ni13 Ni12 Ni15 C11 98.9(5) . .
C9 Ni12 Ni15 C12 23(2) . .
C19 Ni12 Ni15 C12 -72(2) . .
C1 Ni12 Ni15 C12 139(2) . .
Ni14 Ni12 Ni15 C12 -115(2) . .
Ni11 Ni12 Ni15 C12 82(2) . .
Ni10 Ni12 Ni15 C12 176(2) . .
Ni7 Ni12 Ni15 C12 142(2) . .
Ni6 Ni12 Ni15 C12 -152(2) . .
Ni13 Ni12 Ni15 C12 113(2) . .
C9 Ni12 Ni15 C2 178.6(7) . 2_665
C19 Ni12 Ni15 C2 82.9(6) . 2_665
C1 Ni12 Ni15 C2 -65.5(5) . 2_665
Ni14 Ni12 Ni15 C2 40.3(4) . 2_665
Ni11 Ni12 Ni15 C2 -122.4(4) . 2_665
Ni10 Ni12 Ni15 C2 -28.8(4) . 2_665
Ni7 Ni12 Ni15 C2 -62.5(4) . 2_665
Ni6 Ni12 Ni15 C2 3.6(4) . 2_665
Ni13 Ni12 Ni15 C2 -91.7(4) . 2_665
C9 Ni12 Ni15 Ni4 178.3(6) . 2_665
C19 Ni12 Ni15 Ni4 82.6(5) . 2_665
C1 Ni12 Ni15 Ni4 -65.8(4) . 2_665
Ni14 Ni12 Ni15 Ni4 40.03(13) . 2_665
Ni11 Ni12 Ni15 Ni4 -122.73(13) . 2_665
Ni10 Ni12 Ni15 Ni4 -29.05(13) . 2_665
Ni7 Ni12 Ni15 Ni4 -62.7(2) . 2_665
Ni6 Ni12 Ni15 Ni4 3.30(16) . 2_665
Ni13 Ni12 Ni15 Ni4 -92.01(14) . 2_665
C9 Ni12 Ni15 Ni14 138.3(6) . .
C19 Ni12 Ni15 Ni14 42.6(4) . .
C1 Ni12 Ni15 Ni14 -105.8(4) . .
Ni11 Ni12 Ni15 Ni14 -162.76(10) . .
Ni10 Ni12 Ni15 Ni14 -69.09(7) . .
Ni7 Ni12 Ni15 Ni14 -102.77(16) . .
Ni6 Ni12 Ni15 Ni14 -36.73(8) . .
Ni13 Ni12 Ni15 Ni14 -132.04(9) . .
C9 Ni12 Ni15 Ni3 -124.0(6) . 2_665
C19 Ni12 Ni15 Ni3 140.4(4) . 2_665
C1 Ni12 Ni15 Ni3 -8.1(4) . 2_665
Ni14 Ni12 Ni15 Ni3 97.76(8) . 2_665
Ni11 Ni12 Ni15 Ni3 -65.00(9) . 2_665
Ni10 Ni12 Ni15 Ni3 28.67(7) . 2_665
Ni7 Ni12 Ni15 Ni3 -5.02(17) . 2_665
Ni6 Ni12 Ni15 Ni3 61.03(9) . 2_665
Ni13 Ni12 Ni15 Ni3 -34.29(6) . 2_665
C9 Ni12 Ni15 Ni13 -89.7(6) . .
C19 Ni12 Ni15 Ni13 174.7(4) . .
C1 Ni12 Ni15 Ni13 26.2(4) . .
Ni14 Ni12 Ni15 Ni13 132.04(9) . .
Ni11 Ni12 Ni15 Ni13 -30.72(8) . .
Ni10 Ni12 Ni15 Ni13 62.96(7) . .
Ni7 Ni12 Ni15 Ni13 29.27(14) . .
Ni6 Ni12 Ni15 Ni13 95.32(9) . .
C9 Ni12 Ni15 Ni10 -152.6(6) . .
C19 Ni12 Ni15 Ni10 111.7(4) . .
C1 Ni12 Ni15 Ni10 -36.7(4) . .
Ni14 Ni12 Ni15 Ni10 69.09(7) . .
Ni11 Ni12 Ni15 Ni10 -93.68(9) . .
Ni7 Ni12 Ni15 Ni10 -33.69(14) . .
Ni6 Ni12 Ni15 Ni10 32.36(7) . .
Ni13 Ni12 Ni15 Ni10 -62.96(7) . .
C10 Ni13 Ni15 C11 13.1(7) . .
C17 Ni13 Ni15 C11 109.8(6) . .
C1 Ni13 Ni15 C11 -99.3(6) . .
Ni3 Ni13 Ni15 C11 152.4(5) 2_665 .
Ni11 Ni13 Ni15 C11 -41.6(5) . .
Ni10 Ni13 Ni15 C11 -136.6(5) . .
Ni9 Ni13 Ni15 C11 -169.6(5) . .
Ni8 Ni13 Ni15 C11 -99.8(5) . .
Ni12 Ni13 Ni15 C11 -72.0(5) . .
C10 Ni13 Ni15 C12 -83.7(7) . .
C17 Ni13 Ni15 C12 13.0(6) . .
C1 Ni13 Ni15 C12 163.8(6) . .
Ni3 Ni13 Ni15 C12 55.5(5) 2_665 .
Ni11 Ni13 Ni15 C12 -138.5(5) . .
Ni10 Ni13 Ni15 C12 126.5(5) . .
Ni9 Ni13 Ni15 C12 93.5(5) . .
Ni8 Ni13 Ni15 C12 163.4(5) . .
Ni12 Ni13 Ni15 C12 -168.9(5) . .
C10 Ni13 Ni15 C2 171.6(6) . 2_665
C17 Ni13 Ni15 C2 -91.7(6) . 2_665
C1 Ni13 Ni15 C2 59.2(6) . 2_665
Ni3 Ni13 Ni15 C2 -49.1(4) 2_665 2_665
Ni11 Ni13 Ni15 C2 116.9(4) . 2_665
Ni10 Ni13 Ni15 C2 21.9(4) . 2_665
Ni9 Ni13 Ni15 C2 -11.1(4) . 2_665
Ni8 Ni13 Ni15 C2 58.7(4) . 2_665
Ni12 Ni13 Ni15 C2 86.5(4) . 2_665
C10 Ni13 Ni15 Ni4 -140.8(5) . 2_665
C17 Ni13 Ni15 Ni4 -44.1(4) . 2_665
C1 Ni13 Ni15 Ni4 106.8(4) . 2_665
Ni3 Ni13 Ni15 Ni4 -1.52(8) 2_665 2_665
Ni11 Ni13 Ni15 Ni4 164.46(9) . 2_665
Ni10 Ni13 Ni15 Ni4 69.50(9) . 2_665
Ni9 Ni13 Ni15 Ni4 36.47(12) . 2_665
Ni8 Ni13 Ni15 Ni4 106.31(15) . 2_665
Ni12 Ni13 Ni15 Ni4 134.08(10) . 2_665
C10 Ni13 Ni15 Ni14 122.1(5) . .
C17 Ni13 Ni15 Ni14 -141.2(4) . .
C1 Ni13 Ni15 Ni14 9.6(4) . .
Ni3 Ni13 Ni15 Ni14 -98.66(8) 2_665 .
Ni11 Ni13 Ni15 Ni14 67.31(9) . .
Ni10 Ni13 Ni15 Ni14 -27.65(7) . .
Ni9 Ni13 Ni15 Ni14 -60.68(10) . .
Ni8 Ni13 Ni15 Ni14 9.16(16) . .
Ni12 Ni13 Ni15 Ni14 36.93(7) . .
C10 Ni13 Ni15 Ni12 85.2(5) . .
C17 Ni13 Ni15 Ni12 -178.2(4) . .
C1 Ni13 Ni15 Ni12 -27.3(4) . .
Ni3 Ni13 Ni15 Ni12 -135.59(8) 2_665 .
Ni11 Ni13 Ni15 Ni12 30.38(8) . .
Ni10 Ni13 Ni15 Ni12 -64.58(7) . .
Ni9 Ni13 Ni15 Ni12 -97.61(9) . .
Ni8 Ni13 Ni15 Ni12 -27.77(14) . .
C10 Ni13 Ni15 Ni3 -139.3(5) . 2_665
C17 Ni13 Ni15 Ni3 -42.6(4) . 2_665
C1 Ni13 Ni15 Ni3 108.3(4) . 2_665
Ni11 Ni13 Ni15 Ni3 165.97(10) . 2_665
Ni10 Ni13 Ni15 Ni3 71.01(7) . 2_665
Ni9 Ni13 Ni15 Ni3 37.98(8) . 2_665
Ni8 Ni13 Ni15 Ni3 107.83(15) . 2_665
Ni12 Ni13 Ni15 Ni3 135.59(8) . 2_665
C10 Ni13 Ni15 Ni10 149.7(5) . .
C17 Ni13 Ni15 Ni10 -113.6(4) . .
C1 Ni13 Ni15 Ni10 37.3(4) . .
Ni3 Ni13 Ni15 Ni10 -71.01(7) 2_665 .
Ni11 Ni13 Ni15 Ni10 94.96(8) . .
Ni9 Ni13 Ni15 Ni10 -33.03(8) . .
Ni8 Ni13 Ni15 Ni10 36.81(13) . .
Ni12 Ni13 Ni15 Ni10 64.58(7) . .
C2 Ni10 Ni15 C11 -156.2(8) 2_665 .
C1 Ni10 Ni15 C11 18.5(7) . .
Ni10 Ni10 Ni15 C11 173.6(6) 2_665 .
Ni5 Ni10 Ni15 C11 -175.4(6) 2_665 .
Ni14 Ni10 Ni15 C11 -88.2(6) . .
Ni13 Ni10 Ni15 C11 57.4(6) . .
Ni6 Ni10 Ni15 C11 -57.5(6) . .
Ni12 Ni10 Ni15 C11 -21.6(6) . .
Ni5 Ni10 Ni15 C11 15.0(6) . .
Ni3 Ni10 Ni15 C11 123.3(6) 2_665 .
Ni9 Ni10 Ni15 C11 89.7(6) . .
Ni9 Ni10 Ni15 C11 -118.8(6) 2_665 .
C2 Ni10 Ni15 C12 46.4(8) 2_665 .
C1 Ni10 Ni15 C12 -138.9(7) . .
Ni10 Ni10 Ni15 C12 16.2(7) 2_665 .
Ni5 Ni10 Ni15 C12 27.2(6) 2_665 .
Ni14 Ni10 Ni15 C12 114.3(6) . .
Ni13 Ni10 Ni15 C12 -100.0(6) . .
Ni6 Ni10 Ni15 C12 145.1(6) . .
Ni12 Ni10 Ni15 C12 -179.0(6) . .
Ni5 Ni10 Ni15 C12 -142.4(6) . .
Ni3 Ni10 Ni15 C12 -34.1(6) 2_665 .
Ni9 Ni10 Ni15 C12 -67.7(6) . .
Ni9 Ni10 Ni15 C12 83.8(6) 2_665 .
C1 Ni10 Ni15 C2 174.7(7) . 2_665
Ni10 Ni10 Ni15 C2 -30.2(6) 2_665 2_665
Ni5 Ni10 Ni15 C2 -19.3(6) 2_665 2_665
Ni14 Ni10 Ni15 C2 67.9(6) . 2_665
Ni13 Ni10 Ni15 C2 -146.4(6) . 2_665
Ni6 Ni10 Ni15 C2 98.7(6) . 2_665
Ni12 Ni10 Ni15 C2 134.6(6) . 2_665
Ni5 Ni10 Ni15 C2 171.2(6) . 2_665
Ni3 Ni10 Ni15 C2 -80.5(6) 2_665 2_665
Ni9 Ni10 Ni15 C2 -114.1(6) . 2_665
Ni9 Ni10 Ni15 C2 37.3(6) 2_665 2_665
C2 Ni10 Ni15 Ni4 26.6(6) 2_665 2_665
C1 Ni10 Ni15 Ni4 -158.8(4) . 2_665
Ni10 Ni10 Ni15 Ni4 -3.6(2) 2_665 2_665
Ni5 Ni10 Ni15 Ni4 7.30(7) 2_665 2_665
Ni14 Ni10 Ni15 Ni4 94.48(8) . 2_665
Ni13 Ni10 Ni15 Ni4 -119.84(8) . 2_665
Ni6 Ni10 Ni15 Ni4 125.26(9) . 2_665
Ni12 Ni10 Ni15 Ni4 161.14(8) . 2_665
Ni5 Ni10 Ni15 Ni4 -162.27(15) . 2_665
Ni3 Ni10 Ni15 Ni4 -53.97(7) 2_665 2_665
Ni9 Ni10 Ni15 Ni4 -87.55(9) . 2_665
Ni9 Ni10 Ni15 Ni4 63.92(8) 2_665 2_665
C2 Ni10 Ni15 Ni14 -67.9(6) 2_665 .
C1 Ni10 Ni15 Ni14 106.8(4) . .
Ni10 Ni10 Ni15 Ni14 -98.1(2) 2_665 .
Ni5 Ni10 Ni15 Ni14 -87.18(8) 2_665 .
Ni13 Ni10 Ni15 Ni14 145.68(8) . .
Ni6 Ni10 Ni15 Ni14 30.78(8) . .
Ni12 Ni10 Ni15 Ni14 66.66(7) . .
Ni5 Ni10 Ni15 Ni14 103.26(17) . .
Ni3 Ni10 Ni15 Ni14 -148.45(8) 2_665 .
Ni9 Ni10 Ni15 Ni14 177.97(9) . .
Ni9 Ni10 Ni15 Ni14 -30.56(7) 2_665 .
C2 Ni10 Ni15 Ni12 -134.6(6) 2_665 .
C1 Ni10 Ni15 Ni12 40.1(4) . .
Ni10 Ni10 Ni15 Ni12 -164.8(2) 2_665 .
Ni5 Ni10 Ni15 Ni12 -153.84(8) 2_665 .
Ni14 Ni10 Ni15 Ni12 -66.66(7) . .
Ni13 Ni10 Ni15 Ni12 79.02(7) . .
Ni6 Ni10 Ni15 Ni12 -35.88(8) . .
Ni5 Ni10 Ni15 Ni12 36.59(16) . .
Ni3 Ni10 Ni15 Ni12 144.89(8) 2_665 .
Ni9 Ni10 Ni15 Ni12 111.31(9) . .
Ni9 Ni10 Ni15 Ni12 -97.22(8) 2_665 .
C2 Ni10 Ni15 Ni3 80.5(6) 2_665 2_665
C1 Ni10 Ni15 Ni3 -104.8(4) . 2_665
Ni10 Ni10 Ni15 Ni3 50.3(2) 2_665 2_665
Ni5 Ni10 Ni15 Ni3 61.27(7) 2_665 2_665
Ni14 Ni10 Ni15 Ni3 148.45(8) . 2_665
Ni13 Ni10 Ni15 Ni3 -65.87(7) . 2_665
Ni6 Ni10 Ni15 Ni3 179.23(9) . 2_665
Ni12 Ni10 Ni15 Ni3 -144.89(8) . 2_665
Ni5 Ni10 Ni15 Ni3 -108.29(17) . 2_665
Ni9 Ni10 Ni15 Ni3 -33.58(7) . 2_665
Ni9 Ni10 Ni15 Ni3 117.89(8) 2_665 2_665
C2 Ni10 Ni15 Ni13 146.4(6) 2_665 .
C1 Ni10 Ni15 Ni13 -38.9(4) . .
Ni10 Ni10 Ni15 Ni13 116.2(2) 2_665 .
Ni5 Ni10 Ni15 Ni13 127.14(8) 2_665 .
Ni14 Ni10 Ni15 Ni13 -145.68(8) . .
Ni6 Ni10 Ni15 Ni13 -114.90(9) . .
Ni12 Ni10 Ni15 Ni13 -79.02(7) . .
Ni5 Ni10 Ni15 Ni13 -42.42(16) . .
Ni3 Ni10 Ni15 Ni13 65.87(7) 2_665 .
Ni9 Ni10 Ni15 Ni13 32.29(7) . .
Ni9 Ni10 Ni15 Ni13 -176.24(9) 2_665 .
C14 Ni6 Ni16 C5 0.2(9) . .
C18 Ni6 Ni16 C5 90.5(9) . .
Ni9 Ni6 Ni16 C5 147.8(7) 2_665 .
Ni5 Ni6 Ni16 C5 -129.5(8) . .
Ni10 Ni6 Ni16 C5 -128.1(8) . .
Ni3 Ni6 Ni16 C5 156.8(8) . .
Ni7 Ni6 Ni16 C5 -63.4(8) . .
Ni14 Ni6 Ni16 C5 -15.7(12) . .
Ni12 Ni6 Ni16 C5 -56.7(8) . .
C14 Ni6 Ni16 C15 -130.8(7) . .
C18 Ni6 Ni16 C15 -40.4(6) . .
Ni9 Ni6 Ni16 C15 16.9(5) 2_665 .
Ni5 Ni6 Ni16 C15 99.6(5) . .
Ni10 Ni6 Ni16 C15 101.0(5) . .
Ni3 Ni6 Ni16 C15 25.8(5) . .
Ni7 Ni6 Ni16 C15 165.7(5) . .
Ni14 Ni6 Ni16 C15 -146.6(9) . .
Ni12 Ni6 Ni16 C15 172.4(5) . .
C18 Ni6 Ni16 C14 90.4(7) . .
Ni9 Ni6 Ni16 C14 147.6(5) 2_665 .
Ni5 Ni6 Ni16 C14 -129.6(5) . .
Ni10 Ni6 Ni16 C14 -128.2(5) . .
Ni3 Ni6 Ni16 C14 156.6(5) . .
Ni7 Ni6 Ni16 C14 -63.6(5) . .
Ni14 Ni6 Ni16 C14 -15.9(9) . .
Ni12 Ni6 Ni16 C14 -56.9(5) . .
C14 Ni6 Ni16 Ni3 -156.6(5) . .
C18 Ni6 Ni16 Ni3 -66.3(4) . .
Ni9 Ni6 Ni16 Ni3 -8.96(10) 2_665 .
Ni5 Ni6 Ni16 Ni3 73.77(7) . .
Ni10 Ni6 Ni16 Ni3 75.17(10) . .
Ni7 Ni6 Ni16 Ni3 139.81(8) . .
Ni14 Ni6 Ni16 Ni3 -172.5(8) . .
Ni12 Ni6 Ni16 Ni3 146.53(10) . .
C14 Ni6 Ni16 Ni7 63.6(5) . .
C18 Ni6 Ni16 Ni7 153.9(4) . .
Ni9 Ni6 Ni16 Ni7 -148.77(11) 2_665 .
Ni5 Ni6 Ni16 Ni7 -66.04(7) . .
Ni10 Ni6 Ni16 Ni7 -64.64(10) . .
Ni3 Ni6 Ni16 Ni7 -139.81(8) . .
Ni14 Ni6 Ni16 Ni7 47.7(8) . .
Ni12 Ni6 Ni16 Ni7 6.72(9) . .
C14 Ni6 Ni16 Ni5 129.6(5) . .
C18 Ni6 Ni16 Ni5 -140.0(4) . .
Ni9 Ni6 Ni16 Ni5 -82.73(10) 2_665 .
Ni10 Ni6 Ni16 Ni5 1.40(9) . .
Ni3 Ni6 Ni16 Ni5 -73.77(7) . .
Ni7 Ni6 Ni16 Ni5 66.04(7) . .
Ni14 Ni6 Ni16 Ni5 113.7(8) . .
Ni12 Ni6 Ni16 Ni5 72.76(10) . .
C14 Ni6 Ni16 Ni4 164.1(5) . .
C18 Ni6 Ni16 Ni4 -105.5(4) . .
Ni9 Ni6 Ni16 Ni4 -48.26(12) 2_665 .
Ni5 Ni6 Ni16 Ni4 34.47(7) . .
Ni10 Ni6 Ni16 Ni4 35.87(12) . .
Ni3 Ni6 Ni16 Ni4 -39.30(7) . .
Ni7 Ni6 Ni16 Ni4 100.51(8) . .
Ni14 Ni6 Ni16 Ni4 148.2(8) . .
Ni12 Ni6 Ni16 Ni4 107.23(10) . .
C14 Ni6 Ni16 Cu1 104.6(5) . .
C18 Ni6 Ni16 Cu1 -165.0(4) . .
Ni9 Ni6 Ni16 Cu1 -107.75(10) 2_665 .
Ni5 Ni6 Ni16 Cu1 -25.02(7) . .
Ni10 Ni6 Ni16 Cu1 -23.62(12) . .
Ni3 Ni6 Ni16 Cu1 -98.79(9) . .
Ni7 Ni6 Ni16 Cu1 41.02(8) . .
Ni14 Ni6 Ni16 Cu1 88.7(8) . .
Ni12 Ni6 Ni16 Cu1 47.74(12) . .
C15 Ni3 Ni16 C5 -9.3(10) . .
C17 Ni3 Ni16 C5 -54.5(11) 2_665 .
C2 Ni3 Ni16 C5 107.9(9) . .
Ni13 Ni3 Ni16 C5 -161.1(12) 2_665 .
Ni6 Ni3 Ni16 C5 -154.5(9) . .
Ni10 Ni3 Ni16 C5 146.4(9) 2_665 .
Ni4 Ni3 Ni16 C5 69.6(9) . .
Ni5 Ni3 Ni16 C5 138.9(9) . .
Ni9 Ni3 Ni16 C5 -147.3(9) 2_665 .
Ni15 Ni3 Ni16 C5 72.8(9) 2_665 .
C17 Ni3 Ni16 C15 -45.2(8) 2_665 .
C2 Ni3 Ni16 C15 117.2(7) . .
Ni13 Ni3 Ni16 C15 -151.8(11) 2_665 .
Ni6 Ni3 Ni16 C15 -145.2(6) . .
Ni10 Ni3 Ni16 C15 155.7(6) 2_665 .
Ni4 Ni3 Ni16 C15 78.9(6) . .
Ni5 Ni3 Ni16 C15 148.2(6) . .
Ni9 Ni3 Ni16 C15 -138.0(6) 2_665 .
Ni15 Ni3 Ni16 C15 82.1(6) 2_665 .
C15 Ni3 Ni16 C14 127.3(7) . .
C17 Ni3 Ni16 C14 82.1(7) 2_665 .
C2 Ni3 Ni16 C14 -115.5(5) . .
Ni13 Ni3 Ni16 C14 -24.5(10) 2_665 .
Ni6 Ni3 Ni16 C14 -18.0(4) . .
Ni10 Ni3 Ni16 C14 -77.1(4) 2_665 .
Ni4 Ni3 Ni16 C14 -153.8(4) . .
Ni5 Ni3 Ni16 C14 -84.5(4) . .
Ni9 Ni3 Ni16 C14 -10.7(4) 2_665 .
Ni15 Ni3 Ni16 C14 -150.6(4) 2_665 .
C15 Ni3 Ni16 Ni6 145.2(6) . .
C17 Ni3 Ni16 Ni6 100.1(6) 2_665 .
C2 Ni3 Ni16 Ni6 -97.6(3) . .
Ni13 Ni3 Ni16 Ni6 -6.6(9) 2_665 .
Ni10 Ni3 Ni16 Ni6 -59.09(9) 2_665 .
Ni4 Ni3 Ni16 Ni6 -135.85(8) . .
Ni5 Ni3 Ni16 Ni6 -66.54(7) . .
Ni9 Ni3 Ni16 Ni6 7.26(8) 2_665 .
Ni15 Ni3 Ni16 Ni6 -132.67(10) 2_665 .
C15 Ni3 Ni16 Ni7 -177.8(6) . .
C17 Ni3 Ni16 Ni7 137.0(6) 2_665 .
C2 Ni3 Ni16 Ni7 -60.6(3) . .
Ni13 Ni3 Ni16 Ni7 30.4(10) 2_665 .
Ni6 Ni3 Ni16 Ni7 36.92(8) . .
Ni10 Ni3 Ni16 Ni7 -22.18(12) 2_665 .
Ni4 Ni3 Ni16 Ni7 -98.93(9) . .
Ni5 Ni3 Ni16 Ni7 -29.63(8) . .
Ni9 Ni3 Ni16 Ni7 44.17(11) 2_665 .
Ni15 Ni3 Ni16 Ni7 -95.76(11) 2_665 .
C15 Ni3 Ni16 Ni5 -148.2(6) . .
C17 Ni3 Ni16 Ni5 166.6(6) 2_665 .
C2 Ni3 Ni16 Ni5 -31.0(3) . .
Ni13 Ni3 Ni16 Ni5 60.0(9) 2_665 .
Ni6 Ni3 Ni16 Ni5 66.54(7) . .
Ni10 Ni3 Ni16 Ni5 7.45(8) 2_665 .
Ni4 Ni3 Ni16 Ni5 -69.31(7) . .
Ni9 Ni3 Ni16 Ni5 73.80(8) 2_665 .
Ni15 Ni3 Ni16 Ni5 -66.13(9) 2_665 .
C15 Ni3 Ni16 Ni4 -78.9(6) . .
C17 Ni3 Ni16 Ni4 -124.1(6) 2_665 .
C2 Ni3 Ni16 Ni4 38.3(3) . .
Ni13 Ni3 Ni16 Ni4 129.3(9) 2_665 .
Ni6 Ni3 Ni16 Ni4 135.85(8) . .
Ni10 Ni3 Ni16 Ni4 76.76(9) 2_665 .
Ni5 Ni3 Ni16 Ni4 69.31(7) . .
Ni9 Ni3 Ni16 Ni4 143.11(9) 2_665 .
Ni15 Ni3 Ni16 Ni4 3.18(8) 2_665 .
C15 Ni3 Ni16 Cu1 -114.5(6) . .
C17 Ni3 Ni16 Cu1 -159.7(6) 2_665 .
C2 Ni3 Ni16 Cu1 2.7(3) . .
Ni13 Ni3 Ni16 Cu1 93.7(9) 2_665 .
Ni6 Ni3 Ni16 Cu1 100.24(9) . .
Ni10 Ni3 Ni16 Cu1 41.15(11) 2_665 .
Ni4 Ni3 Ni16 Cu1 -35.60(8) . .
Ni5 Ni3 Ni16 Cu1 33.70(7) . .
Ni9 Ni3 Ni16 Cu1 107.50(9) 2_665 .
Ni15 Ni3 Ni16 Cu1 -32.43(12) 2_665 .
C7 Ni7 Ni16 C5 1.2(7) . .
C1 Ni7 Ni16 C5 -162.3(6) . .
C14 Ni7 Ni16 C5 90.8(7) . .
Ni5 Ni7 Ni16 C5 -141.9(5) . .
Ni11 Ni7 Ni16 C5 -152.9(6) . .
Ni6 Ni7 Ni16 C5 148.7(5) . .
Ni12 Ni7 Ni16 C5 142.2(5) . .
Cu1 Ni7 Ni16 C5 -78.0(5) . .
Ni8 Ni7 Ni16 C5 -112.5(5) . .
C7 Ni7 Ni16 C15 170.7(13) . .
C1 Ni7 Ni16 C15 7.2(13) . .
C14 Ni7 Ni16 C15 -99.8(13) . .
Ni5 Ni7 Ni16 C15 27.6(12) . .
Ni11 Ni7 Ni16 C15 16.6(13) . .
Ni6 Ni7 Ni16 C15 -41.9(12) . .
Ni12 Ni7 Ni16 C15 -48.4(12) . .
Cu1 Ni7 Ni16 C15 91.5(12) . .
Ni8 Ni7 Ni16 C15 57.0(12) . .
C7 Ni7 Ni16 C14 -89.6(7) . .
C1 Ni7 Ni16 C14 106.9(6) . .
Ni5 Ni7 Ni16 C14 127.3(5) . .
Ni11 Ni7 Ni16 C14 116.3(6) . .
Ni6 Ni7 Ni16 C14 57.9(4) . .
Ni12 Ni7 Ni16 C14 51.4(5) . .
Cu1 Ni7 Ni16 C14 -168.8(5) . .
Ni8 Ni7 Ni16 C14 156.7(5) . .
C7 Ni7 Ni16 Ni6 -147.5(5) . .
C1 Ni7 Ni16 Ni6 49.1(4) . .
C14 Ni7 Ni16 Ni6 -57.9(4) . .
Ni5 Ni7 Ni16 Ni6 69.43(7) . .
Ni11 Ni7 Ni16 Ni6 58.4(4) . .
Ni12 Ni7 Ni16 Ni6 -6.50(8) . .
Cu1 Ni7 Ni16 Ni6 133.32(8) . .
Ni8 Ni7 Ni16 Ni6 98.82(9) . .
C7 Ni7 Ni16 Ni3 175.1(5) . .
C1 Ni7 Ni16 Ni3 11.6(5) . .
C14 Ni7 Ni16 Ni3 -95.3(5) . .
Ni5 Ni7 Ni16 Ni3 32.01(8) . .
Ni11 Ni7 Ni16 Ni3 21.0(4) . .
Ni6 Ni7 Ni16 Ni3 -37.42(8) . .
Ni12 Ni7 Ni16 Ni3 -43.92(12) . .
Cu1 Ni7 Ni16 Ni3 95.91(9) . .
Ni8 Ni7 Ni16 Ni3 61.40(11) . .
C7 Ni7 Ni16 Ni5 143.1(5) . .
C1 Ni7 Ni16 Ni5 -20.4(4) . .
C14 Ni7 Ni16 Ni5 -127.3(4) . .
Ni11 Ni7 Ni16 Ni5 -11.0(4) . .
Ni6 Ni7 Ni16 Ni5 -69.43(7) . .
Ni12 Ni7 Ni16 Ni5 -75.93(9) . .
Cu1 Ni7 Ni16 Ni5 63.89(7) . .
Ni8 Ni7 Ni16 Ni5 29.39(7) . .
C7 Ni7 Ni16 Ni4 111.4(5) . .
C1 Ni7 Ni16 Ni4 -52.1(4) . .
C14 Ni7 Ni16 Ni4 -159.0(4) . .
Ni5 Ni7 Ni16 Ni4 -31.68(7) . .
Ni11 Ni7 Ni16 Ni4 -42.7(4) . .
Ni6 Ni7 Ni16 Ni4 -101.11(8) . .
Ni12 Ni7 Ni16 Ni4 -107.61(9) . .
Cu1 Ni7 Ni16 Ni4 32.21(7) . .
Ni8 Ni7 Ni16 Ni4 -2.29(10) . .
C7 Ni7 Ni16 Cu1 79.2(5) . .
C1 Ni7 Ni16 Cu1 -84.3(4) . .
C14 Ni7 Ni16 Cu1 168.8(4) . .
Ni5 Ni7 Ni16 Cu1 -63.89(7) . .
Ni11 Ni7 Ni16 Cu1 -74.9(4) . .
Ni6 Ni7 Ni16 Cu1 -133.32(8) . .
Ni12 Ni7 Ni16 Cu1 -139.82(10) . .
Ni8 Ni7 Ni16 Cu1 -34.50(7) . .
C2 Ni5 Ni16 C5 -105.4(8) . .
C1 Ni5 Ni16 C5 84.9(9) . .
Cu1 Ni5 Ni16 C5 -10.8(7) . .
Ni10 Ni5 Ni16 C5 -156.7(7) 2_665 .
Ni7 Ni5 Ni16 C5 64.9(8) . .
Ni6 Ni5 Ni16 C5 138.8(8) . .
Ni8 Ni5 Ni16 C5 29.2(8) . .
Ni10 Ni5 Ni16 C5 137.5(7) . .
Ni2 Ni5 Ni16 C5 -52.3(8) . .
Ni9 Ni5 Ni16 C5 90(3) . .
Ni3 Ni5 Ni16 C5 -149.0(8) . .
C2 Ni5 Ni16 C15 19.7(6) . .
C1 Ni5 Ni16 C15 -150.1(6) . .
Cu1 Ni5 Ni16 C15 114.2(4) . .
Ni10 Ni5 Ni16 C15 -31.7(4) 2_665 .
Ni7 Ni5 Ni16 C15 -170.0(4) . .
Ni6 Ni5 Ni16 C15 -96.2(4) . .
Ni8 Ni5 Ni16 C15 154.2(4) . .
Ni10 Ni5 Ni16 C15 -97.4(4) . .
Ni2 Ni5 Ni16 C15 72.7(4) . .
Ni9 Ni5 Ni16 C15 -145(3) . .
Ni3 Ni5 Ni16 C15 -24.0(4) . .
C2 Ni5 Ni16 C14 150.9(5) . .
C1 Ni5 Ni16 C14 -18.9(5) . .
Cu1 Ni5 Ni16 C14 -114.6(3) . .
Ni10 Ni5 Ni16 C14 99.5(3) 2_665 .
Ni7 Ni5 Ni16 C14 -38.8(3) . .
Ni6 Ni5 Ni16 C14 35.0(3) . .
Ni8 Ni5 Ni16 C14 -74.6(4) . .
Ni10 Ni5 Ni16 C14 33.8(3) . .
Ni2 Ni5 Ni16 C14 -156.0(3) . .
Ni9 Ni5 Ni16 C14 -13(3) . .
Ni3 Ni5 Ni16 C14 107.2(3) . .
C2 Ni5 Ni16 Ni6 115.8(4) . .
C1 Ni5 Ni16 Ni6 -53.9(4) . .
Cu1 Ni5 Ni16 Ni6 -149.61(9) . .
Ni10 Ni5 Ni16 Ni6 64.51(9) 2_665 .
Ni7 Ni5 Ni16 Ni6 -73.86(8) . .
Ni8 Ni5 Ni16 Ni6 -109.62(11) . .
Ni10 Ni5 Ni16 Ni6 -1.27(8) . .
Ni2 Ni5 Ni16 Ni6 168.92(10) . .
Ni9 Ni5 Ni16 Ni6 -48(3) . .
Ni3 Ni5 Ni16 Ni6 72.20(7) . .
C2 Ni5 Ni16 Ni3 43.6(4) . .
C1 Ni5 Ni16 Ni3 -126.1(4) . .
Cu1 Ni5 Ni16 Ni3 138.19(9) . .
Ni10 Ni5 Ni16 Ni3 -7.70(9) 2_665 .
Ni7 Ni5 Ni16 Ni3 -146.06(9) . .
Ni6 Ni5 Ni16 Ni3 -72.20(7) . .
Ni8 Ni5 Ni16 Ni3 178.17(11) . .
Ni10 Ni5 Ni16 Ni3 -73.48(9) . .
Ni2 Ni5 Ni16 Ni3 96.71(9) . .
Ni9 Ni5 Ni16 Ni3 -121(3) . .
C2 Ni5 Ni16 Ni7 -170.3(4) . .
C1 Ni5 Ni16 Ni7 20.0(4) . .
Cu1 Ni5 Ni16 Ni7 -75.75(8) . .
Ni10 Ni5 Ni16 Ni7 138.36(10) 2_665 .
Ni6 Ni5 Ni16 Ni7 73.86(8) . .
Ni8 Ni5 Ni16 Ni7 -35.77(9) . .
Ni10 Ni5 Ni16 Ni7 72.58(9) . .
Ni2 Ni5 Ni16 Ni7 -117.23(9) . .
Ni9 Ni5 Ni16 Ni7 26(3) . .
Ni3 Ni5 Ni16 Ni7 146.06(9) . .
C2 Ni5 Ni16 Ni4 -25.7(4) . .
C1 Ni5 Ni16 Ni4 164.6(4) . .
Cu1 Ni5 Ni16 Ni4 68.89(7) . .
Ni10 Ni5 Ni16 Ni4 -77.00(9) 2_665 .
Ni7 Ni5 Ni16 Ni4 144.64(8) . .
Ni6 Ni5 Ni16 Ni4 -141.50(8) . .
Ni8 Ni5 Ni16 Ni4 108.87(10) . .
Ni10 Ni5 Ni16 Ni4 -142.78(9) . .
Ni2 Ni5 Ni16 Ni4 27.41(8) . .
Ni9 Ni5 Ni16 Ni4 170(3) . .
Ni3 Ni5 Ni16 Ni4 -69.30(7) . .
C2 Ni5 Ni16 Cu1 -94.6(4) . .
C1 Ni5 Ni16 Cu1 95.7(4) . .
Ni10 Ni5 Ni16 Cu1 -145.89(11) 2_665 .
Ni7 Ni5 Ni16 Cu1 75.75(8) . .
Ni6 Ni5 Ni16 Cu1 149.61(9) . .
Ni8 Ni5 Ni16 Cu1 39.98(9) . .
Ni10 Ni5 Ni16 Cu1 148.33(11) . .
Ni2 Ni5 Ni16 Cu1 -41.48(8) . .
Ni9 Ni5 Ni16 Cu1 101(3) . .
Ni3 Ni5 Ni16 Cu1 -138.19(9) . .
C4 Ni4 Ni16 C5 2.4(7) . .
C12 Ni4 Ni16 C5 -92.4(7) 2_665 .
C2 Ni4 Ni16 C5 160.5(6) . .
Ni15 Ni4 Ni16 C5 -152.9(5) 2_665 .
Ni2 Ni4 Ni16 C5 110.5(5) . .
Cu1 Ni4 Ni16 C5 73.0(5) . .
Ni3 Ni4 Ni16 C5 -149.3(5) . .
Ni5 Ni4 Ni16 C5 136.8(5) . .
C4 Ni4 Ni16 C15 96.3(7) . .
C12 Ni4 Ni16 C15 1.4(7) 2_665 .
C2 Ni4 Ni16 C15 -105.6(6) . .
Ni15 Ni4 Ni16 C15 -59.0(5) 2_665 .
Ni2 Ni4 Ni16 C15 -155.6(5) . .
Cu1 Ni4 Ni16 C15 166.9(5) . .
Ni3 Ni4 Ni16 C15 -55.4(5) . .
Ni5 Ni4 Ni16 C15 -129.3(5) . .
C4 Ni4 Ni16 C14 -141.9(9) . .
C12 Ni4 Ni16 C14 123.3(9) 2_665 .
C2 Ni4 Ni16 C14 16.2(8) . .
Ni15 Ni4 Ni16 C14 62.8(8) 2_665 .
Ni2 Ni4 Ni16 C14 -33.8(8) . .
Cu1 Ni4 Ni16 C14 -71.3(8) . .
Ni3 Ni4 Ni16 C14 66.4(8) . .
Ni5 Ni4 Ni16 C14 -7.5(7) . .
C4 Ni4 Ni16 Ni6 -168.2(5) . .
C12 Ni4 Ni16 Ni6 97.0(5) 2_665 .
C2 Ni4 Ni16 Ni6 -10.1(4) . .
Ni15 Ni4 Ni16 Ni6 36.53(12) 2_665 .
Ni2 Ni4 Ni16 Ni6 -60.00(10) . .
Cu1 Ni4 Ni16 Ni6 -97.54(9) . .
Ni3 Ni4 Ni16 Ni6 40.18(8) . .
Ni5 Ni4 Ni16 Ni6 -33.74(7) . .
C4 Ni4 Ni16 Ni3 151.7(5) . .
C12 Ni4 Ni16 Ni3 56.8(5) 2_665 .
C2 Ni4 Ni16 Ni3 -50.2(4) . .
Ni15 Ni4 Ni16 Ni3 -3.65(9) 2_665 .
Ni2 Ni4 Ni16 Ni3 -100.18(9) . .
Cu1 Ni4 Ni16 Ni3 -137.72(9) . .
Ni5 Ni4 Ni16 Ni3 -73.92(7) . .
C4 Ni4 Ni16 Ni7 -104.2(5) . .
C12 Ni4 Ni16 Ni7 161.0(5) 2_665 .
C2 Ni4 Ni16 Ni7 53.9(4) . .
Ni15 Ni4 Ni16 Ni7 100.47(10) 2_665 .
Ni2 Ni4 Ni16 Ni7 3.94(10) . .
Cu1 Ni4 Ni16 Ni7 -33.60(7) . .
Ni3 Ni4 Ni16 Ni7 104.12(9) . .
Ni5 Ni4 Ni16 Ni7 30.20(7) . .
C4 Ni4 Ni16 Ni5 -134.4(5) . .
C12 Ni4 Ni16 Ni5 130.8(5) 2_665 .
C2 Ni4 Ni16 Ni5 23.7(4) . .
Ni15 Ni4 Ni16 Ni5 70.27(10) 2_665 .
Ni2 Ni4 Ni16 Ni5 -26.26(7) . .
Cu1 Ni4 Ni16 Ni5 -63.80(7) . .
Ni3 Ni4 Ni16 Ni5 73.92(7) . .
C4 Ni4 Ni16 Cu1 -70.6(5) . .
C12 Ni4 Ni16 Cu1 -165.4(5) 2_665 .
C2 Ni4 Ni16 Cu1 87.5(4) . .
Ni15 Ni4 Ni16 Cu1 134.07(11) 2_665 .
Ni2 Ni4 Ni16 Cu1 37.54(7) . .
Ni3 Ni4 Ni16 Cu1 137.72(9) . .
Ni5 Ni4 Ni16 Cu1 63.80(7) . .
N1 Cu1 Ni16 C5 5.7(7) . .
Ni5 Cu1 Ni16 C5 172.8(5) . .
Ni4 Cu1 Ni16 C5 -112.4(5) . .
Ni2 Cu1 Ni16 C5 -148.9(5) . .
Ni7 Cu1 Ni16 C5 105.0(5) . .
Ni8 Cu1 Ni16 C5 139.8(5) . .
N1 Cu1 Ni16 C15 104.9(7) . .
Ni5 Cu1 Ni16 C15 -88.1(5) . .
Ni4 Cu1 Ni16 C15 -13.2(5) . .
Ni2 Cu1 Ni16 C15 -49.7(5) . .
Ni7 Cu1 Ni16 C15 -155.8(5) . .
Ni8 Cu1 Ni16 C15 -121.0(5) . .
N1 Cu1 Ni16 C14 -89.9(6) . .
Ni5 Cu1 Ni16 C14 77.2(4) . .
Ni4 Cu1 Ni16 C14 152.0(4) . .
Ni2 Cu1 Ni16 C14 115.6(4) . .
Ni7 Cu1 Ni16 C14 9.5(4) . .
Ni8 Cu1 Ni16 C14 44.2(4) . .
N1 Cu1 Ni16 Ni6 -140.5(5) . .
Ni5 Cu1 Ni16 Ni6 26.52(8) . .
Ni4 Cu1 Ni16 Ni6 101.37(9) . .
Ni2 Cu1 Ni16 Ni6 64.90(10) . .
Ni7 Cu1 Ni16 Ni6 -41.20(8) . .
Ni8 Cu1 Ni16 Ni6 -6.40(10) . .
N1 Cu1 Ni16 Ni3 155.2(5) . .
Ni5 Cu1 Ni16 Ni3 -37.81(8) . .
Ni4 Cu1 Ni16 Ni3 37.04(8) . .
Ni2 Cu1 Ni16 Ni3 0.57(11) . .
Ni7 Cu1 Ni16 Ni3 -105.53(9) . .
Ni8 Cu1 Ni16 Ni3 -70.74(10) . .
N1 Cu1 Ni16 Ni7 -99.3(5) . .
Ni5 Cu1 Ni16 Ni7 67.72(7) . .
Ni4 Cu1 Ni16 Ni7 142.57(8) . .
Ni2 Cu1 Ni16 Ni7 106.10(9) . .
Ni8 Cu1 Ni16 Ni7 34.79(7) . .
N1 Cu1 Ni16 Ni5 -167.0(5) . .
Ni4 Cu1 Ni16 Ni5 74.85(8) . .
Ni2 Cu1 Ni16 Ni5 38.38(8) . .
Ni7 Cu1 Ni16 Ni5 -67.72(7) . .
Ni8 Cu1 Ni16 Ni5 -32.92(7) . .
N1 Cu1 Ni16 Ni4 118.1(5) . .
Ni5 Cu1 Ni16 Ni4 -74.85(8) . .
Ni2 Cu1 Ni16 Ni4 -36.47(8) . .
Ni7 Cu1 Ni16 Ni4 -142.57(8) . .
Ni8 Cu1 Ni16 Ni4 -107.78(9) . .
C2 Ni10 C1 Ni7 -107.7(11) 2_665 .
Ni10 Ni10 C1 Ni7 79.4(9) 2_665 .
Ni5 Ni10 C1 Ni7 132.7(12) 2_665 .
Ni14 Ni10 C1 Ni7 -54.3(10) . .
Ni13 Ni10 C1 Ni7 -158.9(12) . .
Ni6 Ni10 C1 Ni7 1.0(7) . .
Ni12 Ni10 C1 Ni7 -69.3(8) . .
Ni5 Ni10 C1 Ni7 64.2(8) . .
Ni3 Ni10 C1 Ni7 -175.9(7) 2_665 .
Ni9 Ni10 C1 Ni7 132.1(10) . .
Ni9 Ni10 C1 Ni7 11.7(12) 2_665 .
C2 Ni10 C1 Ni13 51.2(10) 2_665 .
Ni10 Ni10 C1 Ni13 -121.7(3) 2_665 .
Ni5 Ni10 C1 Ni13 -68.4(18) 2_665 .
Ni14 Ni10 C1 Ni13 104.6(3) . .
Ni6 Ni10 C1 Ni13 159.9(5) . .
Ni12 Ni10 C1 Ni13 89.6(5) . .
Ni5 Ni10 C1 Ni13 -136.9(6) . .
Ni3 Ni10 C1 Ni13 -17.0(5) 2_665 .
Ni9 Ni10 C1 Ni13 -69.0(3) . .
Ni9 Ni10 C1 Ni13 170.63(13) 2_665 .
C2 Ni10 C1 Ni5 -171.9(7) 2_665 .
Ni10 Ni10 C1 Ni5 15.2(5) 2_665 .
Ni5 Ni10 C1 Ni5 68.5(18) 2_665 .
Ni14 Ni10 C1 Ni5 -118.5(3) . .
Ni13 Ni10 C1 Ni5 136.9(6) . .
Ni6 Ni10 C1 Ni5 -63.2(3) . .
Ni12 Ni10 C1 Ni5 -133.5(6) . .
Ni3 Ni10 C1 Ni5 119.9(3) 2_665 .
Ni9 Ni10 C1 Ni5 67.9(3) . .
Ni9 Ni10 C1 Ni5 -52.5(6) 2_665 .
C2 Ni10 C1 Ni8 124.4(10) 2_665 .
Ni10 Ni10 C1 Ni8 -48.4(11) 2_665 .
Ni5 Ni10 C1 Ni8 5(3) 2_665 .
Ni14 Ni10 C1 Ni8 177.8(8) . .
Ni13 Ni10 C1 Ni8 73.2(9) . .
Ni6 Ni10 C1 Ni8 -126.8(10) . .
Ni12 Ni10 C1 Ni8 162.9(13) . .
Ni5 Ni10 C1 Ni8 -63.7(9) . .
Ni3 Ni10 C1 Ni8 56.2(10) 2_665 .
Ni9 Ni10 C1 Ni8 4.2(8) . .
Ni9 Ni10 C1 Ni8 -116.1(8) 2_665 .
C2 Ni10 C1 Ni12 -38.4(10) 2_665 .
Ni10 Ni10 C1 Ni12 148.7(2) 2_665 .
Ni5 Ni10 C1 Ni12 -158.0(14) 2_665 .
Ni14 Ni10 C1 Ni12 15.0(5) . .
Ni13 Ni10 C1 Ni12 -89.6(5) . .
Ni6 Ni10 C1 Ni12 70.3(3) . .
Ni5 Ni10 C1 Ni12 133.5(6) . .
Ni3 Ni10 C1 Ni12 -106.6(3) 2_665 .
Ni9 Ni10 C1 Ni12 -158.6(5) . .
Ni9 Ni10 C1 Ni12 81.0(5) 2_665 .
C2 Ni10 C1 Ni11 3.8(17) 2_665 .
Ni10 Ni10 C1 Ni11 -169.1(9) 2_665 .
Ni5 Ni10 C1 Ni11 -115.8(15) 2_665 .
Ni14 Ni10 C1 Ni11 57.2(11) . .
Ni13 Ni10 C1 Ni11 -47.4(9) . .
Ni6 Ni10 C1 Ni11 112.5(11) . .
Ni12 Ni10 C1 Ni11 42.2(8) . .
Ni5 Ni10 C1 Ni11 175.7(14) . .
Ni3 Ni10 C1 Ni11 -64.4(11) 2_665 .
Ni9 Ni10 C1 Ni11 -116.4(11) . .
Ni9 Ni10 C1 Ni11 123.2(9) 2_665 .
C7 Ni7 C1 Ni10 165.4(9) . .
C14 Ni7 C1 Ni10 11.0(12) . .
Ni5 Ni7 C1 Ni10 -65.8(8) . .
Ni11 Ni7 C1 Ni10 139.9(11) . .
Ni6 Ni7 C1 Ni10 -1.0(7) . .
Ni16 Ni7 C1 Ni10 -42.8(10) . .
Ni12 Ni7 C1 Ni10 67.5(8) . .
Cu1 Ni7 C1 Ni10 -105.1(9) . .
Ni8 Ni7 C1 Ni10 -143.4(12) . .
C7 Ni7 C1 Ni13 27(2) . .
C14 Ni7 C1 Ni13 -127.8(14) . .
Ni5 Ni7 C1 Ni13 155.5(17) . .
Ni11 Ni7 C1 Ni13 1.2(11) . .
Ni6 Ni7 C1 Ni13 -139.7(15) . .
Ni16 Ni7 C1 Ni13 178.4(13) . .
Ni12 Ni7 C1 Ni13 -71.2(14) . .
Cu1 Ni7 C1 Ni13 116.2(14) . .
Ni8 Ni7 C1 Ni13 77.8(13) . .
C7 Ni7 C1 Ni5 -128.8(10) . .
C14 Ni7 C1 Ni5 76.8(6) . .
Ni11 Ni7 C1 Ni5 -154.3(6) . .
Ni6 Ni7 C1 Ni5 64.8(3) . .
Ni16 Ni7 C1 Ni5 23.0(5) . .
Ni12 Ni7 C1 Ni5 133.3(6) . .
Cu1 Ni7 C1 Ni5 -39.3(3) . .
Ni8 Ni7 C1 Ni5 -77.6(5) . .
C7 Ni7 C1 Ni8 -51.2(12) . .
C14 Ni7 C1 Ni8 154.4(5) . .
Ni5 Ni7 C1 Ni8 77.6(5) . .
Ni11 Ni7 C1 Ni8 -76.7(4) . .
Ni6 Ni7 C1 Ni8 142.4(5) . .
Ni16 Ni7 C1 Ni8 100.6(4) . .
Ni12 Ni7 C1 Ni8 -149.1(7) . .
Cu1 Ni7 C1 Ni8 38.3(4) . .
C7 Ni7 C1 Ni12 97.9(11) . .
C14 Ni7 C1 Ni12 -56.5(6) . .
Ni5 Ni7 C1 Ni12 -133.3(6) . .
Ni11 Ni7 C1 Ni12 72.4(4) . .
Ni6 Ni7 C1 Ni12 -68.5(3) . .
Ni16 Ni7 C1 Ni12 -110.3(3) . .
Cu1 Ni7 C1 Ni12 -172.6(3) . .
Ni8 Ni7 C1 Ni12 149.1(7) . .
C7 Ni7 C1 Ni11 25.5(12) . .
C14 Ni7 C1 Ni11 -128.9(5) . .
Ni5 Ni7 C1 Ni11 154.3(6) . .
Ni6 Ni7 C1 Ni11 -140.9(4) . .
Ni16 Ni7 C1 Ni11 177.27(16) . .
Ni12 Ni7 C1 Ni11 -72.4(4) . .
Cu1 Ni7 C1 Ni11 115.0(3) . .
Ni8 Ni7 C1 Ni11 76.7(4) . .
C10 Ni13 C1 Ni10 -151.3(5) . .
C17 Ni13 C1 Ni10 64.8(12) . .
Ni3 Ni13 C1 Ni10 18.3(5) 2_665 .
Ni11 Ni13 C1 Ni10 -148.9(6) . .
Ni9 Ni13 C1 Ni10 70.3(3) . .
Ni8 Ni13 C1 Ni10 133.5(7) . .
Ni15 Ni13 C1 Ni10 -46.1(4) . .
Ni12 Ni13 C1 Ni10 -78.0(4) . .
C10 Ni13 C1 Ni7 -3.7(16) . .
C17 Ni13 C1 Ni7 -147.5(12) . .
Ni3 Ni13 C1 Ni7 166.0(13) 2_665 .
Ni11 Ni13 C1 Ni7 -1.2(12) . .
Ni10 Ni13 C1 Ni7 147.7(17) . .
Ni9 Ni13 C1 Ni7 -142.0(15) . .
Ni8 Ni13 C1 Ni7 -78.8(14) . .
Ni15 Ni13 C1 Ni7 101.6(14) . .
Ni12 Ni13 C1 Ni7 69.7(13) . .
C10 Ni13 C1 Ni5 143.3(9) . .
C17 Ni13 C1 Ni5 -0.6(17) . .
Ni3 Ni13 C1 Ni5 -47.1(10) 2_665 .
Ni11 Ni13 C1 Ni5 145.7(11) . .
Ni10 Ni13 C1 Ni5 -65.4(8) . .
Ni9 Ni13 C1 Ni5 4.9(7) . .
Ni8 Ni13 C1 Ni5 68.1(8) . .
Ni15 Ni13 C1 Ni5 -111.5(9) . .
Ni12 Ni13 C1 Ni5 -143.4(12) . .
C10 Ni13 C1 Ni8 75.1(6) . .
C17 Ni13 C1 Ni8 -68.7(12) . .
Ni3 Ni13 C1 Ni8 -115.2(3) 2_665 .
Ni11 Ni13 C1 Ni8 77.6(4) . .
Ni10 Ni13 C1 Ni8 -133.5(7) . .
Ni9 Ni13 C1 Ni8 -63.2(3) . .
Ni15 Ni13 C1 Ni8 -179.6(3) . .
Ni12 Ni13 C1 Ni8 148.5(7) . .
C10 Ni13 C1 Ni12 -73.3(6) . .
C17 Ni13 C1 Ni12 142.8(9) . .
Ni3 Ni13 C1 Ni12 96.3(4) 2_665 .
Ni11 Ni13 C1 Ni12 -70.9(4) . .
Ni10 Ni13 C1 Ni12 78.0(4) . .
Ni9 Ni13 C1 Ni12 148.3(5) . .
Ni8 Ni13 C1 Ni12 -148.5(7) . .
Ni15 Ni13 C1 Ni12 31.9(4) . .
C10 Ni13 C1 Ni11 -2.5(6) . .
C17 Ni13 C1 Ni11 -146.3(9) . .
Ni3 Ni13 C1 Ni11 167.17(16) 2_665 .
Ni10 Ni13 C1 Ni11 148.9(6) . .
Ni9 Ni13 C1 Ni11 -140.8(4) . .
Ni8 Ni13 C1 Ni11 -77.6(4) . .
Ni15 Ni13 C1 Ni11 102.8(3) . .
Ni12 Ni13 C1 Ni11 70.9(4) . .
C2 Ni5 C1 Ni10 -51.1(11) . .
Cu1 Ni5 C1 Ni10 178.4(3) . .
Ni10 Ni5 C1 Ni10 -14.7(5) 2_665 .
Ni7 Ni5 C1 Ni10 132.5(6) . .
Ni6 Ni5 C1 Ni10 64.5(3) . .
Ni8 Ni5 C1 Ni10 -136.2(6) . .
Ni2 Ni5 C1 Ni10 -114.9(3) . .
Ni9 Ni5 C1 Ni10 -69.9(3) . .
Ni16 Ni5 C1 Ni10 109.9(3) . .
Ni3 Ni5 C1 Ni10 48.6(6) . .
C2 Ni5 C1 Ni7 176.4(8) . .
Cu1 Ni5 C1 Ni7 45.9(4) . .
Ni10 Ni5 C1 Ni7 -147.2(2) 2_665 .
Ni6 Ni5 C1 Ni7 -68.0(3) . .
Ni8 Ni5 C1 Ni7 91.3(5) . .
Ni10 Ni5 C1 Ni7 -132.5(6) . .
Ni2 Ni5 C1 Ni7 112.6(3) . .
Ni9 Ni5 C1 Ni7 157.6(5) . .
Ni16 Ni5 C1 Ni7 -22.6(4) . .
Ni3 Ni5 C1 Ni7 -83.9(5) . .
C2 Ni5 C1 Ni13 13.9(17) . .
Cu1 Ni5 C1 Ni13 -116.6(9) . .
Ni10 Ni5 C1 Ni13 50.3(10) 2_665 .
Ni7 Ni5 C1 Ni13 -162.5(12) . .
Ni6 Ni5 C1 Ni13 129.5(10) . .
Ni8 Ni5 C1 Ni13 -71.2(8) . .
Ni10 Ni5 C1 Ni13 65.0(8) . .
Ni2 Ni5 C1 Ni13 -49.9(10) . .
Ni9 Ni5 C1 Ni13 -4.9(7) . .
Ni16 Ni5 C1 Ni13 174.9(7) . .
Ni3 Ni5 C1 Ni13 113.6(8) . .
C2 Ni5 C1 Ni8 85.1(10) . .
Cu1 Ni5 C1 Ni8 -45.4(4) . .
Ni10 Ni5 C1 Ni8 121.5(3) 2_665 .
Ni7 Ni5 C1 Ni8 -91.3(5) . .
Ni6 Ni5 C1 Ni8 -159.3(5) . .
Ni10 Ni5 C1 Ni8 136.2(6) . .
Ni2 Ni5 C1 Ni8 21.3(5) . .
Ni9 Ni5 C1 Ni8 66.3(3) . .
Ni16 Ni5 C1 Ni8 -113.9(3) . .
Ni3 Ni5 C1 Ni8 -175.18(12) . .
C2 Ni5 C1 Ni12 -116.4(11) . .
Cu1 Ni5 C1 Ni12 113.1(8) . .
Ni10 Ni5 C1 Ni12 -80.0(9) 2_665 .
Ni7 Ni5 C1 Ni12 67.2(8) . .
Ni6 Ni5 C1 Ni12 -0.8(7) . .
Ni8 Ni5 C1 Ni12 158.5(11) . .
Ni10 Ni5 C1 Ni12 -65.3(7) . .
Ni2 Ni5 C1 Ni12 179.8(6) . .
Ni9 Ni5 C1 Ni12 -135.2(9) . .
Ni16 Ni5 C1 Ni12 44.6(9) . .
Ni3 Ni5 C1 Ni12 -16.7(12) . .
C2 Ni5 C1 Ni11 133.6(11) . .
Cu1 Ni5 C1 Ni11 3.1(12) . .
Ni10 Ni5 C1 Ni11 170.0(10) 2_665 .
Ni7 Ni5 C1 Ni11 -42.8(9) . .
Ni6 Ni5 C1 Ni11 -110.9(12) . .
Ni8 Ni5 C1 Ni11 48.5(9) . .
Ni10 Ni5 C1 Ni11 -175.3(15) . .
Ni2 Ni5 C1 Ni11 69.7(12) . .
Ni9 Ni5 C1 Ni11 114.7(12) . .
Ni16 Ni5 C1 Ni11 -65.4(12) . .
Ni3 Ni5 C1 Ni11 -126.7(9) . .
C6 Ni8 C1 Ni10 -174.0(9) . .
C13 Ni8 C1 Ni10 -27.7(12) . .
Ni5 Ni8 C1 Ni10 64.7(9) . .
Ni9 Ni8 C1 Ni10 -4.4(8) . .
Ni11 Ni8 C1 Ni10 -143.7(12) . .
Ni13 Ni8 C1 Ni10 -70.7(9) . .
Cu1 Ni8 C1 Ni10 103.1(10) . .
Ni7 Ni8 C1 Ni10 141.1(13) . .
Ni2 Ni8 C1 Ni10 48.0(11) . .
C6 Ni8 C1 Ni7 45.0(11) . .
C13 Ni8 C1 Ni7 -168.7(5) . .
Ni5 Ni8 C1 Ni7 -76.4(5) . .
Ni9 Ni8 C1 Ni7 -145.4(5) . .
Ni11 Ni8 C1 Ni7 75.3(4) . .
Ni13 Ni8 C1 Ni7 148.3(7) . .
Cu1 Ni8 C1 Ni7 -37.9(4) . .
Ni2 Ni8 C1 Ni7 -93.1(4) . .
C6 Ni8 C1 Ni13 -103.3(9) . .
C13 Ni8 C1 Ni13 43.0(7) . .
Ni5 Ni8 C1 Ni13 135.3(6) . .
Ni9 Ni8 C1 Ni13 66.3(3) . .
Ni11 Ni8 C1 Ni13 -73.0(4) . .
Cu1 Ni8 C1 Ni13 173.8(3) . .
Ni7 Ni8 C1 Ni13 -148.3(7) . .
Ni2 Ni8 C1 Ni13 118.6(3) . .
C6 Ni8 C1 Ni5 121.4(9) . .
C13 Ni8 C1 Ni5 -92.3(6) . .
Ni9 Ni8 C1 Ni5 -69.1(3) . .
Ni11 Ni8 C1 Ni5 151.6(6) . .
Ni13 Ni8 C1 Ni5 -135.3(6) . .
Cu1 Ni8 C1 Ni5 38.5(4) . .
Ni7 Ni8 C1 Ni5 76.4(5) . .
Ni2 Ni8 C1 Ni5 -16.7(4) . .
C6 Ni8 C1 Ni12 -26(2) . .
C13 Ni8 C1 Ni12 119.9(14) . .
Ni5 Ni8 C1 Ni12 -147.8(17) . .
Ni9 Ni8 C1 Ni12 143.1(16) . .
Ni11 Ni8 C1 Ni12 3.8(12) . .
Ni13 Ni8 C1 Ni12 76.9(14) . .
Cu1 Ni8 C1 Ni12 -109.4(14) . .
Ni7 Ni8 C1 Ni12 -71.4(14) . .
Ni2 Ni8 C1 Ni12 -164.5(13) . .
C6 Ni8 C1 Ni11 -30.3(11) . .
C13 Ni8 C1 Ni11 116.0(5) . .
Ni5 Ni8 C1 Ni11 -151.6(6) . .
Ni9 Ni8 C1 Ni11 139.3(4) . .
Ni13 Ni8 C1 Ni11 73.0(4) . .
Cu1 Ni8 C1 Ni11 -113.2(3) . .
Ni7 Ni8 C1 Ni11 -75.3(4) . .
Ni2 Ni8 C1 Ni11 -168.3(2) . .
C9 Ni12 C1 Ni10 171.2(5) . .
C19 Ni12 C1 Ni10 -58.7(12) . .
Ni14 Ni12 C1 Ni10 -15.6(5) . .
Ni11 Ni12 C1 Ni10 151.6(6) . .
Ni7 Ni12 C1 Ni10 -131.2(6) . .
Ni6 Ni12 C1 Ni10 -65.5(3) . .
Ni15 Ni12 C1 Ni10 46.5(4) . .
Ni13 Ni12 C1 Ni10 79.3(5) . .
C9 Ni12 C1 Ni7 -57.6(6) . .
C19 Ni12 C1 Ni7 72.5(11) . .
Ni14 Ni12 C1 Ni7 115.6(3) . .
Ni11 Ni12 C1 Ni7 -77.2(4) . .
Ni10 Ni12 C1 Ni7 131.2(6) . .
Ni6 Ni12 C1 Ni7 65.7(3) . .
Ni15 Ni12 C1 Ni7 177.7(3) . .
Ni13 Ni12 C1 Ni7 -149.5(7) . .
C9 Ni12 C1 Ni13 91.9(6) . .
C19 Ni12 C1 Ni13 -138.0(9) . .
Ni14 Ni12 C1 Ni13 -94.9(4) . .
Ni11 Ni12 C1 Ni13 72.3(4) . .
Ni10 Ni12 C1 Ni13 -79.3(5) . .
Ni7 Ni12 C1 Ni13 149.5(7) . .
Ni6 Ni12 C1 Ni13 -144.8(5) . .
Ni15 Ni12 C1 Ni13 -32.8(4) . .
C9 Ni12 C1 Ni5 -122.5(9) . .
C19 Ni12 C1 Ni5 7.6(16) . .
Ni14 Ni12 C1 Ni5 50.7(9) . .
Ni11 Ni12 C1 Ni5 -142.2(11) . .
Ni10 Ni12 C1 Ni5 66.3(7) . .
Ni7 Ni12 C1 Ni5 -64.9(8) . .
Ni6 Ni12 C1 Ni5 0.8(7) . .
Ni15 Ni12 C1 Ni5 112.8(8) . .
Ni13 Ni12 C1 Ni5 145.6(11) . .
C9 Ni12 C1 Ni8 15.7(17) . .
C19 Ni12 C1 Ni8 145.8(13) . .
Ni14 Ni12 C1 Ni8 -171.1(13) . .
Ni11 Ni12 C1 Ni8 -3.9(12) . .
Ni10 Ni12 C1 Ni8 -155.5(18) . .
Ni7 Ni12 C1 Ni8 73.3(14) . .
Ni6 Ni12 C1 Ni8 139.0(16) . .
Ni15 Ni12 C1 Ni8 -109.0(14) . .
Ni13 Ni12 C1 Ni8 -76.2(14) . .
C9 Ni12 C1 Ni11 19.7(6) . .
C19 Ni12 C1 Ni11 149.7(9) . .
Ni14 Ni12 C1 Ni11 -167.16(18) . .
Ni10 Ni12 C1 Ni11 -151.6(6) . .
Ni7 Ni12 C1 Ni11 77.2(4) . .
Ni6 Ni12 C1 Ni11 142.9(4) . .
Ni15 Ni12 C1 Ni11 -105.1(3) . .
Ni13 Ni12 C1 Ni11 -72.3(4) . .
C8 Ni11 C1 Ni10 -179.1(10) . .
C10 Ni11 C1 Ni10 51.4(12) . .
C9 Ni11 C1 Ni10 -60.7(11) . .
Ni13 Ni11 C1 Ni10 49.3(9) . .
Ni12 Ni11 C1 Ni10 -44.0(9) . .
Ni7 Ni11 C1 Ni10 -130.1(13) . .
Ni8 Ni11 C1 Ni10 138.2(13) . .
C8 Ni11 C1 Ni7 -49.1(13) . .
C10 Ni11 C1 Ni7 -178.5(5) . .
C9 Ni11 C1 Ni7 69.4(5) . .
Ni13 Ni11 C1 Ni7 179.3(6) . .
Ni12 Ni11 C1 Ni7 86.0(4) . .
Ni8 Ni11 C1 Ni7 -91.8(5) . .
C8 Ni11 C1 Ni13 131.6(11) . .
C10 Ni11 C1 Ni13 2.2(6) . .
C9 Ni11 C1 Ni13 -110.0(5) . .
Ni12 Ni11 C1 Ni13 -93.3(5) . .
Ni7 Ni11 C1 Ni13 -179.3(6) . .
Ni8 Ni11 C1 Ni13 88.9(4) . .
C8 Ni11 C1 Ni5 -6(2) . .
C10 Ni11 C1 Ni5 -135.4(12) . .
C9 Ni11 C1 Ni5 112.5(12) . .
Ni13 Ni11 C1 Ni5 -137.6(13) . .
Ni12 Ni11 C1 Ni5 129.1(13) . .
Ni7 Ni11 C1 Ni5 43.1(9) . .
Ni8 Ni11 C1 Ni5 -48.7(9) . .
C8 Ni11 C1 Ni8 42.7(14) . .
C10 Ni11 C1 Ni8 -86.7(6) . .
C9 Ni11 C1 Ni8 161.1(5) . .
Ni13 Ni11 C1 Ni8 -88.9(4) . .
Ni12 Ni11 C1 Ni8 177.8(7) . .
Ni7 Ni11 C1 Ni8 91.8(5) . .
C8 Ni11 C1 Ni12 -135.1(11) . .
C10 Ni11 C1 Ni12 95.5(5) . .
C9 Ni11 C1 Ni12 -16.7(5) . .
Ni13 Ni11 C1 Ni12 93.3(5) . .
Ni7 Ni11 C1 Ni12 -86.0(4) . .
Ni8 Ni11 C1 Ni12 -177.8(6) . .
C1 Ni5 C2 Ni10 48.1(11) . 2_665
Cu1 Ni5 C2 Ni10 179.5(3) . 2_665
Ni7 Ni5 C2 Ni10 -140.6(9) . 2_665
Ni6 Ni5 C2 Ni10 -54.4(5) . 2_665
Ni8 Ni5 C2 Ni10 111.3(3) . 2_665
Ni10 Ni5 C2 Ni10 10.3(5) . 2_665
Ni2 Ni5 C2 Ni10 133.5(6) . 2_665
Ni9 Ni5 C2 Ni10 66.0(3) . 2_665
Ni16 Ni5 C2 Ni10 -113.6(3) . 2_665
Ni3 Ni5 C2 Ni10 -73.1(3) . 2_665
C1 Ni5 C2 Ni15 131.5(16) . 2_665
Cu1 Ni5 C2 Ni15 -97.2(17) . 2_665
Ni10 Ni5 C2 Ni15 83.3(16) 2_665 2_665
Ni7 Ni5 C2 Ni15 -57(2) . 2_665
Ni6 Ni5 C2 Ni15 28.9(19) . 2_665
Ni8 Ni5 C2 Ni15 -165.4(14) . 2_665
Ni10 Ni5 C2 Ni15 93.6(17) . 2_665
Ni2 Ni5 C2 Ni15 -143(2) . 2_665
Ni9 Ni5 C2 Ni15 149.3(17) . 2_665
Ni16 Ni5 C2 Ni15 -30.3(17) . 2_665
Ni3 Ni5 C2 Ni15 10.2(15) . 2_665
C1 Ni5 C2 Ni4 -166.5(8) . .
Cu1 Ni5 C2 Ni4 -35.1(4) . .
Ni10 Ni5 C2 Ni4 145.4(7) 2_665 .
Ni7 Ni5 C2 Ni4 4.8(15) . .
Ni6 Ni5 C2 Ni4 91.0(4) . .
Ni8 Ni5 C2 Ni4 -103.3(4) . .
Ni10 Ni5 C2 Ni4 155.7(3) . .
Ni2 Ni5 C2 Ni4 -81.1(4) . .
Ni9 Ni5 C2 Ni4 -148.6(4) . .
Ni16 Ni5 C2 Ni4 31.8(4) . .
Ni3 Ni5 C2 Ni4 72.3(4) . .
C1 Ni5 C2 Ni14 -22.0(14) . 2_665
Cu1 Ni5 C2 Ni14 109.3(6) . 2_665
Ni10 Ni5 C2 Ni14 -70.2(7) 2_665 2_665
Ni7 Ni5 C2 Ni14 149.3(7) . 2_665
Ni6 Ni5 C2 Ni14 -124.6(6) . 2_665
Ni8 Ni5 C2 Ni14 41.2(9) . 2_665
Ni10 Ni5 C2 Ni14 -59.9(7) . 2_665
Ni2 Ni5 C2 Ni14 63.4(6) . 2_665
Ni9 Ni5 C2 Ni14 -4.2(6) . 2_665
Ni16 Ni5 C2 Ni14 176.2(6) . 2_665
Ni3 Ni5 C2 Ni14 -143.3(8) . 2_665
C1 Ni5 C2 Ni2 -85.4(10) . .
Cu1 Ni5 C2 Ni2 45.9(4) . .
Ni10 Ni5 C2 Ni2 -133.5(6) 2_665 .
Ni7 Ni5 C2 Ni2 85.9(12) . .
Ni6 Ni5 C2 Ni2 172.07(15) . .
Ni8 Ni5 C2 Ni2 -22.2(6) . .
Ni10 Ni5 C2 Ni2 -123.2(3) . .
Ni9 Ni5 C2 Ni2 -67.6(3) . .
Ni16 Ni5 C2 Ni2 112.8(3) . .
Ni3 Ni5 C2 Ni2 153.4(6) . .
C1 Ni5 C2 Ni3 121.2(9) . .
Cu1 Ni5 C2 Ni3 -107.4(2) . .
Ni10 Ni5 C2 Ni3 73.1(3) 2_665 .
Ni7 Ni5 C2 Ni3 -67.5(12) . .
Ni6 Ni5 C2 Ni3 18.7(5) . .
Ni8 Ni5 C2 Ni3 -175.59(10) . .
Ni10 Ni5 C2 Ni3 83.4(3) . .
Ni2 Ni5 C2 Ni3 -153.4(6) . .
Ni9 Ni5 C2 Ni3 139.1(3) . .
Ni16 Ni5 C2 Ni3 -40.5(3) . .
C4 Ni4 C2 Ni5 62.7(17) . .
C12 Ni4 C2 Ni5 -160.2(5) 2_665 .
Ni15 Ni4 C2 Ni5 -156.2(7) 2_665 .
Ni2 Ni4 C2 Ni5 83.0(5) . .
Cu1 Ni4 C2 Ni5 31.9(4) . .
Ni3 Ni4 C2 Ni5 -75.6(4) . .
Ni16 Ni4 C2 Ni5 -29.8(4) . .
C4 Ni4 C2 Ni10 138.7(15) . 2_665
C12 Ni4 C2 Ni10 -84.3(13) 2_665 2_665
Ni15 Ni4 C2 Ni10 -80.3(11) 2_665 2_665
Ni2 Ni4 C2 Ni10 158.9(14) . 2_665
Cu1 Ni4 C2 Ni10 107.9(12) . 2_665
Ni3 Ni4 C2 Ni10 0.4(10) . 2_665
Ni5 Ni4 C2 Ni10 75.9(11) . 2_665
Ni16 Ni4 C2 Ni10 46.1(12) . 2_665
C4 Ni4 C2 Ni15 -141.1(15) . 2_665
C12 Ni4 C2 Ni15 -4.0(6) 2_665 2_665
Ni2 Ni4 C2 Ni15 -120.8(5) . 2_665
Cu1 Ni4 C2 Ni15 -171.9(3) . 2_665
Ni3 Ni4 C2 Ni15 80.6(3) . 2_665
Ni5 Ni4 C2 Ni15 156.2(7) . 2_665
Ni16 Ni4 C2 Ni15 126.4(3) . 2_665
C4 Ni4 C2 Ni14 -74.7(19) . 2_665
C12 Ni4 C2 Ni14 62.4(10) 2_665 2_665
Ni15 Ni4 C2 Ni14 66.4(8) 2_665 2_665
Ni2 Ni4 C2 Ni14 -54.4(7) . 2_665
Cu1 Ni4 C2 Ni14 -105.5(8) . 2_665
Ni3 Ni4 C2 Ni14 147.0(10) . 2_665
Ni5 Ni4 C2 Ni14 -137.4(11) . 2_665
Ni16 Ni4 C2 Ni14 -167.2(8) . 2_665
C4 Ni4 C2 Ni2 -20.2(18) . .
C12 Ni4 C2 Ni2 116.8(5) 2_665 .
Ni15 Ni4 C2 Ni2 120.8(5) 2_665 .
Cu1 Ni4 C2 Ni2 -51.1(3) . .
Ni3 Ni4 C2 Ni2 -158.6(5) . .
Ni5 Ni4 C2 Ni2 -83.0(5) . .
Ni16 Ni4 C2 Ni2 -112.8(3) . .
C4 Ni4 C2 Ni3 138.3(15) . .
C12 Ni4 C2 Ni3 -84.6(5) 2_665 .
Ni15 Ni4 C2 Ni3 -80.6(3) 2_665 .
Ni2 Ni4 C2 Ni3 158.6(5) . .
Cu1 Ni4 C2 Ni3 107.5(2) . .
Ni5 Ni4 C2 Ni3 75.6(4) . .
Ni16 Ni4 C2 Ni3 45.8(2) . .
C3 Ni2 C2 Ni5 -83.0(16) . .
C16 Ni2 C2 Ni5 139.3(5) 2_665 .
Ni14 Ni2 C2 Ni5 127.3(6) 2_665 .
Ni4 Ni2 C2 Ni5 -91.2(5) . .
Cu1 Ni2 C2 Ni5 -40.8(4) . .
Ni9 Ni2 C2 Ni5 62.0(3) . .
Ni8 Ni2 C2 Ni5 16.4(4) . .
C3 Ni2 C2 Ni10 -155.7(13) . 2_665
C16 Ni2 C2 Ni10 66.5(10) 2_665 2_665
Ni14 Ni2 C2 Ni10 54.6(7) 2_665 2_665
Ni5 Ni2 C2 Ni10 -72.7(8) . 2_665
Ni4 Ni2 C2 Ni10 -163.9(11) . 2_665
Cu1 Ni2 C2 Ni10 -113.6(8) . 2_665
Ni9 Ni2 C2 Ni10 -10.8(7) . 2_665
Ni8 Ni2 C2 Ni10 -56.4(8) . 2_665
C3 Ni2 C2 Ni15 79.4(17) . 2_665
C16 Ni2 C2 Ni15 -58.3(8) 2_665 2_665
Ni14 Ni2 C2 Ni15 -70.3(6) 2_665 2_665
Ni5 Ni2 C2 Ni15 162.4(10) . 2_665
Ni4 Ni2 C2 Ni15 71.3(6) . 2_665
Cu1 Ni2 C2 Ni15 121.6(7) . 2_665
Ni9 Ni2 C2 Ni15 -135.6(7) . 2_665
Ni8 Ni2 C2 Ni15 178.8(6) . 2_665
C3 Ni2 C2 Ni4 8.2(17) . .
C16 Ni2 C2 Ni4 -129.6(5) 2_665 .
Ni14 Ni2 C2 Ni4 -141.5(6) 2_665 .
Ni5 Ni2 C2 Ni4 91.2(5) . .
Cu1 Ni2 C2 Ni4 50.3(3) . .
Ni9 Ni2 C2 Ni4 153.1(4) . .
Ni8 Ni2 C2 Ni4 107.5(3) . .
C3 Ni2 C2 Ni14 149.7(14) . 2_665
C16 Ni2 C2 Ni14 11.9(6) 2_665 2_665
Ni5 Ni2 C2 Ni14 -127.3(6) . 2_665
Ni4 Ni2 C2 Ni14 141.5(6) . 2_665
Cu1 Ni2 C2 Ni14 -168.1(3) . 2_665
Ni9 Ni2 C2 Ni14 -65.3(3) . 2_665
Ni8 Ni2 C2 Ni14 -110.9(3) . 2_665
C3 Ni2 C2 Ni3 -31(2) . .
C16 Ni2 C2 Ni3 -168.8(11) 2_665 .
Ni14 Ni2 C2 Ni3 179.3(14) 2_665 .
Ni5 Ni2 C2 Ni3 52.0(9) . .
Ni4 Ni2 C2 Ni3 -39.2(9) . .
Cu1 Ni2 C2 Ni3 11.1(11) . .
Ni9 Ni2 C2 Ni3 113.9(12) . .
Ni8 Ni2 C2 Ni3 68.3(11) . .
C15 Ni3 C2 Ni5 89.4(6) . .
C17 Ni3 C2 Ni5 -155.5(6) 2_665 .
Ni13 Ni3 C2 Ni5 -131.8(4) 2_665 .
Ni16 Ni3 C2 Ni5 42.4(4) . .
Ni6 Ni3 C2 Ni5 -16.2(4) . .
Ni10 Ni3 C2 Ni5 -85.8(5) 2_665 .
Ni4 Ni3 C2 Ni5 94.4(5) . .
Ni9 Ni3 C2 Ni5 -72.4(4) 2_665 .
Ni15 Ni3 C2 Ni5 175.3(7) 2_665 .
C15 Ni3 C2 Ni10 175.2(5) . 2_665
C17 Ni3 C2 Ni10 -69.7(8) 2_665 2_665
Ni13 Ni3 C2 Ni10 -46.0(3) 2_665 2_665
Ni16 Ni3 C2 Ni10 128.2(3) . 2_665
Ni6 Ni3 C2 Ni10 69.6(3) . 2_665
Ni4 Ni3 C2 Ni10 -179.8(6) . 2_665
Ni5 Ni3 C2 Ni10 85.8(5) . 2_665
Ni9 Ni3 C2 Ni10 13.4(4) 2_665 2_665
Ni15 Ni3 C2 Ni10 -98.8(5) 2_665 2_665
C15 Ni3 C2 Ni15 -86.0(6) . 2_665
C17 Ni3 C2 Ni15 29.2(9) 2_665 2_665
Ni13 Ni3 C2 Ni15 52.8(3) 2_665 2_665
Ni16 Ni3 C2 Ni15 -132.9(3) . 2_665
Ni6 Ni3 C2 Ni15 168.5(3) . 2_665
Ni10 Ni3 C2 Ni15 98.8(5) 2_665 2_665
Ni4 Ni3 C2 Ni15 -80.9(4) . 2_665
Ni5 Ni3 C2 Ni15 -175.3(7) . 2_665
Ni9 Ni3 C2 Ni15 112.2(3) 2_665 2_665
C15 Ni3 C2 Ni4 -5.0(6) . .
C17 Ni3 C2 Ni4 110.1(7) 2_665 .
Ni13 Ni3 C2 Ni4 133.8(3) 2_665 .
Ni16 Ni3 C2 Ni4 -52.0(3) . .
Ni6 Ni3 C2 Ni4 -110.6(3) . .
Ni10 Ni3 C2 Ni4 179.8(6) 2_665 .
Ni5 Ni3 C2 Ni4 -94.4(5) . .
Ni9 Ni3 C2 Ni4 -166.8(2) 2_665 .
Ni15 Ni3 C2 Ni4 80.9(4) 2_665 .
C15 Ni3 C2 Ni14 -145.3(10) . 2_665
C17 Ni3 C2 Ni14 -30.2(14) 2_665 2_665
Ni13 Ni3 C2 Ni14 -6.5(10) 2_665 2_665
Ni16 Ni3 C2 Ni14 167.7(10) . 2_665
Ni6 Ni3 C2 Ni14 109.1(10) . 2_665
Ni10 Ni3 C2 Ni14 39.5(8) 2_665 2_665
Ni4 Ni3 C2 Ni14 -140.3(12) . 2_665
Ni5 Ni3 C2 Ni14 125.3(12) . 2_665
Ni9 Ni3 C2 Ni14 52.8(10) 2_665 2_665
Ni15 Ni3 C2 Ni14 -59.4(9) 2_665 2_665
C15 Ni3 C2 Ni2 35.8(13) . .
C17 Ni3 C2 Ni2 150.9(10) 2_665 .
Ni13 Ni3 C2 Ni2 174.6(11) 2_665 .
Ni16 Ni3 C2 Ni2 -11.2(11) . .
Ni6 Ni3 C2 Ni2 -69.8(12) . .
Ni10 Ni3 C2 Ni2 -139.4(14) 2_665 .
Ni4 Ni3 C2 Ni2 40.8(9) . .
Ni5 Ni3 C2 Ni2 -53.6(10) . .
Ni9 Ni3 C2 Ni2 -126.0(11) 2_665 .
Ni15 Ni3 C2 Ni2 121.7(14) 2_665 .
C16 Ni2 C3 O3 0(14) 2_665 .
C2 Ni2 C3 O3 -139(13) . .
Ni14 Ni2 C3 O3 -6(15) 2_665 .
Ni5 Ni2 C3 O3 159(14) . .
Ni4 Ni2 C3 O3 -133(14) . .
Cu1 Ni2 C3 O3 177(14) . .
Ni9 Ni2 C3 O3 85(14) . .
Ni8 Ni2 C3 O3 120(14) . .
C12 Ni4 C4 O4 14(12) 2_665 .
C2 Ni4 C4 O4 151(11) . .
Ni15 Ni4 C4 O4 28(12) 2_665 .
Ni2 Ni4 C4 O4 135(11) . .
Cu1 Ni4 C4 O4 -176(12) . .
Ni3 Ni4 C4 O4 -82(12) . .
Ni5 Ni4 C4 O4 -161(11) . .
Ni16 Ni4 C4 O4 -114(11) . .
C15 Ni16 C5 O5 -40(89) . .
C14 Ni16 C5 O5 -172(100) . .
Ni6 Ni16 C5 O5 -172(100) . .
Ni3 Ni16 C5 O5 -33(89) . .
Ni7 Ni16 C5 O5 136(89) . .
Ni5 Ni16 C5 O5 86(89) . .
Ni4 Ni16 C5 O5 24(89) . .
Cu1 Ni16 C5 O5 77(89) . .
C13 Ni8 C6 O6 -17(72) . .
C1 Ni8 C6 O6 132(71) . .
Ni5 Ni8 C6 O6 -145(71) . .
Ni9 Ni8 C6 O6 -30(72) . .
Ni11 Ni8 C6 O6 108(72) . .
Ni13 Ni8 C6 O6 65(72) . .
Cu1 Ni8 C6 O6 -141(72) . .
Ni7 Ni8 C6 O6 163(72) . .
Ni2 Ni8 C6 O6 -90(72) . .
C1 Ni7 C7 O7 -14(100) . .
C14 Ni7 C7 O7 143(100) . .
Ni5 Ni7 C7 O7 -108(100) . .
Ni11 Ni7 C7 O7 7(100) . .
Ni6 Ni7 C7 O7 144(99) . .
Ni16 Ni7 C7 O7 -167(100) . .
Ni12 Ni7 C7 O7 55(100) . .
Cu1 Ni7 C7 O7 -106(100) . .
Ni8 Ni7 C7 O7 -50(100) . .
C10 Ni11 C8 O8 -161(30) . .
C9 Ni11 C8 O8 -48(30) . .
C1 Ni11 C8 O8 70(30) . .
Ni13 Ni11 C8 O8 174(100) . .
Ni12 Ni11 C8 O8 -40(31) . .
Ni7 Ni11 C8 O8 33(30) . .
Ni8 Ni11 C8 O8 103(30) . .
C19 Ni12 C9 O9 6(3) . .
C1 Ni12 C9 O9 161(2) . .
Ni14 Ni12 C9 O9 -8(3) . .
Ni11 Ni12 C9 O9 -179(3) . .
Ni10 Ni12 C9 O9 177.1(17) . .
Ni7 Ni12 C9 O9 122(3) . .
Ni6 Ni12 C9 O9 86(3) . .
Ni15 Ni12 C9 O9 -88(3) . .
Ni13 Ni12 C9 O9 -152(2) . .
C19 Ni12 C9 Ni11 -175.3(5) . .
C1 Ni12 C9 Ni11 -19.9(6) . .
Ni14 Ni12 C9 Ni11 171.1(4) . .
Ni10 Ni12 C9 Ni11 -4.1(13) . .
Ni7 Ni12 C9 Ni11 -59.3(3) . .
Ni6 Ni12 C9 Ni11 -95.0(5) . .
Ni15 Ni12 C9 Ni11 90.7(4) . .
Ni13 Ni12 C9 Ni11 27.0(4) . .
C8 Ni11 C9 O9 -7.6(16) . .
C10 Ni11 C9 O9 95.4(15) . .
C1 Ni11 C9 O9 -162.5(15) . .
Ni13 Ni11 C9 O9 146.8(14) . .
Ni12 Ni11 C9 O9 179.2(18) . .
Ni7 Ni11 C9 O9 -116.3(15) . .
Ni8 Ni11 C9 O9 -139.0(12) . .
C8 Ni11 C9 Ni12 173.1(6) . .
C10 Ni11 C9 Ni12 -83.9(6) . .
C1 Ni11 C9 Ni12 18.3(6) . .
Ni13 Ni11 C9 Ni12 -32.4(5) . .
Ni7 Ni11 C9 Ni12 64.5(4) . .
Ni8 Ni11 C9 Ni12 41.8(8) . .
C17 Ni13 C10 O10 -16(2) . .
C1 Ni13 C10 O10 -178(2) . .
Ni3 Ni13 C10 O10 17(3) 2_665 .
Ni11 Ni13 C10 O10 180(3) . .
Ni10 Ni13 C10 O10 139.0(19) . .
Ni9 Ni13 C10 O10 -96(2) . .
Ni8 Ni13 C10 O10 -132(2) . .
Ni15 Ni13 C10 O10 80(2) . .
Ni12 Ni13 C10 O10 137(2) . .
C17 Ni13 C10 Ni11 164.6(5) . .
C1 Ni13 C10 Ni11 2.6(7) . .
Ni3 Ni13 C10 Ni11 -162.5(3) 2_665 .
Ni10 Ni13 C10 Ni11 -40.9(10) . .
Ni9 Ni13 C10 Ni11 83.7(7) . .
Ni8 Ni13 C10 Ni11 48.3(3) . .
Ni15 Ni13 C10 Ni11 -100.2(3) . .
Ni12 Ni13 C10 Ni11 -42.4(3) . .
C8 Ni11 C10 O10 20.0(17) . .
C9 Ni11 C10 O10 -81.2(16) . .
C1 Ni11 C10 O10 177.8(15) . .
Ni13 Ni11 C10 O10 -179.9(19) . .
Ni12 Ni11 C10 O10 -128.5(15) . .
Ni7 Ni11 C10 O10 175.7(10) . .
Ni8 Ni11 C10 O10 128.8(15) . .
C8 Ni11 C10 Ni13 -160.1(6) . .
C9 Ni11 C10 Ni13 98.8(6) . .
C1 Ni11 C10 Ni13 -2.3(6) . .
Ni12 Ni11 C10 Ni13 51.4(4) . .
Ni7 Ni11 C10 Ni13 -4.4(10) . .
Ni8 Ni11 C10 Ni13 -51.3(4) . .
C12 Ni15 C11 O11 -33(15) . .
C2 Ni15 C11 O11 114(15) 2_665 .
Ni4 Ni15 C11 O11 -23(15) 2_665 .
Ni14 Ni15 C11 O11 104(15) . .
Ni12 Ni15 C11 O11 144(15) . .
Ni3 Ni15 C11 O11 -125(15) 2_665 .
Ni13 Ni15 C11 O11 -155(15) . .
Ni10 Ni15 C11 O11 162(15) . .
C11 Ni15 C12 O12 -8(2) . .
C2 Ni15 C12 O12 -176.7(19) 2_665 .
Ni4 Ni15 C12 O12 179(2) 2_665 .
Ni14 Ni15 C12 O12 -129.2(17) . .
Ni12 Ni15 C12 O12 -22(4) . .
Ni3 Ni15 C12 O12 126(2) 2_665 .
Ni13 Ni15 C12 O12 85(2) . .
Ni10 Ni15 C12 O12 153.3(16) . .
C11 Ni15 C12 Ni4 172.5(6) . 2_665
C2 Ni15 C12 Ni4 4.1(6) 2_665 2_665
Ni14 Ni15 C12 Ni4 51.6(7) . 2_665
Ni12 Ni15 C12 Ni4 159(2) . 2_665
Ni3 Ni15 C12 Ni4 -53.2(3) 2_665 2_665
Ni13 Ni15 C12 Ni4 -93.8(4) . 2_665
Ni10 Ni15 C12 Ni4 -25.9(8) . 2_665
C18 Ni9 C13 O13 -2(2) 2_665 .
Ni6 Ni9 C13 O13 3(2) 2_665 .
Ni8 Ni9 C13 O13 180(2) . .
Ni5 Ni9 C13 O13 -156.4(18) . .
Ni14 Ni9 C13 O13 -70(2) 2_665 .
Ni13 Ni9 C13 O13 116.8(19) . .
Ni10 Ni9 C13 O13 143.8(16) . .
Ni10 Ni9 C13 O13 -122.8(17) 2_665 .
Ni3 Ni9 C13 O13 75(2) 2_665 .
Ni2 Ni9 C13 O13 -107.7(19) . .
C18 Ni9 C13 Ni8 178.1(5) 2_665 .
Ni6 Ni9 C13 Ni8 -177.0(2) 2_665 .
Ni5 Ni9 C13 Ni8 23.7(5) . .
Ni14 Ni9 C13 Ni8 109.8(3) 2_665 .
Ni13 Ni9 C13 Ni8 -63.1(3) . .
Ni10 Ni9 C13 Ni8 -36.1(7) . .
Ni10 Ni9 C13 Ni8 57.3(11) 2_665 .
Ni3 Ni9 C13 Ni8 -105.1(4) 2_665 .
Ni2 Ni9 C13 Ni8 72.4(4) . .
C6 Ni8 C13 O13 8.8(18) . .
C1 Ni8 C13 O13 -150.3(16) . .
Ni5 Ni8 C13 O13 155.3(16) . .
Ni9 Ni8 C13 O13 -180(2) . .
Ni11 Ni8 C13 O13 -88.0(17) . .
Ni13 Ni8 C13 O13 -119.5(17) . .
Cu1 Ni8 C13 O13 96.3(17) . .
Ni7 Ni8 C13 O13 -172.2(9) . .
Ni2 Ni8 C13 O13 111.8(18) . .
C6 Ni8 C13 Ni9 -171.4(6) . .
C1 Ni8 C13 Ni9 29.6(7) . .
Ni5 Ni8 C13 Ni9 -24.8(5) . .
Ni11 Ni8 C13 Ni9 91.9(5) . .
Ni13 Ni8 C13 Ni9 60.4(3) . .
Cu1 Ni8 C13 Ni9 -83.8(5) . .
Ni7 Ni8 C13 Ni9 7.6(14) . .
Ni2 Ni8 C13 Ni9 -68.4(3) . .
C18 Ni6 C14 O14 33.3(18) . .
Ni9 Ni6 C14 O14 46(2) 2_665 .
Ni16 Ni6 C14 O14 142.2(19) . .
Ni5 Ni6 C14 O14 -172.6(16) . .
Ni10 Ni6 C14 O14 -113.4(15) . .
Ni3 Ni6 C14 O14 120.9(16) . .
Ni7 Ni6 C14 O14 -137.4(19) . .
Ni14 Ni6 C14 O14 -39.8(18) . .
Ni12 Ni6 C14 O14 -82.5(17) . .
C18 Ni6 C14 Ni16 -108.9(5) . .
Ni9 Ni6 C14 Ni16 -96.2(9) 2_665 .
Ni5 Ni6 C14 Ni16 45.2(4) . .
Ni10 Ni6 C14 Ni16 104.4(5) . .
Ni3 Ni6 C14 Ni16 -21.3(4) . .
Ni7 Ni6 C14 Ni16 80.4(4) . .
Ni14 Ni6 C14 Ni16 178.02(12) . .
Ni12 Ni6 C14 Ni16 135.2(3) . .
C18 Ni6 C14 Ni7 170.7(5) . .
Ni9 Ni6 C14 Ni7 -176.6(6) 2_665 .
Ni16 Ni6 C14 Ni7 -80.4(4) . .
Ni5 Ni6 C14 Ni7 -35.2(4) . .
Ni10 Ni6 C14 Ni7 24.0(8) . .
Ni3 Ni6 C14 Ni7 -101.7(3) . .
Ni14 Ni6 C14 Ni7 97.6(4) . .
Ni12 Ni6 C14 Ni7 54.8(3) . .
C5 Ni16 C14 O14 32.4(13) . .
C15 Ni16 C14 O14 -77.0(14) . .
Ni6 Ni16 C14 O14 -147.7(15) . .
Ni3 Ni16 C14 O14 -126.3(11) . .
Ni7 Ni16 C14 O14 130.2(14) . .
Ni5 Ni16 C14 O14 171.4(12) . .
Ni4 Ni16 C14 O14 177.9(7) . .
Cu1 Ni16 C14 O14 119.7(12) . .
C5 Ni16 C14 Ni6 -179.9(5) . .
C15 Ni16 C14 Ni6 70.7(8) . .
Ni3 Ni16 C14 Ni6 21.4(4) . .
Ni7 Ni16 C14 Ni6 -82.2(4) . .
Ni5 Ni16 C14 Ni6 -40.9(3) . .
Ni4 Ni16 C14 Ni6 -34.4(9) . .
Cu1 Ni16 C14 Ni6 -92.6(3) . .
C5 Ni16 C14 Ni7 -97.8(5) . .
C15 Ni16 C14 Ni7 152.9(6) . .
Ni6 Ni16 C14 Ni7 82.2(4) . .
Ni3 Ni16 C14 Ni7 103.6(3) . .
Ni5 Ni16 C14 Ni7 41.3(3) . .
Ni4 Ni16 C14 Ni7 47.8(9) . .
Cu1 Ni16 C14 Ni7 -10.4(4) . .
C7 Ni7 C14 O14 -34.8(14) . .
C1 Ni7 C14 O14 130.3(12) . .
Ni5 Ni7 C14 O14 -179.0(12) . .
Ni11 Ni7 C14 O14 64.1(14) . .
Ni6 Ni7 C14 O14 146.1(15) . .
Ni16 Ni7 C14 O14 -133.9(14) . .
Ni12 Ni7 C14 O14 89.8(12) . .
Cu1 Ni7 C14 O14 -123.2(12) . .
Ni8 Ni7 C14 O14 173.0(7) . .
C7 Ni7 C14 Ni6 179.0(6) . .
C1 Ni7 C14 Ni6 -15.8(7) . .
Ni5 Ni7 C14 Ni6 34.8(4) . .
Ni11 Ni7 C14 Ni6 -82.0(6) . .
Ni16 Ni7 C14 Ni6 80.0(4) . .
Ni12 Ni7 C14 Ni6 -56.3(4) . .
Cu1 Ni7 C14 Ni6 90.6(4) . .
Ni8 Ni7 C14 Ni6 26.9(11) . .
C7 Ni7 C14 Ni16 99.0(6) . .
C1 Ni7 C14 Ni16 -95.8(6) . .
Ni5 Ni7 C14 Ni16 -45.2(3) . .
Ni11 Ni7 C14 Ni16 -162.02(18) . .
Ni6 Ni7 C14 Ni16 -80.0(4) . .
Ni12 Ni7 C14 Ni16 -136.3(3) . .
Cu1 Ni7 C14 Ni16 10.6(4) . .
Ni8 Ni7 C14 Ni16 -53.1(9) . .
C17 Ni3 C15 O15 -20.1(19) 2_665 .
C2 Ni3 C15 O15 118.8(18) . .
Ni13 Ni3 C15 O15 8(2) 2_665 .
Ni16 Ni3 C15 O15 -169(2) . .
Ni6 Ni3 C15 O15 -138.7(18) . .
Ni10 Ni3 C15 O15 127.1(16) 2_665 .
Ni4 Ni3 C15 O15 114.9(19) . .
Ni5 Ni3 C15 O15 162.8(17) . .
Ni9 Ni3 C15 O15 -90.3(19) 2_665 .
Ni15 Ni3 C15 O15 74.1(19) 2_665 .
C17 Ni3 C15 Ni16 148.5(6) 2_665 .
C2 Ni3 C15 Ni16 -72.7(6) . .
Ni13 Ni3 C15 Ni16 176.14(16) 2_665 .
Ni6 Ni3 C15 Ni16 29.8(4) . .
Ni10 Ni3 C15 Ni16 -64.3(12) 2_665 .
Ni4 Ni3 C15 Ni16 -76.6(4) . .
Ni5 Ni3 C15 Ni16 -28.6(5) . .
Ni9 Ni3 C15 Ni16 78.2(7) 2_665 .
Ni15 Ni3 C15 Ni16 -117.3(3) 2_665 .
C5 Ni16 C15 O15 -15.5(18) . .
C14 Ni16 C15 O15 92.3(17) . .
Ni6 Ni16 C15 O15 138.5(16) . .
Ni3 Ni16 C15 O15 169(2) . .
Ni7 Ni16 C15 O15 175.1(8) . .
Ni5 Ni16 C15 O15 -161.5(15) . .
Ni4 Ni16 C15 O15 -117.7(17) . .
Cu1 Ni16 C15 O15 -105.3(16) . .
C5 Ni16 C15 Ni3 175.0(6) . .
C14 Ni16 C15 Ni3 -77.2(8) . .
Ni6 Ni16 C15 Ni3 -31.0(5) . .
Ni7 Ni16 C15 Ni3 5.6(15) . .
Ni5 Ni16 C15 Ni3 29.0(5) . .
Ni4 Ni16 C15 Ni3 72.8(4) . .
Cu1 Ni16 C15 Ni3 85.2(5) . .
C19 Ni14 C16 O16 17(2) . .
C2 Ni14 C16 O16 168.8(18) 2_665 .
Ni12 Ni14 C16 O16 33(3) . .
Ni2 Ni14 C16 O16 -178(2) 2_665 .
Ni10 Ni14 C16 O16 -154.9(14) . .
Ni15 Ni14 C16 O16 118.9(18) . .
Ni9 Ni14 C16 O16 -115.3(18) 2_665 .
Ni6 Ni14 C16 O16 -70.0(19) . .
C19 Ni14 C16 Ni2 -165.1(5) . 2_665
C2 Ni14 C16 Ni2 -12.9(6) 2_665 2_665
Ni12 Ni14 C16 Ni2 -148.5(6) . 2_665
Ni10 Ni14 C16 Ni2 23.4(10) . 2_665
Ni15 Ni14 C16 Ni2 -62.9(5) . 2_665
Ni9 Ni14 C16 Ni2 63.0(3) 2_665 2_665
Ni6 Ni14 C16 Ni2 108.3(4) . 2_665
C10 Ni13 C17 O17 -31(2) . .
C1 Ni13 C17 O17 115(2) . .
Ni3 Ni13 C17 O17 176(2) 2_665 .
Ni11 Ni13 C17 O17 -9(3) . .
Ni10 Ni13 C17 O17 163.3(18) . .
Ni9 Ni13 C17 O17 110(2) . .
Ni8 Ni13 C17 O17 65(2) . .
Ni15 Ni13 C17 O17 -133(2) . .
Ni12 Ni13 C17 O17 -136.2(16) . .
C10 Ni13 C17 Ni3 152.7(5) . 2_665
C1 Ni13 C17 Ni3 -61.1(12) . 2_665
Ni11 Ni13 C17 Ni3 175.1(3) . 2_665
Ni10 Ni13 C17 Ni3 -13.0(5) . 2_665
Ni9 Ni13 C17 Ni3 -66.3(3) . 2_665
Ni8 Ni13 C17 Ni3 -111.1(3) . 2_665
Ni15 Ni13 C17 Ni3 50.9(4) . 2_665
Ni12 Ni13 C17 Ni3 47.5(10) . 2_665
C14 Ni6 C18 O18 -2.8(18) . .
Ni9 Ni6 C18 O18 -176(2) 2_665 .
Ni16 Ni6 C18 O18 -58.6(18) . .
Ni5 Ni6 C18 O18 -136.6(14) . .
Ni10 Ni6 C18 O18 154.4(16) . .
Ni3 Ni6 C18 O18 -111.3(17) . .
Ni7 Ni6 C18 O18 16(3) . .
Ni14 Ni6 C18 O18 114.9(17) . .
Ni12 Ni6 C18 O18 91.0(17) . .
C14 Ni6 C18 Ni9 172.8(5) . 2_665
Ni16 Ni6 C18 Ni9 116.9(3) . 2_665
Ni5 Ni6 C18 Ni9 39.0(9) . 2_665
Ni10 Ni6 C18 Ni9 -30.0(5) . 2_665
Ni3 Ni6 C18 Ni9 64.3(3) . 2_665
Ni7 Ni6 C18 Ni9 -168.4(7) . 2_665
Ni14 Ni6 C18 Ni9 -69.5(3) . 2_665
Ni12 Ni6 C18 Ni9 -93.4(4) . 2_665
C16 Ni14 C19 O19 -4(2) . .
C2 Ni14 C19 O19 -135.9(19) 2_665 .
Ni12 Ni14 C19 O19 -175(2) . .
Ni2 Ni14 C19 O19 -27(3) 2_665 .
Ni10 Ni14 C19 O19 170(2) . .
Ni15 Ni14 C19 O19 -121(2) . .
Ni9 Ni14 C19 O19 93(2) 2_665 .
Ni6 Ni14 C19 O19 121(2) . .
C16 Ni14 C19 Ni12 170.4(5) . .
C2 Ni14 C19 Ni12 38.9(11) 2_665 .
Ni2 Ni14 C19 Ni12 147.6(5) 2_665 .
Ni10 Ni14 C19 Ni12 -14.9(5) . .
Ni15 Ni14 C19 Ni12 53.6(4) . .
Ni9 Ni14 C19 Ni12 -91.8(5) 2_665 .
Ni6 Ni14 C19 Ni12 -64.2(3) . .
C9 Ni12 C19 O19 6(2) . .
C1 Ni12 C19 O19 -127.4(18) . .
Ni14 Ni12 C19 O19 175(2) . .
Ni11 Ni12 C19 O19 -2(3) . .
Ni10 Ni12 C19 O19 -170.5(17) . .
Ni7 Ni12 C19 O19 -75(2) . .
Ni6 Ni12 C19 O19 -121.1(19) . .
Ni15 Ni12 C19 O19 125.4(19) . .
Ni13 Ni12 C19 O19 135.2(15) . .
C9 Ni12 C19 Ni14 -169.7(6) . .
C1 Ni12 C19 Ni14 57.2(11) . .
Ni11 Ni12 C19 Ni14 -177.2(4) . .
Ni10 Ni12 C19 Ni14 14.2(5) . .
Ni7 Ni12 C19 Ni14 109.2(3) . .
Ni6 Ni12 C19 Ni14 63.6(3) . .
Ni15 Ni12 C19 Ni14 -49.9(4) . .
Ni13 Ni12 C19 Ni14 -40.1(11) . .
C205 N2 C201 C202 55.9(17) . .
C203 N2 C201 C202 -60.6(17) . .
C207 N2 C201 C202 178.3(13) . .
C205 N2 C203 C204 178.1(13) . .
C201 N2 C203 C204 -61.0(17) . .
C207 N2 C203 C204 57.3(17) . .
C201 N2 C205 C206 56.6(18) . .
C203 N2 C205 C206 175.5(14) . .
C207 N2 C205 C206 -63.5(17) . .
C205 N2 C207 C208 -64.2(15) . .
C201 N2 C207 C208 172.7(12) . .
C203 N2 C207 C208 53.0(15) . .
C305 N3 C301 C302 -172.6(14) . .
C307 N3 C301 C302 64.5(17) . .
C303 N3 C301 C302 -50.0(17) . .
C305 N3 C303 C304 61.1(16) . .
C301 N3 C303 C304 -58.1(17) . .
C307 N3 C303 C304 -177.8(13) . .
C301 N3 C305 C306 179.0(14) . .
C307 N3 C305 C306 -58.4(18) . .
C303 N3 C305 C306 57.3(17) . .
C305 N3 C307 C308 -49.4(16) . .
C301 N3 C307 C308 70.3(16) . .
C303 N3 C307 C308 -170.4(12) . .
